data_4127295
loop_
_publ_author_name
'Wang, Zhi'
'Liu, Jia-Wei'
'Su, Hai-Feng'
'Zhao, Quan-Qin'
'Kurmoo, Mohamedally'
'Wang, Xing-Po'
'Tung, Chen-Ho'
'Sun, Di'
'Zheng, Lan-Sun'

_publ_section_title
;
 Chalcogens-Induced Ag<sub>6</sub>Z<sub>4</sub>@Ag<sub>36</sub> (Z = S or
 Se) Core-Shell Nanoclusters: Enlarged Tetrahedral Core and Homochiral
 Crystallization.
;
_journal_name_full 'Journal of the American Chemical Society'
_journal_paper_doi 10.1021/jacs.9b09460
_journal_year 2019
_chemical_formula_moiety 'C252 H312 Ag42 F18 O24 S24 Se4'
_chemical_formula_sum 'C252 H312 Ag42 F18 O24 S24 Se4'
_chemical_formula_weight 9682.82
_space_group_crystal_system orthorhombic
_space_group_IT_number 19
_space_group_name_Hall 'P 2ac 2ab'
_space_group_name_H-M_alt 'P 21 21 21'
_symmetry_space_group_name_Hall 'P 2ac 2ab'
_symmetry_space_group_name_H-M 'P 21 21 21'
_atom_sites_solution_hydrogens geom
_atom_sites_solution_primary direct
_audit_creation_date 2018-07-27
_audit_creation_method
;
Olex2 1.2
(compiled 2017.03.28 svn.r3405 for OlexSys, GUI svn.r5337)
;
_cell_angle_alpha 90
_cell_angle_beta 90
_cell_angle_gamma 90
_cell_formula_units_Z 4
_cell_length_a 30.9548(6)
_cell_length_b 33.9141(5)
_cell_length_c 35.3758(6)
_cell_measurement_reflns_used 20968
_cell_measurement_temperature 100(2)
_cell_measurement_theta_max 60.2130
_cell_measurement_theta_min 3.7640
_cell_volume 37137.7(11)
_computing_cell_refinement 'CrysAlisPro 1.171.39.46 (Rigaku OD, 2018)'
_computing_data_collection 'CrysAlisPro 1.171.39.46 (Rigaku OD, 2018)'
_computing_data_reduction 'CrysAlisPro 1.171.39.46 (Rigaku OD, 2018)'
_computing_molecular_graphics 'Olex2 (Dolomanov et al., 2009)'
_computing_publication_material 'Olex2 (Dolomanov et al., 2009)'
_computing_structure_refinement 'ShelXL (Sheldrick, 2015)'
_computing_structure_solution 'SIR2004 (Burla et al., 2007)'
_diffrn_ambient_environment N~2~
_diffrn_ambient_temperature 100(2)
_diffrn_detector 'CCD plate'
_diffrn_detector_type HyPix
_diffrn_measured_fraction_theta_full 0.845
_diffrn_measured_fraction_theta_max 0.992
_diffrn_measurement_details
;
List of Runs (angles in degrees, time in seconds):

  # Type    Start    End  Width  t~exp~   \w     \q     \k     \f   Frames
--------------------------------------------------------------------------
  1  \w    -11.00  74.00   1.00    1.00    --    1.09  37.00 -60.00   85
  2  \w     77.00 147.00   1.00   40.00    --   87.84  37.00 -90.00   70
  3  \w     33.00  99.00   1.00   40.00    --   87.84 -37.00-150.00   66
  4  \w     16.00 104.00   1.00   40.00    --   87.84-105.00  87.00   88
  5  \w    -38.00 -13.00   1.00   40.00    --  -85.65  91.00 -68.00   25
  6  \w    -91.00 -65.00   1.00   40.00    --  -85.65  38.00  95.00   26
  7  \w   -113.00 -61.00   1.00   40.00    --  -85.65  91.00 -68.00   52
;
_diffrn_measurement_device 'four-circle diffractometer'
_diffrn_measurement_device_type 'XtaLAB Synergy, Dualflex, HyPix'
_diffrn_measurement_method '\w scans'
_diffrn_orient_matrix_type 'CrysAlisPro convention (1999,Acta A55,543-557)'
_diffrn_orient_matrix_UB_11 -0.0267045000
_diffrn_orient_matrix_UB_12 0.0209516000
_diffrn_orient_matrix_UB_13 0.0307590000
_diffrn_orient_matrix_UB_21 -0.0367260000
_diffrn_orient_matrix_UB_22 0.0068016000
_diffrn_orient_matrix_UB_23 -0.0287359000
_diffrn_orient_matrix_UB_31 -0.0203638000
_diffrn_orient_matrix_UB_32 -0.0396857000
_diffrn_orient_matrix_UB_33 0.0113148000
_diffrn_radiation_monochromator mirror
_diffrn_radiation_probe x-ray
_diffrn_radiation_type CuK\a
_diffrn_radiation_wavelength 1.54184
_diffrn_reflns_av_R_equivalents 0.0545
_diffrn_reflns_av_unetI/netI 0.0808
_diffrn_reflns_Laue_measured_fraction_full 0.845
_diffrn_reflns_Laue_measured_fraction_max 0.992
_diffrn_reflns_limit_h_max 30
_diffrn_reflns_limit_h_min -35
_diffrn_reflns_limit_k_max 35
_diffrn_reflns_limit_k_min -38
_diffrn_reflns_limit_l_max 40
_diffrn_reflns_limit_l_min -36
_diffrn_reflns_number 99779
_diffrn_reflns_point_group_measured_fraction_full 0.797
_diffrn_reflns_point_group_measured_fraction_max 0.939
_diffrn_reflns_theta_full 67.684
_diffrn_reflns_theta_max 61.168
_diffrn_reflns_theta_min 3.378
_diffrn_source 'micro-focus sealed X-ray tube'
_diffrn_source_type 'PhotonJet (Cu) X-ray Source'
_exptl_absorpt_coefficient_mu 19.439
_exptl_absorpt_correction_T_max 1.00000
_exptl_absorpt_correction_T_min 0.41276
_exptl_absorpt_correction_type multi-scan
_exptl_absorpt_process_details
;
CrysAlisPro 1.171.39.46 (Rigaku Oxford Diffraction, 2018)
Empirical absorption correction using spherical harmonics,
 implemented in SCALE3 ABSPACK scaling algorithm.
;
_exptl_crystal_colour 'clear light orange'
_exptl_crystal_colour_lustre clear
_exptl_crystal_colour_modifier light
_exptl_crystal_colour_primary orange
_exptl_crystal_density_diffrn 1.732
_exptl_crystal_description block
_exptl_crystal_F_000 18688
_exptl_crystal_size_max 0.05
_exptl_crystal_size_mid 0.02
_exptl_crystal_size_min 0.01
_refine_diff_density_max 1.380
_refine_diff_density_min -1.210
_refine_diff_density_rms 0.154
_refine_ls_abs_structure_details
;
 Flack x determined using 11991 quotients [(I+)-(I-)]/[(I+)+(I-)]
 (Parsons and Flack (2004), Acta Cryst. A60, s61).
;
_refine_ls_abs_structure_Flack 0.096(6)
_refine_ls_extinction_method none
_refine_ls_goodness_of_fit_ref 1.054
_refine_ls_hydrogen_treatment constr
_refine_ls_matrix_type full
_refine_ls_number_parameters 1654
_refine_ls_number_reflns 53592
_refine_ls_number_restraints 1005
_refine_ls_restrained_S_all 27.186
_refine_ls_R_factor_all 0.1204
_refine_ls_R_factor_gt 0.0861
_refine_ls_shift/su_max 0.009
_refine_ls_shift/su_mean 0.001
_refine_ls_structure_factor_coef Fsqd
_refine_ls_weighting_details 'w=1/[\s^2^(Fo^2^)+(0.1639P)^2^+5.4768P] where P=(Fo^2^+2Fc^2^)/3'
_refine_ls_weighting_scheme calc
_refine_ls_wR_factor_gt 0.2426
_refine_ls_wR_factor_ref 0.2693
_reflns_Friedel_coverage 0.788
_reflns_Friedel_fraction_full 0.744
_reflns_Friedel_fraction_max 0.879
_reflns_number_gt 34206
_reflns_number_total 53592
_reflns_threshold_expression 'I > 2\s(I)'
_cod_data_source_file ja9b09460_si_002.cif
_cod_data_source_block Ag42bCCCC
_cod_database_code 4127295
_shelxl_version_number 2013-4
_chemical_oxdiff_formula AgCSFO
_shelx_space_group_comment
;
The symmetry employed for this shelxl refinement is uniquely defined
by the following loop, which should always be used as a source of
symmetry information in preference to the above space-group names.
They are only intended as comments.
;
_diffrn_oxdiff_ac3_digest_frames
;
013f2818e616ac013791e2ae965cec4a0e00412d4c2
;
_reflns_odcompleteness_completeness 99.19
_reflns_odcompleteness_iscentric 1
_reflns_odcompleteness_theta 61.08
_olex2_refinement_description
;
1. Fixed Uiso
 At 1.2 times of:
  All C(H) groups
 At 1.5 times of:
  All C(H,H,H) groups
2. Restrained distances
 C87-C89
 1.55 with sigma of 0.001
 C157-C159
 1.55 with sigma of 0.001
 C167-C168
 1.55 with sigma of 0.001
 C107-C108
 1.55 with sigma of 0.001
 C57-C59
 1.55 with sigma of 0.001
 C187-C185
 1.55 with sigma of 0.01
 C117-C114
 1.55 with sigma of 0.02
 C117-C119
 1.55 with sigma of 0.001
 C114-C119
 2.35 with sigma of 0.001
 C214-C217
 1.55 with sigma of 0.001
 C147-C144
 2.35 with sigma of 0.001
 C146-C147
 2.35 with sigma of 0.001
 C217-C213
 2.35 with sigma of 0.001
 C215-C217
 2.35 with sigma of 0.001
 C211-S21
 1.82 with sigma of 0.001
 S21-C212
 2.75 with sigma of 0.001
 S21-C216
 2.75 with sigma of 0.001
 C191-S18
 1.82 with sigma of 0.001
 C197-C195
 1.55 with sigma of 0.001
 C197-C194
 1.55 with sigma of 0.001
 C197-C193
 2.35 with sigma of 0.001
 C195-C197
 2.35 with sigma of 0.001
 C187-C184
 2.35 with sigma of 0.001
 C187-C186
 2.35 with sigma of 0.001
 S14-C23
 2.8 with sigma of 0.001
 S14-C22
 2.8 with sigma of 0.001
 C27-C24
 2.35 with sigma of 0.01
 C27-C26
 2.35 with sigma of 0.01
 C27-C29
 1.55 with sigma of 0.001
 C29-C25
 2.35 with sigma of 0.001
 C201-S19
 1.82 with sigma of 0.001
 C206-C207
 1.55 with sigma of 0.001
 C207-C209
 1.55 with sigma of 0.001
 C207-C208
 1.55 with sigma of 0.001
 C209-C206
 2.35 with sigma of 0.001
 C206-C208
 2.35 with sigma of 0.001
 C207-C205
 2.35 with sigma of 0.001
 C207-C204
 2.35 with sigma of 0.001
 C208-C209
 2.35 with sigma of 0.001
 O9-C245
 1.25 with sigma of 0.001
 O10-C245
 1.25 with sigma of 0.001
 C245-C246
 1.55 with sigma of 0.001
 C246-F18
 1.45 with sigma of 0.001
 C246-F16
 1.45 with sigma of 0.001
 C246-F17
 1.45 with sigma of 0.001
 F18-F16
 2.4 with sigma of 0.001
 F16-F17
 2.4 with sigma of 0.001
 F17-F18
 2.4 with sigma of 0.001
 F18-C245
 2.35 with sigma of 0.001
 C245-F16
 2.35 with sigma of 0.001
 C245-F17
 2.35 with sigma of 0.001
 C248-C247
 1.55 with sigma of 0.001
 C247-O3
 1.25 with sigma of 0.001
 C247-O4
 1.25 with sigma of 0.001
 O3-C248
 2.3 with sigma of 0.02
 C248-O4
 2.3 with sigma of 0.02
 C248-F8
 1.45 with sigma of 0.001
 F9-C248
 1.45 with sigma of 0.001
 F8-C248
 1.45 with sigma of 0.001
 F9-F8
 2.4 with sigma of 0.001
 C248-F7
 1.45 with sigma of 0.001
 F8-F7
 2.4 with sigma of 0.001
 F9-F7
 2.4 with sigma of 0.001
 C37-C36
 2.35 with sigma of 0.001
 C34-C37
 2.35 with sigma of 0.001
 C35-C40
 2.35 with sigma of 0.001
 C37-C35
 1.55 with sigma of 0.001
 C37-C40
 1.55 with sigma of 0.001
 C40-C35
 2.35 with sigma of 0.001
 C244-O2
 2.35 with sigma of 0.001
 C244-O1
 2.35 with sigma of 0.001
 C244-F13
 1.45 with sigma of 0.001
 C244-F15
 1.45 with sigma of 0.001
 F13-F15
 2.4 with sigma of 0.001
 C250-F10
 1.45 with sigma of 0.001
 C250-F11
 1.45 with sigma of 0.001
 F11-F10
 2.4 with sigma of 0.001
 C249-O5
 1.25 with sigma of 0.001
 C249-O6
 1.25 with sigma of 0.001
 C249-C250
 1.55 with sigma of 0.001
 C250-F12
 1.45 with sigma of 0.001
 F10-F12
 2.4 with sigma of 0.001
 F11-F12
 2.4 with sigma of 0.001
 C249-F12
 2.4 with sigma of 0.001
 C249-F10
 2.4 with sigma of 0.001
 C249-F11
 2.4 with sigma of 0.001
 C247-F9
 2.4 with sigma of 0.001
 C247-F7
 2.4 with sigma of 0.001
 C247-F8
 2.4 with sigma of 0.001
 C19-C17
 2.35 with sigma of 0.001
 C18-C17
 1.55 with sigma of 0.001
 C17-C19
 2.35 with sigma of 0.001
 C17-C15
 2.35 with sigma of 0.001
 C15-C19
 2.35 with sigma of 0.001
 C234-C233 = C234-C235
 1.55 with sigma of 0.01
 C239-C234
 1.55 with sigma of 0.001
 C231-S20
 1.8 with sigma of 0.001
 C232-S20
 2.7 with sigma of 0.001
 S20-C236
 2.7 with sigma of 0.001
 Ag38-O11W
 2.5 with sigma of 0.001
 Ag24-O10W
 2.5 with sigma of 0.001
 Ag13-O6W
 2.5 with sigma of 0.001
 Ag10-O1W
 2.5 with sigma of 0.001
 Ag19-O3W
 2.5 with sigma of 0.001
 Ag23-O12W
 2.5 with sigma of 0.001
 Ag27-O8W
 2.5 with sigma of 0.001
 Ag16-O9W
 2.5 with sigma of 0.001
 Ag31-O7W
 2.5 with sigma of 0.001
 Ag20-O2W
 2.5 with sigma of 0.001
 Ag35-O5W
 2.5 with sigma of 0.001
 O4W-Ag39
 2.5 with sigma of 0.001
 C242-O7
 2.2 with sigma of 0.001
 C242-O8
 2.2 with sigma of 0.001
 F1-C242
 1.45 with sigma of 0.02
 C242-F2
 1.45 with sigma of 0.02
 F1-F2
 2.4 with sigma of 0.001
 C242-C241
 1.55 with sigma of 0.001
 C241-O7
 1.25 with sigma of 0.001
 C241-O8
 1.25 with sigma of 0.001
 C242-F3
 1.45 with sigma of 0.02
 F1-F3
 2.4 with sigma of 0.001
 F3-F2
 2.4 with sigma of 0.001
 F3-C241
 2.4 with sigma of 0.001
 F2-C241
 2.4 with sigma of 0.001
 F1-C241
 2.4 with sigma of 0.001
 C251-O11
 1.25 with sigma of 0.001
 O12-C251
 1.25 with sigma of 0.001
 C251-C252
 1.55 with sigma of 0.001
 O11-C252
 2.35 with sigma of 0.001
 C252-O12
 2.35 with sigma of 0.001
 F4-F5
 2.4 with sigma of 0.001
 F5-F6
 2.4 with sigma of 0.001
 F4-C252
 1.45 with sigma of 0.001
 F6-C252
 1.45 with sigma of 0.001
 C252-F5
 1.45 with sigma of 0.001
 C244-C243
 1.55 with sigma of 0.001
 C243-O2
 1.25 with sigma of 0.001
 C243-O1
 1.25 with sigma of 0.001
 C244-F14
 1.45 with sigma of 0.001
 F14-F13
 2.4 with sigma of 0.001
 F14-F15
 2.4 with sigma of 0.001
 C243-F13
 2.4 with sigma of 0.001
 C243-F15
 2.4 with sigma of 0.001
 C243-F14
 2.4 with sigma of 0.001
 C47-C49
 1.55 with sigma of 0.001
 C49-C50
 2.35 with sigma of 0.01
 C50-C48
 2.35 with sigma of 0.01
 C49-C48
 2.35 with sigma of 0.01
 C67-C65
 1.55 with sigma of 0.001
 S1-C63
 2.8 with sigma of 0.001
 S1-C61
 2.8 with sigma of 0.001
 C185-C190
 2.35 with sigma of 0.01
 C187-C190
 1.55 with sigma of 0.01
 C97-C100
 1.55 with sigma of 0.001
 C100-C95
 2.35 with sigma of 0.001
 C98-C100
 2.35 with sigma of 0.001
 C98-C95
 2.35 with sigma of 0.001
 C95-C100
 2.35 with sigma of 0.001
 C97-C98
 1.55 with sigma of 0.001
 C35-C38
 2.35 with sigma of 0.001
 C38-C40
 2.35 with sigma of 0.001
 C37-C38
 1.55 with sigma of 0.001
 C38-C35
 2.35 with sigma of 0.001
 C8-C10
 1.55 with sigma of 0.001
 C35-C39
 2.35 with sigma of 0.001
 C39-C40
 2.35 with sigma of 0.001
 C37-C39
 1.55 with sigma of 0.001
 C39-C35
 2.35 with sigma of 0.001
 C38-C39
 2.35 with sigma of 0.001
 S8-C172
 2.85 with sigma of 0.001
 S8-C173
 2.85 with sigma of 0.001
 C176-C177
 1.55 with sigma of 0.001
 C177-C180
 1.55 with sigma of 0.001
 C177-C174
 2.35 with sigma of 0.001
 C175-C177
 2.35 with sigma of 0.001
 C176-C180
 2.35 with sigma of 0.001
 C180-C178
 2.35 with sigma of 0.001
 C177-C178
 1.55 with sigma of 0.001
 C176-C178
 2.35 with sigma of 0.001
 C229-C228
 2.35 with sigma of 0.001
 C207-C210
 1.55 with sigma of 0.001
 C206-C210
 2.35 with sigma of 0.001
 C208-C210
 2.35 with sigma of 0.001
 C210-C209
 2.35 with sigma of 0.001
 C217-C220
 1.55 with sigma of 0.001
 C220-C214
 2.35 with sigma of 0.001
 C214-C220
 2.35 with sigma of 0.001
 C19-C20
 2.35 with sigma of 0.001
 C20-C17
 2.35 with sigma of 0.001
 C17-C20
 2.35 with sigma of 0.001
 C20-C19
 2.35 with sigma of 0.001
 C15-C20
 2.35 with sigma of 0.001
 C78-C80
 1.55 with sigma of 0.001
 C197-C200
 1.55 with sigma of 0.001
 C194-C200
 2.35 with sigma of 0.001
 C27-C28
 1.55 with sigma of 0.001
 C28-C27
 1.55 with sigma of 0.001
 C25-C28
 2.35 with sigma of 0.01
 C29-C28
 2.35 with sigma of 0.001
 C28-C29
 2.35 with sigma of 0.001
 C117-C120
 1.55 with sigma of 0.001
 C119-C120
 2.35 with sigma of 0.001
 C114-C120
 2.35 with sigma of 0.001
 C218-C217
 1.55 with sigma of 0.001
 C218-C214
 2.35 with sigma of 0.001
 C214-C218
 2.35 with sigma of 0.001
 C218-C220
 2.35 with sigma of 0.001
 C95-C99
 2.35 with sigma of 0.001
 C99-C98
 2.35 with sigma of 0.001
 C99-C100
 2.35 with sigma of 0.001
 C98-C99
 2.35 with sigma of 0.001
 C100-C99
 2.35 with sigma of 0.001
 C99-C95
 2.35 with sigma of 0.001
 C97-C99
 1.55 with sigma of 0.001
 C239-C240
 1.55 with sigma of 0.001
 C234-C240
 2.35 with sigma of 0.001
 C239-C238
 1.55 with sigma of 0.001
 C234-C238
 2.35 with sigma of 0.001
 C240-C238
 2.35 with sigma of 0.001
 C239-C237
 1.55 with sigma of 0.001
 C234-C237
 2.35 with sigma of 0.001
 C237-C240
 2.35 with sigma of 0.001
 C237-C238
 2.35 with sigma of 0.001
 C197-C198
 1.55 with sigma of 0.001
 C194-C198
 2.35 with sigma of 0.001
 C200-C198
 2.35 with sigma of 0.001
 C198-C200
 2.35 with sigma of 0.001
 C228-C230
 2.35 with sigma of 0.001
 C227-C230
 1.55 with sigma of 0.001
 C229-C230
 2.35 with sigma of 0.001
 C27-C30
 1.55 with sigma of 0.001
 C25-C30
 2.35 with sigma of 0.01
 C30-C29
 1.55 with sigma of 0.001
 C29-C30
 2.35 with sigma of 0.001
 C28-C30
 1.55 with sigma of 0.001
 C30-C28
 2.35 with sigma of 0.01
 C217-C219
 1.55 with sigma of 0.001
 C214-C219
 2.35 with sigma of 0.001
 C220-C219
 2.35 with sigma of 0.001
 C218-C219
 2.35 with sigma of 0.001
 C145-C150
 2.35 with sigma of 0.001
 C127-C128
 1.55 with sigma of 0.001
 C59-C58
 2.35 with sigma of 0.001
 C189-C185
 2.35 with sigma of 0.01
 C189-C187
 1.55 with sigma of 0.01
 C190-C189
 2.35 with sigma of 0.001
 C137-C134 = C137-C138 = C137-C139 = C137-C140
 1.55 with sigma of 0.001
 C147-C149
 1.55 with sigma of 0.001
 C145-C149
 2.35 with sigma of 0.001
 C145-C148
 2.35 with sigma of 0.001
 C117-C118
 1.55 with sigma of 0.02
 C118-C119
 2.35 with sigma of 0.001
 C114-C118
 2.35 with sigma of 0.001
 C118-C120
 2.35 with sigma of 0.001
 C185-C188
 2.35 with sigma of 0.01
 C187-C188
 1.55 with sigma of 0.001
 C188-C187
 1.55 with sigma of 0.01
 C190-C188
 2.35 with sigma of 0.001
 C188-C189
 2.35 with sigma of 0.001
 C179-C177
 1.55 with sigma of 0.001
 C176-C179
 2.35 with sigma of 0.001
 C180-C179
 2.35 with sigma of 0.001
 C177-C176 = C177-C178 = C177-C179 = C177-C180
 1.55 with sigma of 0.001
 C178-C179
 2.35 with sigma of 0.001
 C197-C199
 1.55 with sigma of 0.001
 C194-C199
 2.35 with sigma of 0.001
 C200-C199
 2.35 with sigma of 0.001
 C198-C199
 2.35 with sigma of 0.001
 C79-C78
 1.55 with sigma of 0.001
 C80-C79
 2.35 with sigma of 0.001
 C65-C69
 2.35 with sigma of 0.001
 C67-C69
 1.55 with sigma of 0.001
 C69-C65
 2.35 with sigma of 0.001
 C67-C70
 1.55 with sigma of 0.001
 C65-C70
 2.35 with sigma of 0.001
 C67-C68
 1.55 with sigma of 0.001
 C69-C70
 2.35 with sigma of 0.0001
 C70-C68
 2.35 with sigma of 0.0001
 C68-C69
 2.35 with sigma of 0.0001
 C65-C68
 2.35 with sigma of 0.001
 S4-C72
 2.8 with sigma of 0.001
 S4-C76
 2.8 with sigma of 0.001
 C74-C80
 2.35 with sigma of 0.001
 C78-C74
 1.55 with sigma of 0.001
 C75-C78
 2.53 with sigma of 0.001
 C78-C73
 2.53 with sigma of 0.001
 C74-C77
 2.35 with sigma of 0.001
 C77-C80
 2.35 with sigma of 0.001
 C78-C77
 1.55 with sigma of 0.001
 C74-C79
 2.35 with sigma of 0.001
 C77-C79
 2.35 with sigma of 0.001
 C95-C97
 1.55 with sigma of 0.001
 C164-C170 \\sim C164-C169 \\sim C164-C168 \\sim C170-C169 \\sim C170-C168
\\sim C169-C168
 with sigma of 0.002
 C167-C164 \\sim C167-C170 \\sim C167-C169 \\sim C167-C168
 with sigma of 0.001
 C110-C106 \\sim C110-C109 \\sim C110-C108 \\sim C106-C109 \\sim C106-C108
\\sim C109-C108
 with sigma of 0.002
 C107-C110 \\sim C107-C106 \\sim C107-C109 \\sim C107-C108
 with sigma of 0.001
 C50-C48 \\sim C50-C45 \\sim C48-C45 \\sim C48-C49 \\sim C45-C49
 with sigma of 0.002
 C47-C50 \\sim C47-C48 \\sim C47-C45 \\sim C47-C49
 with sigma of 0.001
 C4-C10 \\sim C4-C9 \\sim C4-C7 \\sim C10-C9 \\sim C10-C7 \\sim C9-C7
 with sigma of 0.002
 C8-C4 \\sim C8-C10 \\sim C8-C9 \\sim C8-C7
 with sigma of 0.001
 C15-C20 \\sim C19-C20
 with sigma of 0.002
 C18-C15 \\sim C18-C17 \\sim C18-C19 \\sim C18-C20
 with sigma of 0.001
 C221-C229 \\sim C221-C228 \\sim C221-C230 \\sim C229-C228 \\sim C228-C230
 with sigma of 0.002
 C227-C221 \\sim C227-C229 \\sim C227-C228 \\sim C227-C230
 with sigma of 0.001
 C25-C28 \\sim C25-C30 \\sim C25-C29 \\sim C28-C30 \\sim C28-C29
 with sigma of 0.002
 C27-C25 \\sim C27-C28 \\sim C27-C30 \\sim C27-C29
 with sigma of 0.001
 C124-C129 \\sim C124-C130 \\sim C124-C128 \\sim C129-C130 \\sim C129-C128
\\sim C130-C128
 with sigma of 0.002
 C127-C124 \\sim C127-C129 \\sim C127-C130 \\sim C127-C128
 with sigma of 0.001
 C154-C158 \\sim C154-C159 \\sim C154-C160 \\sim C158-C159 \\sim C158-C160
\\sim C159-C160
 with sigma of 0.002
 C157-C154 \\sim C157-C158 \\sim C157-C159 \\sim C157-C160
 with sigma of 0.001
 C54-C60 \\sim C54-C59 \\sim C54-C58 \\sim C60-C59 \\sim C60-C58
 with sigma of 0.002
 C57-C54 \\sim C57-C60 \\sim C57-C59 \\sim C57-C58
 with sigma of 0.001
 C134-C138 \\sim C134-C139 \\sim C134-C140 \\sim C138-C139 \\sim C138-C140
\\sim C139-C140
 with sigma of 0.002
 C137-C134 \\sim C137-C138 \\sim C137-C139 \\sim C137-C140
 with sigma of 0.001
 C145-C148 \\sim C145-C149 \\sim C145-C150 \\sim C148-C149 \\sim C148-C150
\\sim C149-C150
 with sigma of 0.002
 C147-C145 \\sim C147-C148 \\sim C147-C149 \\sim C147-C150
 with sigma of 0.001
 C88-C85 \\sim C88-C89 \\sim C85-C89 \\sim C85-C90 \\sim C89-C90
 with sigma of 0.002
 C87-C88 \\sim C87-C85 \\sim C87-C89 \\sim C87-C90
 with sigma of 0.001
 C185-C190 \\sim C185-C189 \\sim C189-C188
 with sigma of 0.002
 C176-C178 \\sim C176-C179 \\sim C176-C180 \\sim C178-C179 \\sim C178-C180
 with sigma of 0.002
 C177-C176 \\sim C177-C178 \\sim C177-C179 \\sim C177-C180
 with sigma of 0.001
3. Restrained planarity
 C114, C113, C112, C111, C116, C115, C117, S23
 with sigma of 0.001
 C143, C141, C142, C146, C145, C144, C147
 with sigma of 0.001
 C214, C213, C212, C211, C216, C215, C217, S21
 with sigma of 0.001
 C191, C192, C193, C194, C195, C196, C197, S18
 with sigma of 0.001
 C183, C184, C185, C186, C181, C182, C187, S17
 with sigma of 0.001
 C26, C22, C21, C23, C24, C25, C27, S14
 with sigma of 0.001
 C202, C205, C206, C204, C203, C201, C207, S19
 with sigma of 0.001
 C33, C31, C32, C36, C35, C34, C37, S16
 with sigma of 0.001
 C249, C250, O5, O6
 with sigma of 0.01
 C247, C248, O3, O4
 with sigma of 0.01
 C234, C233, C232, C231, C236, C235, C239, S20
 with sigma of 0.001
 C224, C223, C222, C221, C226, C225, C227, S22
 with sigma of 0.001
 C241, C242, O7, O8
 with sigma of 0.01
 C243, C244, O1, O2
 with sigma of 0.01
 C62, C63, C64, C65, C66, C61, C67, S1
 with sigma of 0.001
 C132, C131, C136, C135, C134, C133, C137
 with sigma of 0.001
 C2, C3, C4, C5, C6, C1, C8, S13
 with sigma of 0.01
 C174, C176, C175, C172, C171, C173, C177, S8
 with sigma of 0.0001
 C76, C75, C74, C73, C72, C71, C78, S4
 with sigma of 0.01
4. Uiso/Uaniso restraints and constraints
C183 \\sim C184 \\sim C185 \\sim C186 \\sim C181 \\sim C182: within 1.7A with
sigma of 0.004 and sigma for terminal atoms of 0.008
C114 \\sim C113 \\sim C112 \\sim C111 \\sim C116 \\sim C115: within 1.7A with
sigma of 0.004 and sigma for terminal atoms of 0.008
C103 \\sim C102 \\sim C101 \\sim C104 \\sim C105 \\sim C106 \\sim C107 \\sim
C108 \\sim C109 \\sim C110: within 1.7A with sigma of 0.004 and sigma for
terminal atoms of 0.008
C162 \\sim C161 \\sim C166 \\sim C165 \\sim C164 \\sim C163 \\sim C167 \\sim
C168 \\sim C169 \\sim C170: within 1.7A with sigma of 0.004 and sigma for
terminal atoms of 0.008
C117: within 1.7A with sigma of 0.004 and sigma for terminal atoms of 0.008
C214 \\sim C213 \\sim C212 \\sim C211 \\sim C216 \\sim C215: within 1.7A with
sigma of 0.004 and sigma for terminal atoms of 0.008
C191 \\sim C192 \\sim C193 \\sim C194 \\sim C195 \\sim C196: within 1.7A with
sigma of 0.004 and sigma for terminal atoms of 0.008
C191 \\sim C192 \\sim C193 \\sim C194 \\sim C195 \\sim C196 \\sim C197: within
1.7A with sigma of 0.004 and sigma for terminal atoms of 0.008
C33 \\sim C31 \\sim C32 \\sim C36 \\sim C35 \\sim C34: within 1.7A with sigma
of 0.004 and sigma for terminal atoms of 0.008
C202 \\sim C205 \\sim C206 \\sim C204 \\sim C203 \\sim C201: within 1.7A with
sigma of 0.004 and sigma for terminal atoms of 0.008
C202 \\sim C205 \\sim C206 \\sim C204 \\sim C203 \\sim C201 \\sim C207 \\sim
S19: within 1.7A with sigma of 0.004 and sigma for terminal atoms of 0.008
O9 \\sim O10: within 1.7A with sigma of 0.004 and sigma for terminal atoms of
0.008
C245 \\sim C246 \\sim F16 \\sim F17 \\sim F18 \\sim O9 \\sim O10: within 1.7A
with sigma of 0.004 and sigma for terminal atoms of 0.008
C247 \\sim C248 \\sim F7 \\sim F8 \\sim F9 \\sim O3 \\sim O4: within 1.7A with
sigma of 0.004 and sigma for terminal atoms of 0.008
C33 \\sim C31 \\sim C32 \\sim C36 \\sim C35 \\sim C34 \\sim C37: within 1.7A
with sigma of 0.004 and sigma for terminal atoms of 0.008
C249 \\sim C250 \\sim O5 \\sim O6: within 1.7A with sigma of 0.004 and sigma
for terminal atoms of 0.008
C249 \\sim C250 \\sim F10 \\sim F11 \\sim F12 \\sim O5 \\sim O6: within 1.7A
with sigma of 0.004 and sigma for terminal atoms of 0.008
C234 \\sim C233 \\sim C232 \\sim C231 \\sim C236 \\sim C235: within 1.7A with
sigma of 0.002 and sigma for terminal atoms of 0.002
C224 \\sim C223 \\sim C222 \\sim C221 \\sim C226 \\sim C225: within 1.7A with
sigma of 0.004 and sigma for terminal atoms of 0.008
C241 \\sim C242 \\sim F1 \\sim F2 \\sim F3 \\sim O7 \\sim O8: within 1.7A with
sigma of 0.004 and sigma for terminal atoms of 0.008
C251 \\sim C252 \\sim F4 \\sim F5 \\sim F6 \\sim O11 \\sim O12: within 1.7A
with sigma of 0.004 and sigma for terminal atoms of 0.008
C243 \\sim C244 \\sim F13 \\sim F14 \\sim F15 \\sim O1 \\sim O2: within 1.7A
with sigma of 0.004 and sigma for terminal atoms of 0.008
C44 \\sim C45 \\sim C46 \\sim C42 \\sim C41 \\sim C43 \\sim C47 \\sim C48 \\sim
C49 \\sim C50: within 1.7A with sigma of 0.004 and sigma for terminal atoms of
0.008
C95 \\sim C94 \\sim C93 \\sim C91 \\sim C92 \\sim C96: within 1.7A with sigma
of 0.004 and sigma for terminal atoms of 0.008
C2 \\sim C3 \\sim C4 \\sim C5 \\sim C6 \\sim C1 \\sim C7 \\sim C8 \\sim C9
\\sim C10: within 1.7A with sigma of 0.004 and sigma for terminal atoms of 0.008
C33 \\sim C31 \\sim C32 \\sim C36 \\sim C35 \\sim C34 \\sim C37 \\sim C38 \\sim
C39: within 1.7A with sigma of 0.004 and sigma for terminal atoms of 0.008
C33 \\sim C31 \\sim C32 \\sim C36 \\sim C35 \\sim C34 \\sim C37 \\sim C38 \\sim
C39 \\sim C40: within 1.7A with sigma of 0.004 and sigma for terminal atoms of
0.008
C174 \\sim C176 \\sim C175 \\sim C172 \\sim C171 \\sim C173: within 1.7A with
sigma of 0.004 and sigma for terminal atoms of 0.008
C202 \\sim C205 \\sim C206 \\sim C204 \\sim C203 \\sim C201 \\sim C207 \\sim
C208 \\sim C209 \\sim C210: within 1.7A with sigma of 0.004 and sigma for
terminal atoms of 0.008
C13 \\sim C14 \\sim C15 \\sim C16 \\sim C12 \\sim C11 \\sim C17 \\sim C18 \\sim
C19 \\sim C20: within 1.7A with sigma of 0.004 and sigma for terminal atoms of
0.008
C98 \\sim C99 \\sim C100: within 1.7A with sigma of 0.004 and sigma for
terminal atoms of 0.008
C95 \\sim C94 \\sim C93 \\sim C91 \\sim C92 \\sim C96 \\sim C97 \\sim C98 \\sim
C99 \\sim C100: within 1.7A with sigma of 0.004 and sigma for terminal atoms of
0.008
C234 \\sim C233 \\sim C232 \\sim C231 \\sim C236 \\sim C235 \\sim C237 \\sim
C238 \\sim C239 \\sim C240: within 1.7A with sigma of 0.004 and sigma for
terminal atoms of 0.008
C224 \\sim C223 \\sim C222 \\sim C221 \\sim C226 \\sim C225 \\sim C227 \\sim
C228 \\sim C229 \\sim C230: within 1.7A with sigma of 0.004 and sigma for
terminal atoms of 0.008
C26 \\sim C22 \\sim C21 \\sim C23 \\sim C24 \\sim C25 \\sim C27 \\sim C28 \\sim
C29 \\sim C30: within 1.7A with sigma of 0.004 and sigma for terminal atoms of
0.008
C214 \\sim C213 \\sim C212 \\sim C211 \\sim C216 \\sim C215 \\sim C217 \\sim
C218 \\sim C219 \\sim C220: within 1.7A with sigma of 0.004 and sigma for
terminal atoms of 0.008
C127 \\sim C128 \\sim C129 \\sim C130: within 1.7A with sigma of 0.004 and
sigma for terminal atoms of 0.008
C124 \\sim C125 \\sim C126 \\sim C121 \\sim C122 \\sim C123 \\sim C127 \\sim
C128 \\sim C129 \\sim C130: within 1.7A with sigma of 0.004 and sigma for
terminal atoms of 0.008
C152 \\sim C153 \\sim C154 \\sim C155 \\sim C156 \\sim C151 \\sim C157 \\sim
C158 \\sim C159 \\sim C160: within 1.7A with sigma of 0.004 and sigma for
terminal atoms of 0.008
C53 \\sim C54 \\sim C55 \\sim C56 \\sim C51 \\sim C52 \\sim C57 \\sim C58 \\sim
C59 \\sim C60: within 1.7A with sigma of 0.004 and sigma for terminal atoms of
0.008
C132 \\sim C131 \\sim C136 \\sim C135 \\sim C134 \\sim C133 \\sim C137 \\sim
C138 \\sim C139 \\sim C140: within 1.7A with sigma of 0.004 and sigma for
terminal atoms of 0.008
C143 \\sim C141 \\sim C142 \\sim C146 \\sim C145 \\sim C144 \\sim C147 \\sim
C148 \\sim C149 \\sim C150: within 1.7A with sigma of 0.004 and sigma for
terminal atoms of 0.008
C83 \\sim C81 \\sim C82 \\sim C86 \\sim C85 \\sim C84 \\sim C87 \\sim C88 \\sim
C89 \\sim C90: within 1.7A with sigma of 0.004 and sigma for terminal atoms of
0.08
C114 \\sim C113 \\sim C112 \\sim C111 \\sim C116 \\sim C115 \\sim C117 \\sim
C118 \\sim C119 \\sim C120: within 1.7A with sigma of 0.004 and sigma for
terminal atoms of 0.008
C183 \\sim C184 \\sim C185 \\sim C186 \\sim C181 \\sim C182 \\sim C187 \\sim
C188 \\sim C189 \\sim C190: within 1.7A with sigma of 0.004 and sigma for
terminal atoms of 0.008
C174 \\sim C176 \\sim C175 \\sim C172 \\sim C171 \\sim C173 \\sim C177 \\sim
C178 \\sim C179 \\sim C180: within 1.7A with sigma of 0.004 and sigma for
terminal atoms of 0.008
C197 \\sim C198 \\sim C199 \\sim C200: within 1.7A with sigma of 0.004 and
sigma for terminal atoms of 0.008
C62 \\sim C63 \\sim C64 \\sim C65 \\sim C66 \\sim C61 \\sim C67 \\sim C68 \\sim
C69 \\sim C70: within 1.7A with sigma of 0.004 and sigma for terminal atoms of
0.008
C79 \\sim C78 \\sim C80 \\sim C77 \\sim C73 \\sim C74 \\sim C75 \\sim C76 \\sim
C71 \\sim C72: within 1.7A with sigma of 0.004 and sigma for terminal atoms of
0.008
5.a Me refined with riding coordinates:
 C20(H20A,H20B,H20C), C28(H28A,H28B,H28C), C30(H30A,H30B,H30C), C38(H38A,H38B,
 H38C), C39(H39A,H39B,H39C), C58(H58A,H58B,H58C), C77(H77A,H77B,H77C), C88(H88A,
 H88B,H88C), C90(H90A,H90B,H90C), C99(H99A,H99B,H99C), C118(H11D,H11E,H11F),
 C120(H12A,H12B,H12C), C128(H12D,H12E,H12F), C139(H13G,H13H,H13I), C140(H14A,
 H14B,H14C), C148(H14D,H14E,H14F), C149(H14G,H14H,H14I), C150(H15A,H15B,H15C),
 C160(H16A,H16B,H16C), C178(H17G,H17H,H17I), C179(H17J,H17K,H17L), C188(H18D,
 H18E,H18F), C189(H18G,H18H,H18I), C190(H19D,H19E,H19F), C198(H19G,H19H,H19I),
 C199(H19J,H19K,H19L), C200(H20D,H20E,H20F), C210(H21A,H21B,H21C), C218(H21D,
 H21E,H21F), C219(H21G,H21H,H21I), C220(H22A,H22B,H22C), C229(H22G,H22H,H22I),
 C230(H23A,H23B,H23C), C237(H23D,H23E,H23F), C238(H23G,H23H,H23I), C240(H24A,
 H24B,H24C), C79(H79A,H79B,H79C)
5.b Aromatic/amide H refined with riding coordinates:
 C2(H2), C3(H3), C5(H5), C6(H6), C13(H13), C14(H14), C16(H16), C12(H12),
 C26(H26), C22(H22), C23(H23), C24(H24), C33(H33), C32(H32), C36(H36), C34(H34),
  C44(H44), C46(H46), C42(H42), C43(H43), C53(H53), C55(H55), C56(H56),
 C52(H52), C63(H63), C64(H64), C66(H66), C61(H61), C76(H76), C75(H75), C73(H73),
  C72(H72), C83(H83), C82(H82), C86(H86), C84(H84), C94(H94), C93(H93),
 C92(H92), C96(H96), C103(H103), C102(H102), C104(H104), C105(H105), C113(H113),
  C112(H112), C116(H116), C115(H115), C125(H125), C126(H126), C122(H122),
 C123(H123), C132(H132), C136(H136), C135(H135), C133(H133), C143(H143),
 C142(H142), C146(H146), C144(H144), C152(H152), C153(H153), C155(H155),
 C156(H156), C162(H162), C166(H166), C165(H165), C163(H163), C174(H174),
 C175(H175), C172(H172), C173(H173), C183(H183), C184(H184), C186(H186),
 C181(H181), C192(H192), C193(H193), C195(H195), C196(H196), C202(H202),
 C205(H205), C204(H204), C203(H203), C213(H213), C212(H212), C216(H216),
 C215(H215), C223(H223), C222(H222), C226(H226), C225(H225), C233(H233),
 C232(H232), C236(H236), C235(H235)
5.c Fitted hexagon refined as free rotating group:
 C2(C3,C4,C5,C6,C1), C13(C14,C15,C16,C12,C11), C26(C22,C21,C23,C24,C25),
 C33(C31,C32,C36,C35,C34), C44(C45,C46,C42,C41,C43), C53(C54,C55,C56,C51,C52),
 C62(C63,C64,C65,C66,C61), C76(C75,C74,C73,C72,C71), C83(C81,C82,C86,C85,C84),
 C95(C94,C93,C91,C92,C96), C103(C102,C101,C104,C105,C106), C114(C113,C112,C111,
 C116,C115), C124(C125,C126,C121,C122,C123), C132(C131,C136,C135,C134,C133),
 C143(C141,C142,C146,C145,C144), C152(C153,C154,C155,C156,C151), C162(C161,C166,
 C165,C164,C163), C174(C176,C175,C172,C171,C173), C183(C184,C185,C186,C181,
 C182), C191(C192,C193,C194,C195,C196), C202(C205,C206,C204,C203,C201),
 C214(C213,C212,C211,C216,C215), C224(C223,C222,C221,C226,C225), C234(C233,C232,
 C231,C236,C235)
5.d Idealised Me refined as rotating group:
 C7(H7A,H7B,H7C), C9(H9A,H9B,H9C), C10(H10A,H10B,H10C), C17(H17A,H17B,H17C),
 C19(H19A,H19B,H19C), C29(H29A,H29B,H29C), C40(H40A,H40B,H40C), C48(H48A,H48B,
 H48C), C49(H49A,H49B,H49C), C50(H50A,H50B,H50C), C59(H59A,H59B,H59C), C60(H60A,
 H60B,H60C), C68(H68A,H68B,H68C), C69(H69A,H69B,H69C), C70(H70A,H70B,H70C),
 C80(H80A,H80B,H80C), C89(H89A,H89B,H89C), C98(H98A,H98B,H98C), C100(H10D,H10E,
 H10F), C108(H10G,H10H,H10I), C109(H10J,H10K,H10L), C110(H11A,H11B,H11C),
 C119(H11G,H11H,H11I), C129(H12G,H12H,H12I), C130(H13A,H13B,H13C), C138(H13D,
 H13E,H13F), C158(H15D,H15E,H15F), C159(H15G,H15H,H15I), C168(H16D,H16E,H16F),
 C169(H16G,H16H,H16I), C170(H17D,H17E,H17F), C180(H18A,H18B,H18C), C208(H20G,
 H20H,H20I), C209(H20J,H20K,H20L), C228(H22D,H22E,H22F)
;
_olex2_submission_special_instructions 'No special instructions were received'
_oxdiff_exptl_absorpt_empirical_details
;
Empirical correction (ABSPACK) includes:
- Absorption correction using spherical harmonics
- Frame scaling
;
_oxdiff_exptl_absorpt_empirical_full_max 1.861
_oxdiff_exptl_absorpt_empirical_full_min 0.589

loop_
_space_group_symop_operation_xyz
'x, y, z'
'-x+1/2, -y, z+1/2'
'-x, y+1/2, -z+1/2'
'x+1/2, -y+1/2, -z'

loop_
_atom_site_label
_atom_site_type_symbol
_atom_site_fract_x
_atom_site_fract_y
_atom_site_fract_z
_atom_site_U_iso_or_equiv
_atom_site_adp_type
_atom_site_occupancy
_atom_site_site_symmetry_order
_atom_site_calc_flag
_atom_site_refinement_flags_posn
_atom_site_refinement_flags_adp
Ag1 Ag -0.53083(7) -0.53830(6) -0.51747(5) 0.0822(5) Uani 1 1 d . .
Ag2 Ag -0.47499(7) -0.51220(6) -0.45450(5) 0.0831(5) Uani 1 1 d . .
Ag3 Ag -0.44345(7) -0.50646(6) -0.53299(5) 0.0803(5) Uani 1 1 d . .
Ag4 Ag -0.52156(7) -0.45963(6) -0.55326(5) 0.0791(5) Uani 1 1 d . .
Ag5 Ag -0.55294(7) -0.46565(6) -0.47435(5) 0.0810(5) Uani 1 1 d . .
Ag6 Ag -0.46581(6) -0.43366(6) -0.48967(5) 0.0781(5) Uani 1 1 d . .
Ag7 Ag -0.51512(10) -0.60736(7) -0.47187(6) 0.1115(7) Uani 1 1 d . .
Ag8 Ag -0.44649(9) -0.58831(7) -0.55878(7) 0.1084(7) Uani 1 1 d . .
Ag9 Ag -0.40079(10) -0.56357(7) -0.46586(7) 0.1091(7) Uani 1 1 d . .
Ag10 Ag -0.27565(12) -0.51613(12) -0.47080(10) 0.1494(11) Uani 1 1 d D .
Ag11 Ag -0.32011(12) -0.52732(11) -0.54634(9) 0.1477(11) Uani 1 1 d . .
Ag12 Ag -0.38270(11) -0.55392(9) -0.61239(8) 0.1280(9) Uani 1 1 d . .
Ag13 Ag -0.51302(12) -0.61349(10) -0.65121(9) 0.1397(10) Uani 1 1 d D .
Ag14 Ag -0.56917(13) -0.61765(11) -0.58134(9) 0.1513(12) Uani 1 1 d . .
Ag15 Ag -0.60530(13) -0.62765(10) -0.49433(9) 0.1451(11) Uani 1 1 d . .
Ag16 Ag -0.56586(16) -0.61423(11) -0.36781(9) 0.1643(14) Uani 1 1 d D .
Ag17 Ag -0.48325(12) -0.56700(9) -0.36972(8) 0.1338(10) Uani 1 1 d . .
Ag18 Ag -0.39028(11) -0.53864(8) -0.38598(7) 0.1237(9) Uani 1 1 d . .
Ag19 Ag -0.31340(14) -0.48709(10) -0.39749(9) 0.1489(12) Uani 1 1 d D .
Ag20 Ag -0.29117(11) -0.42895(11) -0.45773(9) 0.1401(10) Uani 1 1 d D .
Ag21 Ag -0.36899(11) -0.37288(8) -0.45428(8) 0.1232(8) Uani 1 1 d . .
Ag22 Ag -0.45289(9) -0.32176(8) -0.47973(7) 0.1130(8) Uani 1 1 d . .
Ag23 Ag -0.54326(10) -0.28759(8) -0.48305(7) 0.1198(8) Uani 1 1 d D .
Ag24 Ag -0.63484(11) -0.32032(10) -0.49852(8) 0.1314(9) Uani 1 1 d D .
Ag25 Ag -0.63227(10) -0.39323(9) -0.44562(8) 0.1232(8) Uani 1 1 d . .
Ag26 Ag -0.64795(10) -0.47488(10) -0.40596(9) 0.1308(9) Uani 1 1 d . .
Ag27 Ag -0.63463(15) -0.54900(11) -0.35902(9) 0.1555(13) Uani 1 1 d D .
Ag28 Ag -0.52148(8) -0.48993(8) -0.38690(6) 0.1058(7) Uani 1 1 d . .
Ag29 Ag -0.42787(9) -0.42939(7) -0.41472(6) 0.1059(7) Uani 1 1 d . .
Ag30 Ag -0.53700(9) -0.39403(7) -0.42934(6) 0.1056(7) Uani 1 1 d . .
Ag31 Ag -0.64571(14) -0.61153(13) -0.41741(12) 0.1676(14) Uani 1 1 d D .
Ag32 Ag -0.63097(9) -0.51299(8) -0.48188(7) 0.1122(7) Uani 1 1 d . .
Ag33 Ag -0.59101(9) -0.53268(9) -0.57915(6) 0.1194(8) Uani 1 1 d . .
Ag34 Ag -0.60944(8) -0.42940(8) -0.55147(6) 0.1045(7) Uani 1 1 d . .
Ag35 Ag -0.54129(12) -0.53728(10) -0.68628(8) 0.1355(10) Uani 1 1 d D .
Ag36 Ag -0.54545(10) -0.45532(10) -0.65665(8) 0.1275(9) Uani 1 1 d . .
Ag37 Ag -0.57184(10) -0.37718(11) -0.60926(8) 0.1377(10) Uani 1 1 d . .
Ag38 Ag -0.57084(12) -0.30229(11) -0.56264(9) 0.1421(10) Uani 1 1 d D .
Ag39 Ag -0.44454(12) -0.55779(9) -0.68476(9) 0.1364(10) Uani 1 1 d D .
Ag40 Ag -0.46169(8) -0.45764(7) -0.61661(6) 0.0990(6) Uani 1 1 d . .
Ag41 Ag -0.46312(8) -0.37438(7) -0.54798(5) 0.0948(6) Uani 1 1 d . .
Ag42 Ag -0.37349(9) -0.44987(7) -0.54347(6) 0.1052(7) Uani 1 1 d . .
C2 C -0.7540(7) -0.5141(10) -0.4082(9) 0.218(10) Uiso 1 1 d . U
H2 H -0.7390 -0.4906 -0.4020 0.261 Uiso 1 1 calc R .
C3 C -0.7988(7) -0.5154(9) -0.4057(9) 0.219(10) Uiso 1 1 d G U
H3 H -0.8144 -0.4928 -0.3978 0.263 Uiso 1 1 calc R .
C4 C -0.8208(6) -0.5499(10) -0.4149(5) 0.221(10) Uiso 1 1 d DG U
C5 C -0.7979(10) -0.5830(9) -0.4265(9) 0.222(10) Uiso 1 1 d G U
H5 H -0.8130 -0.6066 -0.4328 0.266 Uiso 1 1 calc R .
C6 C -0.7531(10) -0.5817(10) -0.4290(9) 0.219(10) Uiso 1 1 d G U
H6 H -0.7375 -0.6044 -0.4369 0.262 Uiso 1 1 calc R .
C1 C -0.7312(6) -0.5473(12) -0.4198(4) 0.216(10) Uiso 1 1 d G U
C7 C -0.8827(7) -0.5857(8) -0.3832(7) 0.219(13) Uiso 1 1 d D U
H7A H -0.9098 -0.5783 -0.3707 0.329 Uiso 1 1 calc GR .
H7B H -0.8597 -0.5876 -0.3643 0.329 Uiso 1 1 calc GR .
H7C H -0.8863 -0.6112 -0.3958 0.329 Uiso 1 1 calc GR .
C8 C -0.8706(6) -0.5539(5) -0.4128(4) 0.223(10) Uiso 1 1 d D U
C9 C -0.8906(11) -0.5138(6) -0.4012(10) 0.235(14) Uiso 1 1 d D U
H9A H -0.8750 -0.5032 -0.3794 0.352 Uiso 1 1 calc GR .
H9B H -0.9211 -0.5176 -0.3945 0.352 Uiso 1 1 calc GR .
H9C H -0.8886 -0.4953 -0.4224 0.352 Uiso 1 1 calc GR .
C10 C -0.8883(8) -0.5663(11) -0.4521(5) 0.224(13) Uiso 1 1 d D U
H10A H -0.8784 -0.5930 -0.4581 0.336 Uiso 1 1 calc GR .
H10B H -0.8777 -0.5479 -0.4714 0.336 Uiso 1 1 calc GR .
H10C H -0.9199 -0.5657 -0.4517 0.336 Uiso 1 1 calc GR .
C13 C -0.6972(5) -0.6009(8) -0.5761(8) 0.180(8) Uiso 1 1 d . U
H13 H -0.6754 -0.6155 -0.5889 0.216 Uiso 1 1 calc R .
C14 C -0.7402(6) -0.6047(8) -0.5868(7) 0.181(8) Uiso 1 1 d G U
H14 H -0.7478 -0.6220 -0.6069 0.217 Uiso 1 1 calc R .
C15 C -0.7720(5) -0.5833(7) -0.5681(7) 0.181(7) Uiso 1 1 d DG U
C16 C -0.7608(7) -0.5581(8) -0.5387(8) 0.179(8) Uiso 1 1 d G U
H16 H -0.7825 -0.5435 -0.5260 0.215 Uiso 1 1 calc R .
C12 C -0.7178(8) -0.5543(9) -0.5281(8) 0.178(8) Uiso 1 1 d G U
H12 H -0.7101 -0.5370 -0.5080 0.213 Uiso 1 1 calc R .
C11 C -0.6860(5) -0.5756(9) -0.5468(8) 0.176(8) Uiso 1 1 d G U
C17 C -0.8355(7) -0.6156(6) -0.5484(5) 0.190(12) Uiso 1 1 d D U
H17A H -0.8133 -0.6248 -0.5308 0.286 Uiso 1 1 calc GR .
H17B H -0.8509 -0.6384 -0.5589 0.286 Uiso 1 1 calc GR .
H17C H -0.8560 -0.5986 -0.5349 0.286 Uiso 1 1 calc GR .
C18 C -0.8152(4) -0.5932(4) -0.5792(4) 0.187(8) Uiso 1 1 d D U
C19 C -0.8149(9) -0.6175(6) -0.6124(4) 0.193(12) Uiso 1 1 d D U
H19A H -0.7942 -0.6069 -0.6307 0.290 Uiso 1 1 calc GR .
H19B H -0.8439 -0.6178 -0.6236 0.290 Uiso 1 1 calc GR .
H19C H -0.8065 -0.6444 -0.6055 0.290 Uiso 1 1 calc GR .
C20 C -0.8401(6) -0.5582(5) -0.5856(7) 0.196(12) Uiso 1 1 d D U
H20A H -0.8303 -0.5374 -0.5685 0.294 Uiso 1 1 calc R .
H20B H -0.8707 -0.5639 -0.5809 0.294 Uiso 1 1 calc R .
H20C H -0.8364 -0.5496 -0.6118 0.294 Uiso 1 1 calc R .
C26 C -0.7852(2) -0.4516(4) -0.4863(4) 0.172(7) Uiso 1 1 d D U
H26 H -0.8061 -0.4596 -0.4682 0.206 Uiso 1 1 calc R .
C22 C -0.7415(2) -0.4531(4) -0.4775(3) 0.165(8) Uiso 1 1 d DG U
H22 H -0.7325 -0.4621 -0.4533 0.198 Uiso 1 1 calc R .
C21 C -0.7109(2) -0.4414(2) -0.5040(2) 0.160(8) Uiso 1 1 d G U
C23 C -0.7241(3) -0.4282(4) -0.5394(3) 0.165(8) Uiso 1 1 d DG U
H23 H -0.7032 -0.4203 -0.5575 0.197 Uiso 1 1 calc R .
C24 C -0.7678(3) -0.4267(5) -0.5482(3) 0.172(7) Uiso 1 1 d DG U
H24 H -0.7768 -0.4177 -0.5724 0.206 Uiso 1 1 calc R .
C25 C -0.7984(2) -0.4384(3) -0.5217(4) 0.176(7) Uiso 1 1 d DG U
C27 C -0.8443(2) -0.4370(3) -0.5307(4) 0.189(8) Uiso 1 1 d D U
C28 C -0.8661(3) -0.4767(3) -0.5302(8) 0.210(12) Uiso 1 1 d D U
H28A H -0.8956 -0.4741 -0.5398 0.315 Uiso 1 1 calc R .
H28B H -0.8669 -0.4867 -0.5042 0.315 Uiso 1 1 calc R .
H28C H -0.8499 -0.4951 -0.5462 0.315 Uiso 1 1 calc R .
C29 C -0.8667(3) -0.4138(6) -0.5007(5) 0.214(12) Uiso 1 1 d D U
H29A H -0.8857 -0.3942 -0.5124 0.321 Uiso 1 1 calc GR .
H29B H -0.8452 -0.4003 -0.4850 0.321 Uiso 1 1 calc GR .
H29C H -0.8839 -0.4316 -0.4849 0.321 Uiso 1 1 calc GR .
C30 C -0.8550(5) -0.4157(7) -0.5664(4) 0.198(12) Uiso 1 1 d D U
H30A H -0.8694 -0.3907 -0.5604 0.296 Uiso 1 1 calc R .
H30B H -0.8744 -0.4320 -0.5818 0.296 Uiso 1 1 calc R .
H30C H -0.8284 -0.4104 -0.5805 0.296 Uiso 1 1 calc R .
C33 C -0.6935(4) -0.3665(5) -0.6200(4) 0.183(8) Uiso 1 1 d . U
H33 H -0.6805 -0.3915 -0.6239 0.219 Uiso 1 1 calc R .
C31 C -0.6767(4) -0.3409(6) -0.5930(3) 0.180(8) Uiso 1 1 d G U
C32 C -0.6957(5) -0.3043(6) -0.5872(4) 0.182(8) Uiso 1 1 d G U
H32 H -0.6843 -0.2868 -0.5688 0.218 Uiso 1 1 calc R .
C36 C -0.7315(5) -0.2932(5) -0.6084(4) 0.183(8) Uiso 1 1 d DG U
H36 H -0.7445 -0.2681 -0.6045 0.220 Uiso 1 1 calc R .
C35 C -0.7483(4) -0.3187(4) -0.6354(3) 0.184(8) Uiso 1 1 d DG U
C34 C -0.7292(4) -0.3554(4) -0.6412(4) 0.183(8) Uiso 1 1 d DG U
H34 H -0.7407 -0.3729 -0.6596 0.220 Uiso 1 1 calc R .
C37 C -0.7820(4) -0.3083(4) -0.6554(4) 0.187(8) Uiso 1 1 d D U
C38 C -0.8185(5) -0.3373(5) -0.6544(7) 0.197(12) Uiso 1 1 d D U
H38A H -0.8348 -0.3358 -0.6782 0.296 Uiso 1 1 calc R .
H38B H -0.8378 -0.3310 -0.6333 0.296 Uiso 1 1 calc R .
H38C H -0.8070 -0.3640 -0.6512 0.296 Uiso 1 1 calc R .
C39 C -0.8022(7) -0.2701(5) -0.6434(6) 0.196(12) Uiso 1 1 d D U
H39A H -0.7836 -0.2572 -0.6246 0.294 Uiso 1 1 calc R .
H39B H -0.8306 -0.2753 -0.6322 0.294 Uiso 1 1 calc R .
H39C H -0.8055 -0.2529 -0.6654 0.294 Uiso 1 1 calc R .
C40 C -0.7729(5) -0.3028(9) -0.6967(4) 0.195(12) Uiso 1 1 d D U
H40A H -0.7969 -0.2883 -0.7085 0.292 Uiso 1 1 calc GR .
H40B H -0.7699 -0.3286 -0.7089 0.292 Uiso 1 1 calc GR .
H40C H -0.7461 -0.2877 -0.6999 0.292 Uiso 1 1 calc GR .
C44 C -0.6974(7) -0.4690(10) -0.6908(7) 0.192(8) Uiso 1 1 d . U
H44 H -0.7000 -0.4634 -0.7170 0.231 Uiso 1 1 calc R .
C45 C -0.7338(6) -0.4790(10) -0.6698(8) 0.193(8) Uiso 1 1 d DG U
C46 C -0.7300(9) -0.4872(11) -0.6315(8) 0.193(8) Uiso 1 1 d G U
H46 H -0.7549 -0.4940 -0.6172 0.232 Uiso 1 1 calc R .
C42 C -0.6898(11) -0.4855(12) -0.6141(7) 0.191(9) Uiso 1 1 d G U
H42 H -0.6872 -0.4911 -0.5878 0.229 Uiso 1 1 calc R .
C41 C -0.6534(8) -0.4756(12) -0.6350(10) 0.187(9) Uiso 1 1 d G U
C43 C -0.6572(6) -0.4673(11) -0.6733(10) 0.190(9) Uiso 1 1 d G U
H43 H -0.6323 -0.4605 -0.6876 0.228 Uiso 1 1 calc R .
C47 C -0.7792(5) -0.4822(5) -0.6873(5) 0.197(8) Uiso 1 1 d D U
C48 C -0.8144(7) -0.4793(12) -0.6566(7) 0.209(12) Uiso 1 1 d D U
H48A H -0.8385 -0.4634 -0.6661 0.314 Uiso 1 1 calc GR .
H48B H -0.8022 -0.4668 -0.6340 0.314 Uiso 1 1 calc GR .
H48C H -0.8247 -0.5058 -0.6503 0.314 Uiso 1 1 calc GR .
C49 C -0.7840(12) -0.5211(6) -0.7097(8) 0.214(12) Uiso 1 1 d D U
H49A H -0.7648 -0.5411 -0.6988 0.320 Uiso 1 1 calc GR .
H49B H -0.7762 -0.5166 -0.7362 0.320 Uiso 1 1 calc GR .
H49C H -0.8139 -0.5302 -0.7082 0.320 Uiso 1 1 calc GR .
C50 C -0.7860(11) -0.4505(7) -0.7178(7) 0.199(12) Uiso 1 1 d D U
H50A H -0.7781 -0.4612 -0.7426 0.299 Uiso 1 1 calc GR .
H50B H -0.7678 -0.4275 -0.7122 0.299 Uiso 1 1 calc GR .
H50C H -0.8164 -0.4424 -0.7181 0.299 Uiso 1 1 calc GR .
C53 C -0.6975(7) -0.6040(8) -0.6888(8) 0.173(7) Uiso 1 1 d . U
H53 H -0.7251 -0.5918 -0.6889 0.207 Uiso 1 1 calc R .
C54 C -0.6903(6) -0.6374(8) -0.7108(7) 0.172(7) Uiso 1 1 d DG U
C55 C -0.6500(8) -0.6553(7) -0.7107(8) 0.170(7) Uiso 1 1 d G U
H55 H -0.6450 -0.6781 -0.7258 0.204 Uiso 1 1 calc R .
C56 C -0.6168(6) -0.6400(9) -0.6887(9) 0.168(8) Uiso 1 1 d G U
H56 H -0.5892 -0.6523 -0.6887 0.202 Uiso 1 1 calc R .
C51 C -0.6240(8) -0.6067(10) -0.6667(8) 0.166(8) Uiso 1 1 d G U
C52 C -0.6644(10) -0.5887(8) -0.6668(8) 0.170(8) Uiso 1 1 d G U
H52 H -0.6693 -0.5659 -0.6518 0.204 Uiso 1 1 calc R .
C57 C -0.7286(5) -0.6574(4) -0.7316(4) 0.176(7) Uiso 1 1 d D U
C58 C -0.7538(9) -0.6855(7) -0.7050(7) 0.189(11) Uiso 1 1 d D U
H58A H -0.7766 -0.6707 -0.6919 0.283 Uiso 1 1 calc R .
H58B H -0.7340 -0.6968 -0.6863 0.283 Uiso 1 1 calc R .
H58C H -0.7669 -0.7067 -0.7199 0.283 Uiso 1 1 calc R .
C59 C -0.7653(7) -0.6276(6) -0.7401(9) 0.183(11) Uiso 1 1 d D U
H59A H -0.7674 -0.6085 -0.7194 0.274 Uiso 1 1 calc GR .
H59B H -0.7927 -0.6418 -0.7426 0.274 Uiso 1 1 calc GR .
H59C H -0.7589 -0.6137 -0.7637 0.274 Uiso 1 1 calc GR .
C60 C -0.7134(9) -0.6789(8) -0.7679(6) 0.182(11) Uiso 1 1 d D U
H60A H -0.6864 -0.6930 -0.7627 0.272 Uiso 1 1 calc GR .
H60B H -0.7085 -0.6595 -0.7880 0.272 Uiso 1 1 calc GR .
H60C H -0.7356 -0.6977 -0.7759 0.272 Uiso 1 1 calc GR .
C62 C -0.5509(3) -0.5544(2) -0.28952(19) 0.202(9) Uiso 1 1 d . U
C63 C -0.5788(6) -0.5353(6) -0.2648(2) 0.203(9) Uiso 1 1 d DG U
H63 H -0.6006 -0.5183 -0.2743 0.243 Uiso 1 1 calc R .
C64 C -0.5748(6) -0.5410(6) -0.2260(2) 0.201(9) Uiso 1 1 d G U
H64 H -0.5938 -0.5279 -0.2091 0.241 Uiso 1 1 calc R .
C65 C -0.5429(4) -0.5659(3) -0.2120(2) 0.198(8) Uiso 1 1 d DG U
C66 C -0.5150(6) -0.5850(6) -0.2368(3) 0.203(9) Uiso 1 1 d G U
H66 H -0.4932 -0.6020 -0.2272 0.244 Uiso 1 1 calc R .
C61 C -0.5190(6) -0.5793(6) -0.2755(3) 0.204(9) Uiso 1 1 d DG U
H61 H -0.5000 -0.5923 -0.2924 0.245 Uiso 1 1 calc R .
C67 C -0.53747(16) -0.57287(14) -0.1693(2) 0.196(8) Uiso 1 1 d D U
C68 C -0.48889(14) -0.5671(2) -0.1651(4) 0.197(12) Uiso 1 1 d D U
H68A H -0.4765 -0.5597 -0.1896 0.296 Uiso 1 1 calc GR .
H68B H -0.4757 -0.5917 -0.1563 0.296 Uiso 1 1 calc GR .
H68C H -0.4833 -0.5461 -0.1467 0.296 Uiso 1 1 calc GR .
C69 C -0.55385(15) -0.53300(11) -0.1543(4) 0.197(12) Uiso 1 1 d D U
H69A H -0.5310 -0.5202 -0.1396 0.296 Uiso 1 1 calc GR .
H69B H -0.5791 -0.5373 -0.1381 0.296 Uiso 1 1 calc GR .
H69C H -0.5619 -0.5161 -0.1756 0.296 Uiso 1 1 calc GR .
C70 C -0.5768(2) -0.59865(12) -0.1614(2) 0.194(12) Uiso 1 1 d D U
H70A H -0.5684 -0.6265 -0.1628 0.291 Uiso 1 1 calc GR .
H70B H -0.5992 -0.5932 -0.1802 0.291 Uiso 1 1 calc GR .
H70C H -0.5879 -0.5928 -0.1360 0.291 Uiso 1 1 calc GR .
C76 C -0.4132(8) -0.4336(4) -0.3149(2) 0.219(10) Uiso 1 1 d D U
H76 H -0.4062 -0.4166 -0.3354 0.263 Uiso 1 1 calc R .
C75 C -0.4044(8) -0.4219(4) -0.2780(2) 0.220(10) Uiso 1 1 d DG U
H75 H -0.3915 -0.3970 -0.2733 0.264 Uiso 1 1 calc R .
C74 C -0.4145(5) -0.4467(4) -0.24803(19) 0.220(10) Uiso 1 1 d DG U
C73 C -0.4334(9) -0.4832(5) -0.25490(16) 0.220(10) Uiso 1 1 d DG U
H73 H -0.4403 -0.5002 -0.2344 0.264 Uiso 1 1 calc R .
C72 C -0.4422(8) -0.4949(4) -0.29178(17) 0.220(10) Uiso 1 1 d DG U
H72 H -0.4551 -0.5198 -0.2965 0.264 Uiso 1 1 calc R .
C71 C -0.4321(3) -0.4701(2) -0.32178(16) 0.218(10) Uiso 1 1 d G U
C77 C -0.3755(8) -0.4675(7) -0.1944(3) 0.223(13) Uiso 1 1 d D U
H77A H -0.3883 -0.4928 -0.2020 0.335 Uiso 1 1 calc R .
H77B H -0.3726 -0.4667 -0.1668 0.335 Uiso 1 1 calc R .
H77C H -0.3470 -0.4647 -0.2061 0.335 Uiso 1 1 calc R .
C78 C -0.4046(6) -0.4339(5) -0.2074(2) 0.222(10) Uiso 1 1 d D U
C80 C -0.4473(6) -0.4453(9) -0.1880(3) 0.222(13) Uiso 1 1 d D U
H80A H -0.4525 -0.4278 -0.1665 0.333 Uiso 1 1 calc GR .
H80B H -0.4455 -0.4727 -0.1791 0.333 Uiso 1 1 calc GR .
H80C H -0.4711 -0.4429 -0.2061 0.333 Uiso 1 1 calc GR .
C83 C -0.6178(9) -0.4295(8) -0.3194(6) 0.157(7) Uiso 1 1 d . U
H83 H -0.6419 -0.4428 -0.3301 0.188 Uiso 1 1 calc R .
C81 C -0.5822(10) -0.4205(9) -0.3416(4) 0.152(7) Uiso 1 1 d G U
C82 C -0.5470(8) -0.4010(9) -0.3259(6) 0.157(7) Uiso 1 1 d G U
H82 H -0.5227 -0.3948 -0.3411 0.189 Uiso 1 1 calc R .
C86 C -0.5475(8) -0.3906(8) -0.2879(7) 0.158(7) Uiso 1 1 d G U
H86 H -0.5234 -0.3773 -0.2771 0.189 Uiso 1 1 calc R .
C85 C -0.5831(9) -0.3996(8) -0.2656(4) 0.154(7) Uiso 1 1 d DG U
C84 C -0.6183(8) -0.4191(8) -0.2814(6) 0.159(7) Uiso 1 1 d G U
H84 H -0.6427 -0.4253 -0.2662 0.191 Uiso 1 1 calc R .
C87 C -0.5843(5) -0.3898(5) -0.2229(4) 0.150(8) Uiso 1 1 d D U
C88 C -0.5815(17) -0.4283(7) -0.1994(7) 0.21(2) Uiso 1 1 d D U
H88A H -0.5924 -0.4504 -0.2145 0.318 Uiso 1 1 calc R .
H88B H -0.5989 -0.4256 -0.1765 0.318 Uiso 1 1 calc R .
H88C H -0.5513 -0.4333 -0.1925 0.318 Uiso 1 1 calc R .
C89 C -0.5460(7) -0.3623(8) -0.2127(8) 0.19(2) Uiso 1 1 d D U
H89A H -0.5228 -0.3657 -0.2313 0.279 Uiso 1 1 calc GR .
H89B H -0.5352 -0.3690 -0.1874 0.279 Uiso 1 1 calc GR .
H89C H -0.5558 -0.3348 -0.2128 0.279 Uiso 1 1 calc GR .
C90 C -0.6276(6) -0.3694(10) -0.2128(9) 0.155(15) Uiso 1 1 d D U
H90A H -0.6514 -0.3833 -0.2253 0.233 Uiso 1 1 calc R .
H90B H -0.6269 -0.3420 -0.2215 0.233 Uiso 1 1 calc R .
H90C H -0.6318 -0.3701 -0.1854 0.233 Uiso 1 1 calc R .
C95 C -0.4439(8) -0.2934(5) -0.3138(5) 0.165(6) Uiso 1 1 d D U
C94 C -0.4736(8) -0.3242(7) -0.3150(6) 0.166(7) Uiso 1 1 d G U
H94 H -0.4902 -0.3304 -0.2932 0.199 Uiso 1 1 calc R .
C93 C -0.4788(10) -0.3459(8) -0.3480(8) 0.161(7) Uiso 1 1 d G U
H93 H -0.4991 -0.3669 -0.3488 0.193 Uiso 1 1 calc R .
C91 C -0.4544(11) -0.3368(9) -0.3798(6) 0.155(7) Uiso 1 1 d G U
C92 C -0.4248(10) -0.3060(10) -0.3786(5) 0.161(7) Uiso 1 1 d G U
H92 H -0.4081 -0.2998 -0.4004 0.194 Uiso 1 1 calc R .
C96 C -0.4195(8) -0.2843(7) -0.3456(7) 0.166(7) Uiso 1 1 d G U
H96 H -0.3993 -0.2633 -0.3448 0.199 Uiso 1 1 calc R .
C97 C -0.4409(4) -0.2705(4) -0.2868(4) 0.169(7) Uiso 1 1 d D U
C98 C -0.4668(6) -0.2802(8) -0.2513(5) 0.154(10) Uiso 1 1 d D U
H98A H -0.4612 -0.3075 -0.2438 0.231 Uiso 1 1 calc GR .
H98B H -0.4977 -0.2769 -0.2566 0.231 Uiso 1 1 calc GR .
H98C H -0.4582 -0.2624 -0.2308 0.231 Uiso 1 1 calc GR .
C99 C -0.3959(5) -0.2648(8) -0.2700(7) 0.180(11) Uiso 1 1 d D U
H99A H -0.3789 -0.2475 -0.2866 0.270 Uiso 1 1 calc R .
H99B H -0.3814 -0.2904 -0.2678 0.270 Uiso 1 1 calc R .
H99C H -0.3984 -0.2527 -0.2450 0.270 Uiso 1 1 calc R .
C100 C -0.4543(8) -0.2278(4) -0.2937(7) 0.173(11) Uiso 1 1 d D U
H10D H -0.4475 -0.2120 -0.2714 0.259 Uiso 1 1 calc GR .
H10E H -0.4854 -0.2267 -0.2987 0.259 Uiso 1 1 calc GR .
H10F H -0.4385 -0.2174 -0.3156 0.259 Uiso 1 1 calc GR .
C103 C -0.6350(10) -0.3014(7) -0.3391(5) 0.167(6) Uani 1 1 d . U
H103 H -0.6497 -0.3160 -0.3200 0.201 Uiso 1 1 calc R .
C102 C -0.6248(11) -0.3193(6) -0.3733(7) 0.167(6) Uani 1 1 d G U
H102 H -0.6324 -0.3461 -0.3776 0.200 Uiso 1 1 calc R .
C101 C -0.6033(11) -0.2980(9) -0.4011(5) 0.166(6) Uani 1 1 d G U
C104 C -0.5921(11) -0.2589(9) -0.3948(6) 0.167(6) Uani 1 1 d G U
H104 H -0.5775 -0.2444 -0.4138 0.201 Uiso 1 1 calc R .
C105 C -0.6024(10) -0.2410(6) -0.3606(6) 0.168(6) Uani 1 1 d G U
H105 H -0.5948 -0.2143 -0.3562 0.201 Uiso 1 1 calc R .
C106 C -0.6239(9) -0.2623(7) -0.3327(4) 0.167(6) Uani 1 1 d DG U
C107 C -0.6289(5) -0.2413(4) -0.2941(4) 0.167(6) Uani 1 1 d D U
C108 C -0.5901(6) -0.2520(9) -0.2683(6) 0.171(8) Uani 1 1 d D U
H10G H -0.5980 -0.2743 -0.2520 0.257 Uiso 1 1 calc GR .
H10H H -0.5826 -0.2292 -0.2525 0.257 Uiso 1 1 calc GR .
H10I H -0.5653 -0.2593 -0.2840 0.257 Uiso 1 1 calc GR .
C109 C -0.6715(6) -0.2548(9) -0.2750(7) 0.169(8) Uani 1 1 d D U
H10J H -0.6823 -0.2337 -0.2586 0.253 Uiso 1 1 calc GR .
H10K H -0.6661 -0.2785 -0.2599 0.253 Uiso 1 1 calc GR .
H10L H -0.6930 -0.2606 -0.2945 0.253 Uiso 1 1 calc GR .
C110 C -0.6301(12) -0.1960(4) -0.3002(8) 0.169(8) Uani 1 1 d D U
H11A H -0.6080 -0.1886 -0.3188 0.253 Uiso 1 1 calc GR .
H11B H -0.6243 -0.1826 -0.2762 0.253 Uiso 1 1 calc GR .
H11C H -0.6586 -0.1883 -0.3096 0.253 Uiso 1 1 calc GR .
C114 C -0.2764(7) -0.3529(5) -0.3023(4) 0.231(11) Uiso 1 1 d D U
C113 C -0.3164(8) -0.3411(9) -0.3161(5) 0.229(11) Uiso 1 1 d G U
H113 H -0.3309 -0.3193 -0.3051 0.275 Uiso 1 1 calc R .
C112 C -0.3351(7) -0.3613(13) -0.3461(5) 0.229(11) Uiso 1 1 d G U
H112 H -0.3625 -0.3532 -0.3556 0.274 Uiso 1 1 calc R .
C111 C -0.3139(13) -0.3932(9) -0.3623(4) 0.228(11) Uiso 1 1 d G U
C116 C -0.2739(15) -0.4050(6) -0.3485(5) 0.230(11) Uiso 1 1 d G U
H116 H -0.2594 -0.4268 -0.3595 0.275 Uiso 1 1 calc R .
C115 C -0.2552(10) -0.3848(9) -0.3184(5) 0.231(11) Uiso 1 1 d G U
H115 H -0.2278 -0.3929 -0.3090 0.277 Uiso 1 1 calc R .
C117 C -0.2617(5) -0.3306(6) -0.2728(5) 0.234(11) Uiso 1 1 d D U
C118 C -0.2735(11) -0.2935(5) -0.2682(8) 0.234(14) Uiso 1 1 d D U
H11D H -0.2811 -0.2890 -0.2416 0.352 Uiso 1 1 calc R .
H11E H -0.2986 -0.2878 -0.2842 0.352 Uiso 1 1 calc R .
H11F H -0.2496 -0.2760 -0.2753 0.352 Uiso 1 1 calc R .
C119 C -0.2117(5) -0.3334(11) -0.2729(8) 0.240(14) Uiso 1 1 d D U
H11G H -0.2028 -0.3576 -0.2859 0.360 Uiso 1 1 calc GR .
H11H H -0.2011 -0.3338 -0.2468 0.360 Uiso 1 1 calc GR .
H11I H -0.1997 -0.3105 -0.2861 0.360 Uiso 1 1 calc GR .
C120 C -0.2706(11) -0.3540(7) -0.2360(4) 0.247(14) Uiso 1 1 d D U
H12A H -0.3019 -0.3562 -0.2321 0.370 Uiso 1 1 calc R .
H12B H -0.2576 -0.3402 -0.2145 0.370 Uiso 1 1 calc R .
H12C H -0.2581 -0.3805 -0.2382 0.370 Uiso 1 1 calc R .
C124 C -0.2600(8) -0.6568(6) -0.3710(6) 0.204(8) Uani 1 1 d D U
C125 C -0.2699(13) -0.6596(8) -0.4092(7) 0.205(9) Uani 1 1 d G U
H125 H -0.2644 -0.6834 -0.4225 0.246 Uiso 1 1 calc R .
C126 C -0.2879(15) -0.6275(10) -0.4280(6) 0.205(9) Uani 1 1 d G U
H126 H -0.2946 -0.6294 -0.4541 0.245 Uiso 1 1 calc R .
C121 C -0.2960(14) -0.5927(8) -0.4085(9) 0.204(9) Uani 1 1 d G U
C122 C -0.2861(15) -0.5899(7) -0.3703(9) 0.204(9) Uani 1 1 d G U
H122 H -0.2916 -0.5661 -0.3570 0.244 Uiso 1 1 calc R .
C123 C -0.2681(13) -0.6220(8) -0.3515(6) 0.204(9) Uani 1 1 d G U
H123 H -0.2614 -0.6200 -0.3254 0.245 Uiso 1 1 calc R .
C127 C -0.2345(5) -0.6908(5) -0.3520(4) 0.204(9) Uani 1 1 d D U
C128 C -0.1871(5) -0.6777(10) -0.3456(10) 0.205(10) Uani 1 1 d D U
H12D H -0.1866 -0.6526 -0.3319 0.307 Uiso 1 1 calc R .
H12E H -0.1727 -0.6745 -0.3701 0.307 Uiso 1 1 calc R .
H12F H -0.1719 -0.6978 -0.3308 0.307 Uiso 1 1 calc R .
C129 C -0.2555(9) -0.7010(9) -0.3135(5) 0.203(10) Uani 1 1 d D U
H12G H -0.2350 -0.7161 -0.2981 0.304 Uiso 1 1 calc GR .
H12H H -0.2816 -0.7168 -0.3177 0.304 Uiso 1 1 calc GR .
H12I H -0.2632 -0.6766 -0.3002 0.304 Uiso 1 1 calc GR .
C130 C -0.2354(12) -0.7276(6) -0.3780(7) 0.208(10) Uani 1 1 d D U
H13A H -0.2338 -0.7515 -0.3625 0.311 Uiso 1 1 calc GR .
H13B H -0.2107 -0.7268 -0.3953 0.311 Uiso 1 1 calc GR .
H13C H -0.2623 -0.7278 -0.3926 0.311 Uiso 1 1 calc GR .
C132 C -0.3967(7) -0.6511(5) -0.3914(6) 0.177(8) Uiso 1 1 d . U
H132 H -0.3821 -0.6280 -0.3833 0.212 Uiso 1 1 calc R .
C131 C -0.4334(8) -0.6479(5) -0.4139(6) 0.173(8) Uiso 1 1 d G U
C136 C -0.4549(8) -0.6817(6) -0.4257(8) 0.174(8) Uiso 1 1 d G U
H136 H -0.4799 -0.6796 -0.4411 0.209 Uiso 1 1 calc R .
C135 C -0.4397(8) -0.7187(5) -0.4151(7) 0.179(8) Uiso 1 1 d G U
H135 H -0.4544 -0.7418 -0.4232 0.215 Uiso 1 1 calc R .
C134 C -0.4030(6) -0.7218(4) -0.3926(4) 0.184(7) Uiso 1 1 d DG U
C133 C -0.3816(6) -0.6880(5) -0.3808(5) 0.180(8) Uiso 1 1 d G U
H133 H -0.3565 -0.6902 -0.3654 0.217 Uiso 1 1 calc R .
C137 C -0.3840(4) -0.7618(4) -0.3795(4) 0.190(8) Uiso 1 1 d D U
C138 C -0.3725(10) -0.7595(8) -0.3369(4) 0.191(12) Uiso 1 1 d D U
H13D H -0.3929 -0.7757 -0.3224 0.287 Uiso 1 1 calc GR .
H13E H -0.3743 -0.7321 -0.3284 0.287 Uiso 1 1 calc GR .
H13F H -0.3431 -0.7694 -0.3330 0.287 Uiso 1 1 calc GR .
C139 C -0.4178(7) -0.7949(5) -0.3859(9) 0.192(12) Uiso 1 1 d D U
H13G H -0.4291 -0.7932 -0.4117 0.288 Uiso 1 1 calc R .
H13H H -0.4416 -0.7917 -0.3679 0.288 Uiso 1 1 calc R .
H13I H -0.4041 -0.8207 -0.3821 0.288 Uiso 1 1 calc R .
C140 C -0.3427(6) -0.7711(7) -0.4026(7) 0.204(12) Uiso 1 1 d D U
H14A H -0.3350 -0.7989 -0.3993 0.305 Uiso 1 1 calc R .
H14B H -0.3189 -0.7544 -0.3937 0.305 Uiso 1 1 calc R .
H14C H -0.3481 -0.7658 -0.4294 0.305 Uiso 1 1 calc R .
C143 C -0.3074(8) -0.6359(4) -0.5462(6) 0.315(18) Uiso 1 1 d . U
H143 H -0.2938 -0.6178 -0.5629 0.377 Uiso 1 1 calc R .
C141 C -0.3448(8) -0.6251(5) -0.5270(9) 0.313(18) Uiso 1 1 d G U
C142 C -0.3647(8) -0.6516(6) -0.5026(11) 0.314(18) Uiso 1 1 d G U
H142 H -0.3902 -0.6442 -0.4895 0.376 Uiso 1 1 calc R .
C146 C -0.3472(7) -0.6890(6) -0.4975(9) 0.315(18) Uiso 1 1 d DG U
H146 H -0.3608 -0.7071 -0.4808 0.378 Uiso 1 1 calc R .
C145 C -0.3099(5) -0.6999(4) -0.5167(4) 0.317(17) Uiso 1 1 d DG U
C144 C -0.2900(7) -0.6733(4) -0.5410(5) 0.317(18) Uiso 1 1 d DG U
H144 H -0.2645 -0.6807 -0.5541 0.380 Uiso 1 1 calc R .
C147 C -0.2925(5) -0.7372(4) -0.5115(4) 0.320(18) Uiso 1 1 d D U
C148 C -0.2678(9) -0.7500(6) -0.5436(5) 0.32(2) Uiso 1 1 d D U
H14D H -0.2373 -0.7523 -0.5365 0.484 Uiso 1 1 calc R .
H14E H -0.2707 -0.7307 -0.5641 0.484 Uiso 1 1 calc R .
H14F H -0.2784 -0.7757 -0.5522 0.484 Uiso 1 1 calc R .
C149 C -0.2628(8) -0.7370(6) -0.4789(6) 0.33(2) Uiso 1 1 d D U
H14G H -0.2792 -0.7415 -0.4556 0.488 Uiso 1 1 calc R .
H14H H -0.2481 -0.7115 -0.4775 0.488 Uiso 1 1 calc R .
H14I H -0.2413 -0.7580 -0.4820 0.488 Uiso 1 1 calc R .
C150 C -0.3251(6) -0.7662(5) -0.5036(10) 0.32(2) Uiso 1 1 d D U
H15A H -0.3387 -0.7603 -0.4792 0.482 Uiso 1 1 calc R .
H15B H -0.3118 -0.7924 -0.5025 0.482 Uiso 1 1 calc R .
H15C H -0.3469 -0.7658 -0.5236 0.482 Uiso 1 1 calc R .
C152 C -0.3752(12) -0.6656(8) -0.6218(9) 0.226(11) Uiso 1 1 d . U
H152 H -0.3716 -0.6540 -0.5975 0.272 Uiso 1 1 calc R .
C153 C -0.3556(10) -0.7015(8) -0.6299(9) 0.227(10) Uiso 1 1 d G U
H153 H -0.3387 -0.7144 -0.6113 0.272 Uiso 1 1 calc R .
C154 C -0.3609(10) -0.7185(6) -0.6654(10) 0.225(10) Uiso 1 1 d DG U
C155 C -0.3856(12) -0.6996(9) -0.6927(9) 0.225(10) Uiso 1 1 d G U
H155 H -0.3892 -0.7112 -0.7169 0.271 Uiso 1 1 calc R .
C156 C -0.4052(12) -0.6637(10) -0.6845(11) 0.224(11) Uiso 1 1 d G U
H156 H -0.4221 -0.6508 -0.7032 0.269 Uiso 1 1 calc R .
C151 C -0.4000(12) -0.6467(7) -0.6491(12) 0.222(11) Uiso 1 1 d G U
C157 C -0.3388(5) -0.7588(5) -0.6730(5) 0.224(10) Uiso 1 1 d D U
C158 C -0.3634(10) -0.7917(7) -0.6514(9) 0.225(14) Uiso 1 1 d D U
H15D H -0.3583 -0.7889 -0.6242 0.337 Uiso 1 1 calc GR .
H15E H -0.3531 -0.8175 -0.6599 0.337 Uiso 1 1 calc GR .
H15F H -0.3944 -0.7894 -0.6566 0.337 Uiso 1 1 calc GR .
C159 C -0.2914(6) -0.7573(11) -0.6591(10) 0.223(13) Uiso 1 1 d D U
H15G H -0.2811 -0.7300 -0.6595 0.334 Uiso 1 1 calc GR .
H15H H -0.2733 -0.7734 -0.6758 0.334 Uiso 1 1 calc GR .
H15I H -0.2897 -0.7677 -0.6333 0.334 Uiso 1 1 calc GR .
C160 C -0.3398(13) -0.7677(10) -0.7159(5) 0.222(13) Uiso 1 1 d D U
H16A H -0.3324 -0.7954 -0.7202 0.333 Uiso 1 1 calc R .
H16B H -0.3187 -0.7508 -0.7289 0.333 Uiso 1 1 calc R .
H16C H -0.3687 -0.7624 -0.7259 0.333 Uiso 1 1 calc R .
C162 C -0.4642(10) -0.6944(6) -0.5579(9) 0.171(8) Uiso 1 1 d . U
H162 H -0.4492 -0.6761 -0.5735 0.205 Uiso 1 1 calc R .
C161 C -0.4960(11) -0.6812(5) -0.5332(9) 0.168(8) Uiso 1 1 d G U
C166 C -0.5180(10) -0.7080(8) -0.5105(9) 0.172(8) Uiso 1 1 d G U
H166 H -0.5397 -0.6990 -0.4936 0.207 Uiso 1 1 calc R .
C165 C -0.5081(10) -0.7480(7) -0.5125(8) 0.173(8) Uiso 1 1 d G U
H165 H -0.5231 -0.7663 -0.4970 0.208 Uiso 1 1 calc R .
C164 C -0.4764(9) -0.7611(4) -0.5373(8) 0.175(7) Uiso 1 1 d DG U
C163 C -0.4544(9) -0.7343(6) -0.5600(8) 0.173(7) Uiso 1 1 d G U
H163 H -0.4327 -0.7433 -0.5769 0.208 Uiso 1 1 calc R .
C167 C -0.4692(5) -0.8063(4) -0.5374(5) 0.181(8) Uiso 1 1 d D U
C168 C -0.5126(6) -0.8275(7) -0.5455(10) 0.185(11) Uiso 1 1 d D U
H16D H -0.5254 -0.8363 -0.5216 0.277 Uiso 1 1 calc GR .
H16E H -0.5075 -0.8503 -0.5619 0.277 Uiso 1 1 calc GR .
H16F H -0.5324 -0.8091 -0.5581 0.277 Uiso 1 1 calc GR .
C169 C -0.4360(8) -0.8172(9) -0.5686(7) 0.191(11) Uiso 1 1 d D U
H16G H -0.4299 -0.8455 -0.5674 0.286 Uiso 1 1 calc GR .
H16H H -0.4093 -0.8024 -0.5645 0.286 Uiso 1 1 calc GR .
H16I H -0.4480 -0.8106 -0.5934 0.286 Uiso 1 1 calc GR .
C170 C -0.4517(10) -0.8196(8) -0.4984(5) 0.189(11) Uiso 1 1 d D U
H17D H -0.4759 -0.8268 -0.4819 0.283 Uiso 1 1 calc GR .
H17E H -0.4354 -0.7979 -0.4868 0.283 Uiso 1 1 calc GR .
H17F H -0.4327 -0.8424 -0.5017 0.283 Uiso 1 1 calc GR .
C174 C -0.55321(7) -0.75896(18) -0.39177(7) 0.276(14) Uiso 1 1 d D U
H174 H -0.5352 -0.7713 -0.3735 0.331 Uiso 1 1 calc R .
C176 C -0.58134(8) -0.78155(18) -0.41342(7) 0.277(14) Uiso 1 1 d DG U
C175 C -0.60764(9) -0.76355(18) -0.44018(8) 0.275(14) Uiso 1 1 d DG U
H175 H -0.6269 -0.7790 -0.4550 0.330 Uiso 1 1 calc R .
C172 C -0.60580(10) -0.72295(18) -0.44530(8) 0.274(14) Uiso 1 1 d DG U
H172 H -0.6238 -0.7106 -0.4636 0.329 Uiso 1 1 calc R .
C171 C -0.57767(8) -0.70035(18) -0.42366(7) 0.274(14) Uiso 1 1 d G U
C173 C -0.55137(8) -0.71836(18) -0.39689(7) 0.276(14) Uiso 1 1 d DG U
H173 H -0.5321 -0.7029 -0.3821 0.331 Uiso 1 1 calc R .
C177 C -0.58321(9) -0.82290(18) -0.40820(9) 0.279(14) Uiso 1 1 d D U
C178 C -0.6240(3) -0.8349(2) -0.3895(5) 0.276(17) Uiso 1 1 d D U
H17G H -0.6190 -0.8589 -0.3747 0.414 Uiso 1 1 calc R .
H17H H -0.6461 -0.8400 -0.4087 0.414 Uiso 1 1 calc R .
H17I H -0.6338 -0.8137 -0.3727 0.414 Uiso 1 1 calc R .
C179 C -0.5470(4) -0.8371(2) -0.3844(5) 0.284(17) Uiso 1 1 d D U
H17J H -0.5509 -0.8278 -0.3584 0.425 Uiso 1 1 calc R .
H17K H -0.5197 -0.8270 -0.3944 0.425 Uiso 1 1 calc R .
H17L H -0.5465 -0.8660 -0.3846 0.425 Uiso 1 1 calc R .
C180 C -0.5808(7) -0.84413(19) -0.44477(11) 0.284(17) Uiso 1 1 d D U
H18A H -0.5571 -0.8332 -0.4599 0.426 Uiso 1 1 calc GR .
H18B H -0.6081 -0.8410 -0.4584 0.426 Uiso 1 1 calc GR .
H18C H -0.5755 -0.8722 -0.4401 0.426 Uiso 1 1 calc GR .
C183 C -0.4317(10) -0.4477(5) -0.7443(5) 0.248(12) Uiso 1 1 d . U
H183 H -0.4061 -0.4522 -0.7300 0.297 Uiso 1 1 calc R .
C184 C -0.4296(7) -0.4270(5) -0.7781(5) 0.249(12) Uiso 1 1 d DG U
H184 H -0.4027 -0.4172 -0.7869 0.299 Uiso 1 1 calc R .
C185 C -0.4670(6) -0.4205(4) -0.7990(5) 0.251(12) Uiso 1 1 d DG U
C186 C -0.5064(7) -0.4348(6) -0.7861(7) 0.250(12) Uiso 1 1 d DG U
H186 H -0.5319 -0.4304 -0.8004 0.299 Uiso 1 1 calc R .
C181 C -0.5084(10) -0.4556(5) -0.7523(7) 0.248(12) Uiso 1 1 d G U
H181 H -0.5354 -0.4654 -0.7435 0.298 Uiso 1 1 calc R .
C182 C -0.4711(12) -0.4621(3) -0.7314(5) 0.246(12) Uiso 1 1 d G U
C187 C -0.4650(6) -0.4007(5) -0.8312(5) 0.255(12) Uiso 1 1 d D U
C188 C -0.4254(7) -0.3728(8) -0.8326(9) 0.258(15) Uiso 1 1 d D U
H18D H -0.3990 -0.3884 -0.8356 0.387 Uiso 1 1 calc R .
H18E H -0.4238 -0.3577 -0.8090 0.387 Uiso 1 1 calc R .
H18F H -0.4284 -0.3546 -0.8539 0.387 Uiso 1 1 calc R .
C189 C -0.5011(7) -0.3739(8) -0.8382(8) 0.259(15) Uiso 1 1 d D U
H18G H -0.5131 -0.3790 -0.8634 0.389 Uiso 1 1 calc R .
H18H H -0.4908 -0.3465 -0.8370 0.389 Uiso 1 1 calc R .
H18I H -0.5235 -0.3780 -0.8191 0.389 Uiso 1 1 calc R .
C190 C -0.4594(13) -0.4246(6) -0.8651(5) 0.264(15) Uiso 1 1 d D U
H19D H -0.4287 -0.4260 -0.8715 0.396 Uiso 1 1 calc R .
H19E H -0.4753 -0.4126 -0.8861 0.396 Uiso 1 1 calc R .
H19F H -0.4705 -0.4512 -0.8605 0.396 Uiso 1 1 calc R .
C191 C -0.4697(6) -0.3584(5) -0.6478(2) 0.264(14) Uiso 1 1 d D U
C192 C -0.4322(7) -0.3685(4) -0.6671(4) 0.266(14) Uiso 1 1 d G U
H192 H -0.4181 -0.3928 -0.6617 0.320 Uiso 1 1 calc R .
C193 C -0.4152(5) -0.3431(4) -0.6941(4) 0.269(14) Uiso 1 1 d DG U
H193 H -0.3895 -0.3500 -0.7072 0.323 Uiso 1 1 calc R .
C194 C -0.4358(4) -0.3076(4) -0.7019(3) 0.270(14) Uiso 1 1 d DG U
C195 C -0.4734(5) -0.2975(5) -0.6827(4) 0.269(14) Uiso 1 1 d DG U
H195 H -0.4875 -0.2733 -0.6880 0.323 Uiso 1 1 calc R .
C196 C -0.4903(5) -0.3229(6) -0.6556(3) 0.266(14) Uiso 1 1 d G U
H196 H -0.5160 -0.3160 -0.6425 0.319 Uiso 1 1 calc R .
C197 C -0.4202(5) -0.2835(4) -0.7272(3) 0.273(14) Uiso 1 1 d D U
C198 C -0.4084(10) -0.2432(4) -0.7126(5) 0.277(17) Uiso 1 1 d D U
H19G H -0.4180 -0.2407 -0.6863 0.416 Uiso 1 1 calc R .
H19H H -0.4226 -0.2231 -0.7281 0.416 Uiso 1 1 calc R .
H19I H -0.3770 -0.2397 -0.7140 0.416 Uiso 1 1 calc R .
C199 C -0.3795(6) -0.2974(6) -0.7464(6) 0.275(17) Uiso 1 1 d D U
H19J H -0.3578 -0.2764 -0.7455 0.412 Uiso 1 1 calc R .
H19K H -0.3858 -0.3040 -0.7727 0.412 Uiso 1 1 calc R .
H19L H -0.3684 -0.3208 -0.7333 0.412 Uiso 1 1 calc R .
C200 C -0.4501(6) -0.2746(7) -0.7597(5) 0.278(17) Uiso 1 1 d D U
H20D H -0.4506 -0.2970 -0.7771 0.418 Uiso 1 1 calc R .
H20E H -0.4398 -0.2510 -0.7730 0.418 Uiso 1 1 calc R .
H20F H -0.4793 -0.2698 -0.7500 0.418 Uiso 1 1 calc R .
C202 C -0.4445(5) -0.2370(4) -0.5364(5) 0.236(12) Uiso 1 1 d . U
H202 H -0.4425 -0.2452 -0.5108 0.283 Uiso 1 1 calc R .
C205 C -0.4221(5) -0.2039(4) -0.5486(4) 0.239(11) Uiso 1 1 d DG U
H205 H -0.4047 -0.1894 -0.5313 0.287 Uiso 1 1 calc R .
C206 C -0.4250(4) -0.1919(3) -0.5861(4) 0.241(11) Uiso 1 1 d DG U
C204 C -0.4504(5) -0.2130(4) -0.6113(4) 0.239(11) Uiso 1 1 d DG U
H204 H -0.4524 -0.2047 -0.6370 0.287 Uiso 1 1 calc R .
C203 C -0.4729(5) -0.2461(3) -0.5992(6) 0.238(12) Uiso 1 1 d G U
H203 H -0.4903 -0.2605 -0.6164 0.285 Uiso 1 1 calc R .
C201 C -0.4700(4) -0.2581(2) -0.5617(6) 0.235(12) Uiso 1 1 d DG U
C207 C -0.4038(4) -0.1606(3) -0.5976(4) 0.245(11) Uiso 1 1 d D U
C208 C -0.3614(6) -0.1537(6) -0.5778(7) 0.250(15) Uiso 1 1 d D U
H20G H -0.3642 -0.1313 -0.5605 0.375 Uiso 1 1 calc GR .
H20H H -0.3390 -0.1481 -0.5966 0.375 Uiso 1 1 calc GR .
H20I H -0.3535 -0.1773 -0.5634 0.375 Uiso 1 1 calc GR .
C209 C -0.3919(10) -0.1609(6) -0.6388(5) 0.249(15) Uiso 1 1 d D U
H20J H -0.3604 -0.1630 -0.6413 0.374 Uiso 1 1 calc GR .
H20K H -0.4018 -0.1364 -0.6507 0.374 Uiso 1 1 calc GR .
H20L H -0.4056 -0.1835 -0.6512 0.374 Uiso 1 1 calc GR .
C210 C -0.4275(6) -0.1222(3) -0.5926(9) 0.239(14) Uiso 1 1 d D U
H21A H -0.4515 -0.1260 -0.5750 0.359 Uiso 1 1 calc R .
H21B H -0.4387 -0.1135 -0.6171 0.359 Uiso 1 1 calc R .
H21C H -0.4077 -0.1023 -0.5826 0.359 Uiso 1 1 calc R .
C214 C -0.2876(3) -0.4257(3) -0.6866(3) 0.307(16) Uiso 1 1 d D U
C213 C -0.3139(4) -0.4563(4) -0.6990(2) 0.307(17) Uiso 1 1 d DG U
H213 H -0.3114 -0.4657 -0.7242 0.369 Uiso 1 1 calc R .
C212 C -0.3438(4) -0.4731(4) -0.6745(2) 0.306(17) Uiso 1 1 d DG U
H212 H -0.3618 -0.4940 -0.6830 0.367 Uiso 1 1 calc R .
C211 C -0.3475(2) -0.4593(2) -0.63765(18) 0.305(17) Uiso 1 1 d DG U
C216 C -0.3212(4) -0.4287(3) -0.6253(3) 0.307(17) Uiso 1 1 d DG U
H216 H -0.3237 -0.4192 -0.6001 0.369 Uiso 1 1 calc R .
C215 C -0.2912(4) -0.4119(3) -0.6497(3) 0.308(17) Uiso 1 1 d DG U
H215 H -0.2733 -0.3910 -0.6413 0.370 Uiso 1 1 calc R .
C217 C -0.2594(4) -0.4099(4) -0.7097(4) 0.308(17) Uiso 1 1 d D U
C218 C -0.2132(3) -0.4171(9) -0.6988(7) 0.310(19) Uiso 1 1 d D U
H21D H -0.1957 -0.4205 -0.7217 0.465 Uiso 1 1 calc R .
H21E H -0.2114 -0.4410 -0.6833 0.465 Uiso 1 1 calc R .
H21F H -0.2023 -0.3946 -0.6843 0.465 Uiso 1 1 calc R .
C219 C -0.2621(8) -0.4237(8) -0.7499(4) 0.313(19) Uiso 1 1 d D U
H21G H -0.2438 -0.4471 -0.7531 0.470 Uiso 1 1 calc R .
H21H H -0.2522 -0.4027 -0.7668 0.470 Uiso 1 1 calc R .
H21I H -0.2921 -0.4305 -0.7559 0.470 Uiso 1 1 calc R .
C220 C -0.2625(8) -0.3658(4) -0.7126(8) 0.310(19) Uiso 1 1 d D U
H22A H -0.2347 -0.3551 -0.7210 0.465 Uiso 1 1 calc R .
H22B H -0.2698 -0.3547 -0.6878 0.465 Uiso 1 1 calc R .
H22C H -0.2850 -0.3587 -0.7309 0.465 Uiso 1 1 calc R .
C224 C -0.2445(4) -0.4505(8) -0.5489(5) 0.260(13) Uiso 1 1 d . U
C223 C -0.2281(6) -0.4736(8) -0.5780(8) 0.261(13) Uiso 1 1 d G U
H223 H -0.2415 -0.4979 -0.5841 0.314 Uiso 1 1 calc R .
C222 C -0.1921(6) -0.4610(10) -0.5981(6) 0.264(13) Uiso 1 1 d G U
H222 H -0.1809 -0.4768 -0.6180 0.316 Uiso 1 1 calc R .
C221 C -0.1724(5) -0.4254(9) -0.5891(5) 0.263(13) Uiso 1 1 d DG U
C226 C -0.1888(6) -0.4023(7) -0.5600(9) 0.263(13) Uiso 1 1 d G U
H226 H -0.1754 -0.3779 -0.5538 0.315 Uiso 1 1 calc R .
C225 C -0.2249(6) -0.4148(9) -0.5399(6) 0.261(13) Uiso 1 1 d G U
H225 H -0.2361 -0.3990 -0.5200 0.313 Uiso 1 1 calc R .
C227 C -0.1355(5) -0.4176(5) -0.6133(4) 0.265(13) Uiso 1 1 d D U
C228 C -0.1007(6) -0.4454(6) -0.6065(7) 0.271(16) Uiso 1 1 d D U
H22D H -0.1083 -0.4625 -0.5852 0.407 Uiso 1 1 calc GR .
H22E H -0.0741 -0.4309 -0.6006 0.407 Uiso 1 1 calc GR .
H22F H -0.0962 -0.4615 -0.6291 0.407 Uiso 1 1 calc GR .
C229 C -0.1194(9) -0.3777(5) -0.6085(10) 0.265(16) Uiso 1 1 d D U
H22G H -0.1426 -0.3589 -0.6140 0.398 Uiso 1 1 calc R .
H22H H -0.0952 -0.3733 -0.6258 0.398 Uiso 1 1 calc R .
H22I H -0.1096 -0.3741 -0.5824 0.398 Uiso 1 1 calc R .
C230 C -0.1484(8) -0.4215(12) -0.6535(4) 0.267(16) Uiso 1 1 d D U
H23A H -0.1748 -0.4373 -0.6553 0.400 Uiso 1 1 calc R .
H23B H -0.1252 -0.4346 -0.6677 0.400 Uiso 1 1 calc R .
H23C H -0.1536 -0.3953 -0.6642 0.400 Uiso 1 1 calc R .
C234 C -0.3127(7) -0.2953(4) -0.5973(3) 0.329(16) Uiso 1 1 d D U
C233 C -0.2913(5) -0.3248(5) -0.5775(4) 0.329(16) Uiso 1 1 d DG U
H233 H -0.2609 -0.3274 -0.5795 0.395 Uiso 1 1 calc R .
C232 C -0.3146(3) -0.3508(4) -0.5549(4) 0.328(16) Uiso 1 1 d DG U
H232 H -0.3000 -0.3710 -0.5414 0.394 Uiso 1 1 calc R .
C231 C -0.3592(3) -0.3471(2) -0.5519(2) 0.328(16) Uiso 1 1 d DG U
C236 C -0.3805(5) -0.3175(3) -0.5717(3) 0.328(16) Uiso 1 1 d DG U
H236 H -0.4110 -0.3150 -0.5697 0.394 Uiso 1 1 calc R .
C235 C -0.3573(7) -0.2916(3) -0.5943(4) 0.329(16) Uiso 1 1 d DG U
H235 H -0.3719 -0.2714 -0.6078 0.395 Uiso 1 1 calc R .
C237 C -0.2692(9) -0.2973(6) -0.6519(6) 0.326(19) Uiso 1 1 d D U
H23D H -0.2640 -0.2827 -0.6754 0.489 Uiso 1 1 calc R .
H23E H -0.2917 -0.3171 -0.6562 0.489 Uiso 1 1 calc R .
H23F H -0.2425 -0.3104 -0.6440 0.489 Uiso 1 1 calc R .
C238 C -0.3174(8) -0.2443(7) -0.6425(7) 0.331(19) Uiso 1 1 d D U
H23G H -0.3086 -0.2166 -0.6426 0.496 Uiso 1 1 calc R .
H23H H -0.3455 -0.2468 -0.6299 0.496 Uiso 1 1 calc R .
H23I H -0.3197 -0.2539 -0.6685 0.496 Uiso 1 1 calc R .
C239 C -0.2838(5) -0.2687(4) -0.6212(4) 0.330(16) Uiso 1 1 d D U
C240 C -0.2551(7) -0.2502(8) -0.6043(5) 0.330(19) Uiso 1 1 d D U
H24A H -0.2592 -0.2218 -0.6083 0.495 Uiso 1 1 calc R .
H24B H -0.2267 -0.2581 -0.6140 0.495 Uiso 1 1 calc R .
H24C H -0.2566 -0.2560 -0.5772 0.495 Uiso 1 1 calc R .
C241 C -0.6193(9) -0.6931(4) -0.5567(5) 0.319(13) Uiso 1 1 d D U
C242 C -0.6223(9) -0.7372(5) -0.5677(7) 0.324(13) Uiso 1 1 d D U
C243 C -0.7183(4) -0.4040(5) -0.3955(5) 0.204(8) Uiso 1 1 d D U
C244 C -0.7653(4) -0.3907(4) -0.3874(4) 0.221(8) Uiso 1 1 d D U
C245 C -0.4027(7) -0.5943(8) -0.3153(5) 0.231(9) Uiso 1 1 d D U
C246 C -0.3887(5) -0.6089(5) -0.2760(5) 0.246(9) Uiso 1 1 d D U
C247 C -0.3667(6) -0.2792(5) -0.4588(6) 0.249(10) Uiso 1 1 d D U
C248 C -0.3472(5) -0.2383(4) -0.4497(4) 0.264(10) Uiso 1 1 d D U
C249 C -0.2806(6) -0.5659(6) -0.6235(5) 0.252(10) Uiso 1 1 d D U
C250 C -0.2436(5) -0.5670(4) -0.6529(4) 0.258(9) Uiso 1 1 d D U
C251 C -0.5960(15) -0.3821(8) -0.6996(6) 0.332(15) Uiso 1 1 d D U
C252 C -0.6046(7) -0.3556(7) -0.7345(5) 0.337(14) Uiso 1 1 d D U
F1 F -0.5811(7) -0.7547(7) -0.5580(10) 0.333(15) Uiso 1 1 d D U
F2 F -0.6579(8) -0.7539(7) -0.5487(8) 0.322(15) Uiso 1 1 d D U
F3 F -0.6281(12) -0.7371(8) -0.6092(5) 0.331(15) Uiso 1 1 d D U
F4 F -0.6514(7) -0.3544(19) -0.7362(13) 0.338(16) Uiso 1 1 d D U
F5 F -0.5860(11) -0.3706(11) -0.7693(8) 0.344(16) Uiso 1 1 d D U
F6 F -0.5892(18) -0.3162(8) -0.7260(12) 0.344(16) Uiso 1 1 d D U
F7 F -0.3730(8) -0.2217(7) -0.4195(5) 0.294(13) Uiso 1 1 d D U
F8 F -0.3501(10) -0.2153(6) -0.4841(5) 0.272(12) Uiso 1 1 d D U
F9 F -0.3029(5) -0.2450(8) -0.4383(8) 0.284(12) Uiso 1 1 d D U
F10 F -0.2139(7) -0.5358(6) -0.6427(8) 0.266(12) Uiso 1 1 d D U
F11 F -0.2632(8) -0.5605(9) -0.6895(4) 0.274(12) Uiso 1 1 d D U
F12 F -0.2239(7) -0.6056(5) -0.6500(8) 0.263(12) Uiso 1 1 d D U
F13 F -0.7907(5) -0.4263(5) -0.3837(8) 0.250(11) Uiso 1 1 d D U
F14 F -0.7786(6) -0.3670(6) -0.4194(5) 0.238(10) Uiso 1 1 d D U
F15 F -0.7640(7) -0.3682(6) -0.3527(5) 0.238(10) Uiso 1 1 d D U
F16 F -0.3546(6) -0.6365(6) -0.2833(8) 0.250(11) Uiso 1 1 d D U
F17 F -0.4269(6) -0.6265(8) -0.2603(7) 0.276(12) Uiso 1 1 d D U
F18 F -0.3748(9) -0.5739(6) -0.2566(7) 0.276(12) Uiso 1 1 d D U
O1 O -0.6956(5) -0.3781(7) -0.4109(9) 0.190(8) Uiso 1 1 d D U
O1W O -0.2001(7) -0.5076(18) -0.4472(15) 0.28(2) Uiso 1 1 d D .
O2 O -0.7104(6) -0.4385(5) -0.3853(9) 0.198(8) Uiso 1 1 d D U
O2W O -0.274(3) -0.3571(6) -0.461(3) 0.40(5) Uiso 1 1 d D .
O3 O -0.4022(8) -0.2752(11) -0.4752(11) 0.244(11) Uiso 1 1 d D U
O3W O -0.2948(17) -0.4923(17) -0.3289(4) 0.25(2) Uiso 1 1 d D .
O4 O -0.3428(11) -0.3067(7) -0.4479(12) 0.237(11) Uiso 1 1 d D U
O4W O -0.478(2) -0.5947(16) -0.7386(11) 0.34(4) Uiso 1 1 d D .
O5 O -0.3155(9) -0.5774(13) -0.6375(13) 0.248(11) Uiso 1 1 d D U
O5W O -0.5932(13) -0.5198(19) -0.7377(10) 0.30(3) Uiso 1 1 d D .
O6 O -0.2756(18) -0.5549(13) -0.5901(6) 0.249(10) Uiso 1 1 d D U
O6W O -0.5369(15) -0.6839(4) -0.6504(14) 0.223(17) Uiso 1 1 d D .
O7 O -0.6071(17) -0.6770(6) -0.5866(8) 0.315(14) Uiso 1 1 d D U
O7W O -0.6990(17) -0.6664(14) -0.424(5) 0.69(13) Uiso 1 1 d D .
O8 O -0.6304(18) -0.6931(8) -0.5227(6) 0.317(14) Uiso 1 1 d D U
O8W O -0.6795(16) -0.5043(14) -0.3189(14) 0.33(3) Uiso 1 1 d D .
O9 O -0.3779(12) -0.5718(11) -0.3331(11) 0.225(10) Uiso 1 1 d D U
O9W O -0.6215(11) -0.6508(12) -0.3304(11) 0.233(18) Uiso 1 1 d D .
O10 O -0.4420(7) -0.5974(15) -0.3228(13) 0.223(10) Uiso 1 1 d D U
O10W O -0.7089(5) -0.3297(11) -0.4719(10) 0.185(12) Uiso 1 1 d D .
O11 O -0.587(2) -0.3632(14) -0.6702(6) 0.331(15) Uiso 1 1 d D U
O11W O -0.575(3) -0.2752(19) -0.6283(7) 0.37(4) Uiso 1 1 d D .
O12 O -0.5700(14) -0.4095(10) -0.7059(13) 0.328(15) Uiso 1 1 d D U
O12W O -0.4953(11) -0.2491(11) -0.4398(10) 0.223(17) Uiso 1 1 d D .
S1 S -0.5563(4) -0.5468(3) -0.34062(19) 0.133(3) Uani 1 1 d D .
S2 S -0.5799(3) -0.4396(2) -0.38816(19) 0.095(2) Uani 1 1 d . .
S3 S -0.5862(3) -0.3300(3) -0.4425(2) 0.112(3) Uani 1 1 d . .
S4 S -0.4435(3) -0.4855(2) -0.37042(16) 0.0924(19) Uani 1 1 d D .
S5 S -0.5083(3) -0.6304(2) -0.5375(2) 0.102(2) Uani 1 1 d . .
S6 S -0.3735(3) -0.5787(3) -0.5317(2) 0.107(2) Uani 1 1 d . .
S7 S -0.4509(3) -0.6000(2) -0.4264(2) 0.106(2) Uani 1 1 d . .
S8 S -0.57517(11) -0.64520(18) -0.43061(9) 0.129(3) Uani 1 1 d D .
S9 S -0.3264(3) -0.5515(3) -0.4281(2) 0.111(3) Uani 1 1 d . .
S10 S -0.4364(4) -0.6066(3) -0.6322(2) 0.119(3) Uani 1 1 d . .
S11 S -0.5828(3) -0.5784(3) -0.6419(2) 0.113(3) Uani 1 1 d . .
S12 S -0.6306(3) -0.5690(3) -0.5290(2) 0.113(3) Uani 1 1 d . .
S13 S -0.6734(3) -0.5438(4) -0.4225(3) 0.135(4) Uani 1 1 d . .
S14 S -0.6533(2) -0.4434(2) -0.4924(2) 0.100(2) Uani 1 1 d D .
S15 S -0.6039(3) -0.4679(3) -0.6114(2) 0.098(2) Uani 1 1 d . .
S16 S -0.6286(3) -0.3528(3) -0.5628(2) 0.107(2) Uani 1 1 d . .
S17 S -0.4793(3) -0.4911(2) -0.68555(18) 0.101(2) Uani 1 1 d . .
S18 S -0.4934(3) -0.3905(2) -0.61215(17) 0.095(2) Uani 1 1 d D .
S19 S -0.4958(3) -0.29989(19) -0.5387(2) 0.0929(19) Uani 1 1 d D U
S20 S -0.3884(2) -0.3797(2) -0.5233(2) 0.096(2) Uani 1 1 d D .
S21 S -0.3861(2) -0.4810(2) -0.60608(18) 0.095(2) Uani 1 1 d D .
S22 S -0.2924(3) -0.4626(3) -0.5189(3) 0.123(3) Uani 1 1 d . .
S23 S -0.3408(3) -0.4188(3) -0.4023(2) 0.114(3) Uani 1 1 d . .
S24 S -0.4626(3) -0.3647(2) -0.42365(17) 0.0877(18) Uani 1 1 d . .
Se1 Se -0.55425(10) -0.53632(8) -0.44748(7) 0.0827(7) Uani 1 1 d . .
Se2 Se -0.53716(9) -0.40094(8) -0.50956(7) 0.0781(7) Uani 1 1 d . .
Se3 Se -0.40264(10) -0.48073(8) -0.47404(7) 0.0829(7) Uani 1 1 d . .
Se4 Se -0.49963(10) -0.52554(8) -0.58383(7) 0.0805(7) Uani 1 1 d . .
C79 C -0.4101(12) -0.3894(5) -0.2105(4) 0.229(13) Uiso 1 1 d D U
H79A H -0.3883 -0.3762 -0.1950 0.344 Uiso 1 1 calc R .
H79B H -0.4390 -0.3820 -0.2017 0.344 Uiso 1 1 calc R .
H79C H -0.4067 -0.3814 -0.2370 0.344 Uiso 1 1 calc R .

loop_
_atom_site_aniso_label
_atom_site_aniso_U_11
_atom_site_aniso_U_22
_atom_site_aniso_U_33
_atom_site_aniso_U_23
_atom_site_aniso_U_13
_atom_site_aniso_U_12
Ag1 0.1029(14) 0.0808(11) 0.0630(9) -0.0026(8) -0.0019(9) -0.0166(10)
Ag2 0.0986(13) 0.0843(12) 0.0665(9) 0.0015(8) -0.0100(9) -0.0143(10)
Ag3 0.0924(13) 0.0836(12) 0.0650(9) -0.0042(8) -0.0076(8) -0.0079(10)
Ag4 0.0962(13) 0.0759(11) 0.0651(9) -0.0035(8) -0.0068(8) -0.0088(10)
Ag5 0.0975(13) 0.0758(11) 0.0696(9) 0.0025(8) -0.0079(9) -0.0149(10)
Ag6 0.0848(12) 0.0779(11) 0.0717(9) -0.0009(8) -0.0097(8) -0.0066(10)
Ag7 0.146(2) 0.1015(15) 0.0865(13) 0.0106(11) -0.0125(13) -0.0018(15)
Ag8 0.136(2) 0.0869(14) 0.1018(14) -0.0021(11) -0.0165(14) 0.0039(14)
Ag9 0.140(2) 0.0912(14) 0.0966(13) -0.0080(11) 0.0051(13) 0.0082(14)
Ag10 0.129(2) 0.170(3) 0.149(2) 0.002(2) -0.0091(19) 0.009(2)
Ag11 0.149(3) 0.170(3) 0.125(2) -0.0266(19) 0.0289(18) 0.006(2)
Ag12 0.134(2) 0.126(2) 0.1239(18) -0.0127(16) 0.0157(16) 0.0123(17)
Ag13 0.154(3) 0.138(2) 0.127(2) -0.0028(17) -0.0230(18) -0.007(2)
Ag14 0.165(3) 0.163(3) 0.126(2) 0.0384(19) -0.047(2) -0.038(2)
Ag15 0.176(3) 0.132(2) 0.127(2) -0.0201(17) -0.017(2) -0.033(2)
Ag16 0.228(4) 0.145(3) 0.120(2) -0.0021(18) 0.013(2) -0.053(3)
Ag17 0.173(3) 0.123(2) 0.1048(16) 0.0065(15) -0.0257(17) 0.010(2)
Ag18 0.169(3) 0.1087(17) 0.0932(14) 0.0009(13) -0.0080(15) 0.0249(17)
Ag19 0.203(3) 0.119(2) 0.125(2) -0.0209(17) -0.026(2) 0.003(2)
Ag20 0.126(2) 0.159(3) 0.136(2) -0.0133(19) -0.0003(17) -0.001(2)
Ag21 0.147(2) 0.1122(18) 0.1103(16) -0.0126(14) -0.0123(16) -0.0016(16)
Ag22 0.1241(19) 0.1206(17) 0.0944(13) 0.0012(12) -0.0024(13) -0.0364(15)
Ag23 0.128(2) 0.1216(18) 0.1101(16) -0.0182(14) 0.0165(14) -0.0104(16)
Ag24 0.135(2) 0.145(2) 0.1142(17) -0.0197(16) -0.0067(16) -0.0025(18)
Ag25 0.128(2) 0.135(2) 0.1074(16) -0.0255(15) 0.0053(14) -0.0285(17)
Ag26 0.1075(19) 0.139(2) 0.146(2) -0.0165(18) -0.0001(16) -0.0115(17)
Ag27 0.198(3) 0.158(3) 0.1103(18) 0.0140(18) -0.010(2) -0.040(3)
Ag28 0.1137(17) 0.1213(17) 0.0824(12) -0.0156(12) -0.0161(11) 0.0067(14)
Ag29 0.148(2) 0.0928(14) 0.0769(11) -0.0069(10) -0.0220(12) 0.0042(14)
Ag30 0.1316(19) 0.1059(15) 0.0793(11) -0.0214(11) -0.0011(11) -0.0325(14)
Ag31 0.166(3) 0.171(3) 0.166(3) -0.021(2) 0.033(2) -0.051(3)
Ag32 0.1179(18) 0.1123(17) 0.1066(15) 0.0029(13) -0.0248(13) -0.0329(15)
Ag33 0.1118(18) 0.159(2) 0.0873(13) 0.0208(14) -0.0205(12) -0.0254(17)
Ag34 0.0911(14) 0.1345(19) 0.0880(12) -0.0163(13) -0.0072(11) -0.0052(14)
Ag35 0.155(3) 0.141(2) 0.1108(17) 0.0162(16) -0.0173(16) -0.031(2)
Ag36 0.125(2) 0.152(2) 0.1055(16) 0.0359(16) -0.0015(14) 0.0034(18)
Ag37 0.123(2) 0.187(3) 0.1028(16) 0.0236(17) -0.0063(15) 0.019(2)
Ag38 0.141(2) 0.162(3) 0.1236(19) 0.0183(18) -0.0269(18) -0.025(2)
Ag39 0.158(3) 0.123(2) 0.1281(19) 0.0001(16) -0.0035(18) 0.0111(19)
Ag40 0.1058(16) 0.0908(14) 0.1004(13) 0.0077(11) 0.0181(11) -0.0032(12)
Ag41 0.1021(15) 0.1068(15) 0.0754(10) 0.0127(10) 0.0019(10) -0.0019(12)
Ag42 0.1134(17) 0.1119(16) 0.0902(13) -0.0016(12) 0.0075(12) -0.0230(13)
C103 0.207(16) 0.174(14) 0.121(10) -0.014(10) -0.016(11) -0.004(14)
C102 0.207(16) 0.173(14) 0.120(10) -0.012(11) -0.015(11) -0.004(14)
C101 0.206(16) 0.173(14) 0.117(10) -0.013(11) -0.015(11) -0.004(14)
C104 0.207(16) 0.175(14) 0.120(10) -0.012(11) -0.015(11) -0.004(14)
C105 0.207(16) 0.176(14) 0.121(10) -0.013(10) -0.017(11) -0.005(13)
C106 0.206(16) 0.173(13) 0.120(10) -0.013(10) -0.019(10) -0.005(13)
C107 0.207(16) 0.174(13) 0.121(10) -0.015(10) -0.022(11) -0.007(13)
C108 0.206(19) 0.176(16) 0.131(14) -0.011(14) -0.022(14) -0.005(16)
C109 0.206(19) 0.176(16) 0.124(14) -0.023(13) -0.018(14) -0.014(16)
C110 0.210(19) 0.172(16) 0.124(14) -0.014(14) -0.029(14) -0.007(16)
C124 0.26(2) 0.208(18) 0.145(13) 0.048(12) -0.039(14) 0.058(17)
C125 0.26(2) 0.208(18) 0.146(13) 0.046(12) -0.040(14) 0.059(17)
C126 0.26(2) 0.208(19) 0.146(13) 0.044(13) -0.041(14) 0.059(18)
C121 0.26(2) 0.208(19) 0.145(13) 0.044(13) -0.041(14) 0.059(18)
C122 0.26(2) 0.209(19) 0.145(13) 0.044(13) -0.041(14) 0.058(18)
C123 0.26(2) 0.209(18) 0.146(13) 0.046(12) -0.041(14) 0.058(17)
C127 0.26(2) 0.210(18) 0.144(13) 0.052(12) -0.037(14) 0.059(17)
C128 0.26(2) 0.21(2) 0.144(16) 0.053(15) -0.038(17) 0.06(2)
C129 0.26(2) 0.21(2) 0.137(15) 0.056(15) -0.038(17) 0.06(2)
C130 0.26(2) 0.21(2) 0.151(16) 0.055(15) -0.032(17) 0.06(2)
S1 0.180(10) 0.133(7) 0.086(5) 0.008(5) 0.009(5) -0.017(7)
S2 0.108(5) 0.103(5) 0.074(4) -0.012(3) -0.002(3) 0.001(4)
S3 0.140(7) 0.107(6) 0.087(4) -0.031(4) 0.005(4) -0.022(5)
S4 0.111(5) 0.098(5) 0.068(3) -0.013(3) -0.022(3) -0.006(4)
S5 0.141(7) 0.083(4) 0.083(4) 0.001(3) -0.010(4) 0.000(4)
S6 0.120(6) 0.107(5) 0.095(4) -0.020(4) -0.015(4) 0.034(5)
S7 0.128(6) 0.078(4) 0.112(5) 0.016(4) -0.014(5) 0.008(4)
S8 0.158(9) 0.095(6) 0.132(6) 0.013(5) 0.023(6) -0.044(6)
S9 0.124(6) 0.118(6) 0.092(5) -0.014(4) -0.032(4) 0.019(5)
S10 0.161(8) 0.106(6) 0.089(4) -0.035(4) -0.028(5) 0.040(6)
S11 0.149(7) 0.111(6) 0.079(4) -0.018(4) -0.021(4) -0.017(5)
S12 0.120(6) 0.137(7) 0.084(4) -0.012(4) -0.013(4) -0.043(5)
S13 0.126(7) 0.172(9) 0.107(6) 0.010(6) 0.004(5) -0.065(7)
S14 0.087(5) 0.126(6) 0.086(4) -0.005(4) -0.005(3) -0.016(4)
S15 0.098(5) 0.112(5) 0.085(4) -0.013(4) -0.013(4) 0.000(4)
S16 0.106(6) 0.115(6) 0.099(5) 0.008(4) -0.023(4) 0.011(5)
S17 0.130(6) 0.101(5) 0.071(3) 0.005(3) -0.009(4) 0.005(5)
S18 0.128(6) 0.083(4) 0.076(4) 0.020(3) 0.008(4) 0.001(4)
S19 0.112(5) 0.076(4) 0.090(4) 0.011(3) 0.000(4) -0.012(4)
S20 0.090(5) 0.093(5) 0.105(5) 0.002(4) 0.006(4) -0.018(4)
S21 0.099(5) 0.109(5) 0.078(4) -0.004(4) 0.010(3) 0.001(4)
S22 0.083(5) 0.170(8) 0.117(6) 0.005(6) -0.002(4) 0.002(5)
S23 0.107(6) 0.128(6) 0.106(5) -0.027(5) -0.029(4) -0.005(5)
S24 0.112(5) 0.076(4) 0.074(3) -0.007(3) -0.010(3) -0.004(4)
Se1 0.107(2) 0.0781(16) 0.0624(12) 0.0033(12) -0.0016(13) -0.0218(15)
Se2 0.0909(18) 0.0741(15) 0.0694(13) -0.0025(11) -0.0046(12) -0.0067(14)
Se3 0.0962(19) 0.0789(16) 0.0735(14) -0.0028(13) -0.0087(13) -0.0043(14)
Se4 0.1013(19) 0.0813(17) 0.0590(12) -0.0043(11) -0.0027(12) -0.0070(15)

loop_
_atom_type_symbol
_atom_type_description
_atom_type_scat_dispersion_real
_atom_type_scat_dispersion_imag
_atom_type_scat_source
C C 0.0181 0.0091 'International Tables Vol C Tables 4.2.6.8 and 6.1.1.4'
H H 0.0000 0.0000 'International Tables Vol C Tables 4.2.6.8 and 6.1.1.4'
Ag Ag 0.1306 4.2820 'International Tables Vol C Tables 4.2.6.8 and 6.1.1.4'
F F 0.0727 0.0534 'International Tables Vol C Tables 4.2.6.8 and 6.1.1.4'
O O 0.0492 0.0322 'International Tables Vol C Tables 4.2.6.8 and 6.1.1.4'
S S 0.3331 0.5567 'International Tables Vol C Tables 4.2.6.8 and 6.1.1.4'
Se Se -0.7943 1.1372 'International Tables Vol C Tables 4.2.6.8 and 6.1.1.4'

loop_
_geom_angle_atom_site_label_1
_geom_angle_atom_site_label_2
_geom_angle_atom_site_label_3
_geom_angle
Ag2 Ag1 Ag3 59.78(6)
Ag2 Ag1 Ag4 89.76(7)
Ag2 Ag1 Ag5 60.03(7)
Ag3 Ag1 Ag4 60.33(7)
Ag3 Ag1 Ag5 90.18(7)
Ag4 Ag1 Ag5 59.79(6)
Ag7 Ag1 Ag2 73.92(8)
Ag7 Ag1 Ag3 104.21(10)
Ag7 Ag1 Ag4 162.22(10)
Ag7 Ag1 Ag5 115.09(8)
Ag33 Ag1 Ag2 158.61(11)
Ag33 Ag1 Ag3 115.25(8)
Ag33 Ag1 Ag4 71.29(8)
Ag33 Ag1 Ag5 100.67(10)
Ag33 Ag1 Ag7 125.96(10)
Se1 Ag1 Ag2 55.48(8)
Se1 Ag1 Ag3 115.13(9)
Se1 Ag1 Ag4 114.40(10)
Se1 Ag1 Ag5 54.72(8)
Se1 Ag1 Ag7 62.10(9)
Se1 Ag1 Ag33 122.98(12)
Se4 Ag1 Ag2 114.68(10)
Se4 Ag1 Ag3 55.08(8)
Se4 Ag1 Ag4 54.80(8)
Se4 Ag1 Ag5 114.47(10)
Se4 Ag1 Ag7 125.66(11)
Se4 Ag1 Ag33 62.61(9)
Se4 Ag1 Se1 167.32(12)
Ag1 Ag2 Ag5 60.36(6)
Ag3 Ag2 Ag1 60.25(6)
Ag3 Ag2 Ag5 90.64(7)
Ag3 Ag2 Ag6 60.80(6)
Ag6 Ag2 Ag1 90.50(7)
Ag6 Ag2 Ag5 59.92(6)
Ag9 Ag2 Ag1 100.27(9)
Ag9 Ag2 Ag3 69.42(8)
Ag9 Ag2 Ag5 158.02(9)
Ag9 Ag2 Ag6 113.94(9)
Ag28 Ag2 Ag1 114.24(9)
Ag28 Ag2 Ag3 157.82(10)
Ag28 Ag2 Ag5 69.64(8)
Ag28 Ag2 Ag6 99.25(9)
Ag28 Ag2 Ag9 131.55(9)
Se1 Ag2 Ag1 54.93(7)
Se1 Ag2 Ag3 115.04(9)
Se1 Ag2 Ag5 54.71(8)
Se1 Ag2 Ag6 114.52(10)
Se1 Ag2 Ag9 124.75(11)
Se1 Ag2 Ag28 62.17(9)
Se3 Ag2 Ag1 115.49(9)
Se3 Ag2 Ag3 55.40(8)
Se3 Ag2 Ag5 115.02(10)
Se3 Ag2 Ag6 55.22(8)
Se3 Ag2 Ag9 61.63(9)
Se3 Ag2 Ag28 123.13(10)
Se3 Ag2 Se1 167.76(11)
Ag1 Ag3 Ag4 59.89(7)
Ag1 Ag3 Ag6 89.70(8)
Ag1 Ag3 Ag9 91.02(8)
Ag2 Ag3 Ag1 59.97(6)
Ag2 Ag3 Ag4 89.61(8)
Ag2 Ag3 Ag6 59.67(6)
Ag2 Ag3 Ag9 54.74(7)
Ag4 Ag3 Ag6 59.67(6)
Ag4 Ag3 Ag9 143.28(9)
Ag6 Ag3 Ag9 101.91(7)
Ag8 Ag3 Ag1 71.49(8)
Ag8 Ag3 Ag2 102.73(8)
Ag8 Ag3 Ag4 113.88(9)
Ag8 Ag3 Ag6 159.63(10)
Ag8 Ag3 Ag9 71.56(7)
Ag42 Ag3 Ag1 160.18(10)
Ag42 Ag3 Ag2 114.12(8)
Ag42 Ag3 Ag4 102.78(9)
Ag42 Ag3 Ag6 72.15(8)
Ag42 Ag3 Ag8 127.50(11)
Ag42 Ag3 Ag9 100.28(9)
Se3 Ag3 Ag1 114.76(10)
Se3 Ag3 Ag2 54.95(8)
Se3 Ag3 Ag4 114.20(10)
Se3 Ag3 Ag6 54.65(8)
Se3 Ag3 Ag8 125.94(11)
Se3 Ag3 Ag9 55.21(8)
Se3 Ag3 Ag42 61.21(9)
Se4 Ag3 Ag1 54.80(8)
Se4 Ag3 Ag2 114.58(10)
Se4 Ag3 Ag4 54.55(8)
Se4 Ag3 Ag6 114.09(10)
Se4 Ag3 Ag8 61.54(9)
Se4 Ag3 Ag9 128.05(10)
Se4 Ag3 Ag42 125.16(10)
Se4 Ag3 Se3 166.69(13)
Ag1 Ag4 Ag3 59.78(7)
Ag1 Ag4 Ag6 89.98(7)
Ag5 Ag4 Ag1 60.29(6)
Ag5 Ag4 Ag3 90.15(7)
Ag5 Ag4 Ag6 59.81(6)
Ag6 Ag4 Ag3 60.28(6)
Ag34 Ag4 Ag1 102.55(9)
Ag34 Ag4 Ag3 160.32(9)
Ag34 Ag4 Ag5 72.36(8)
Ag34 Ag4 Ag6 115.00(8)
Ag34 Ag4 Ag40 127.20(9)
Ag40 Ag4 Ag1 114.28(9)
Ag40 Ag4 Ag3 71.39(7)
Ag40 Ag4 Ag5 159.45(10)
Ag40 Ag4 Ag6 101.92(9)
Se2 Ag4 Ag1 114.97(9)
Se2 Ag4 Ag3 114.90(9)
Se2 Ag4 Ag5 54.84(8)
Se2 Ag4 Ag6 54.75(8)
Se2 Ag4 Ag34 62.44(9)
Se2 Ag4 Ag40 124.48(10)
Se2 Ag4 Se4 167.49(11)
Se4 Ag4 Ag1 54.83(8)
Se4 Ag4 Ag3 54.86(8)
Se4 Ag4 Ag5 114.99(9)
Se4 Ag4 Ag6 115.01(10)
Se4 Ag4 Ag34 124.19(11)
Se4 Ag4 Ag40 61.86(8)
Ag1 Ag5 Ag28 101.72(8)
Ag2 Ag5 Ag1 59.61(6)
Ag2 Ag5 Ag28 54.10(6)
Ag4 Ag5 Ag1 59.93(6)
Ag4 Ag5 Ag2 89.60(8)
Ag4 Ag5 Ag28 142.43(10)
Ag6 Ag5 Ag1 90.00(8)
Ag6 Ag5 Ag2 59.80(7)
Ag6 Ag5 Ag4 60.20(6)
Ag6 Ag5 Ag28 89.67(7)
Ag30 Ag5 Ag1 157.02(10)
Ag30 Ag5 Ag2 100.05(9)
Ag30 Ag5 Ag4 113.42(8)
Ag30 Ag5 Ag6 69.13(7)
Ag30 Ag5 Ag28 69.79(7)
Ag32 Ag5 Ag1 71.79(8)
Ag32 Ag5 Ag2 113.74(9)
Ag32 Ag5 Ag4 102.92(8)
Ag32 Ag5 Ag6 160.36(10)
Ag32 Ag5 Ag28 100.97(8)
Ag32 Ag5 Ag30 130.01(11)
Se1 Ag5 Ag1 54.78(7)
Se1 Ag5 Ag2 55.33(9)
Se1 Ag5 Ag4 114.61(9)
Se1 Ag5 Ag6 115.02(11)
Se1 Ag5 Ag28 55.60(8)
Se1 Ag5 Ag30 124.74(9)
Se1 Ag5 Ag32 60.55(9)
Se2 Ag5 Ag1 114.49(9)
Se2 Ag5 Ag2 114.48(10)
Se2 Ag5 Ag4 54.71(7)
Se2 Ag5 Ag6 54.87(8)
Se2 Ag5 Ag28 127.08(9)
Se2 Ag5 Ag30 61.71(8)
Se2 Ag5 Ag32 125.72(11)
Se2 Ag5 Se1 167.22(13)
Ag2 Ag6 Ag3 59.54(6)
Ag2 Ag6 Ag4 89.75(7)
Ag2 Ag6 Ag5 60.28(7)
Ag2 Ag6 Ag30 91.73(8)
Ag3 Ag6 Ag30 144.20(9)
Ag4 Ag6 Ag3 60.05(6)
Ag4 Ag6 Ag30 102.68(8)
Ag5 Ag6 Ag3 90.12(7)
Ag5 Ag6 Ag4 60.00(6)
Ag5 Ag6 Ag30 55.27(6)
Ag29 Ag6 Ag2 72.49(7)
Ag29 Ag6 Ag3 114.58(8)
Ag29 Ag6 Ag4 160.36(9)
Ag29 Ag6 Ag5 102.70(8)
Ag29 Ag6 Ag30 70.38(8)
Ag41 Ag6 Ag2 158.99(9)
Ag41 Ag6 Ag3 101.69(8)
Ag41 Ag6 Ag4 71.42(7)
Ag41 Ag6 Ag5 114.43(8)
Ag41 Ag6 Ag29 127.39(9)
Ag41 Ag6 Ag30 101.26(9)
Se2 Ag6 Ag2 114.97(10)
Se2 Ag6 Ag3 114.55(9)
Se2 Ag6 Ag4 54.63(7)
Se2 Ag6 Ag5 54.88(8)
Se2 Ag6 Ag29 125.18(10)
Se2 Ag6 Ag30 55.65(8)
Se2 Ag6 Ag41 61.81(8)
Se2 Ag6 Se3 167.32(12)
Se3 Ag6 Ag2 54.94(8)
Se3 Ag6 Ag3 54.82(8)
Se3 Ag6 Ag4 114.75(9)
Se3 Ag6 Ag5 115.11(10)
Se3 Ag6 Ag29 61.92(8)
Se3 Ag6 Ag30 127.55(9)
Se3 Ag6 Ag41 124.21(11)
Ag1 Ag7 Ag15 83.14(10)
S5 Ag7 Ag1 75.21(19)
S5 Ag7 Ag15 75.9(2)
S5 Ag7 S7 123.7(3)
S5 Ag7 S8 114.9(2)
S5 Ag7 Se1 126.5(2)
S7 Ag7 Ag1 113.7(2)
S7 Ag7 Ag15 156.0(2)
S7 Ag7 S8 104.0(2)
S7 Ag7 Se1 93.3(2)
S8 Ag7 Ag1 125.05(15)
S8 Ag7 Ag15 52.24(11)
S8 Ag7 Se1 86.84(16)
Se1 Ag7 Ag1 53.66(7)
Se1 Ag7 Ag15 82.94(12)
Ag3 Ag8 Ag12 78.78(9)
S5 Ag8 Ag3 118.2(2)
S5 Ag8 Ag12 157.3(2)
S5 Ag8 S10 104.4(3)
S5 Ag8 Se4 94.5(2)
S6 Ag8 Ag3 74.03(19)
S6 Ag8 Ag12 65.7(2)
S6 Ag8 S5 131.0(3)
S6 Ag8 S10 107.3(3)
S6 Ag8 Se4 123.5(2)
S10 Ag8 Ag3 121.1(2)
S10 Ag8 Ag12 52.9(3)
S10 Ag8 Se4 86.5(2)
Se4 Ag8 Ag3 53.32(8)
Se4 Ag8 Ag12 83.77(10)
Ag2 Ag9 Ag3 55.84(7)
Ag2 Ag9 Ag18 77.55(9)
Ag18 Ag9 Ag3 123.75(10)
S6 Ag9 Ag2 120.8(2)
S6 Ag9 Ag3 66.06(19)
S6 Ag9 Ag18 153.9(3)
S6 Ag9 S9 101.7(3)
S6 Ag9 Se3 96.5(2)
S7 Ag9 Ag2 73.8(2)
S7 Ag9 Ag3 116.9(2)
S7 Ag9 Ag18 70.5(2)
S7 Ag9 S6 129.8(3)
S7 Ag9 S9 109.8(3)
S7 Ag9 Se3 123.6(2)
S9 Ag9 Ag2 121.0(2)
S9 Ag9 Ag3 127.1(2)
S9 Ag9 Ag18 52.5(2)
S9 Ag9 Se3 85.2(2)
Se3 Ag9 Ag2 53.33(8)
Se3 Ag9 Ag3 48.83(7)
Se3 Ag9 Ag18 79.42(9)
Ag11 Ag10 Ag20 100.64(15)
Ag19 Ag10 Ag11 128.64(16)
Ag19 Ag10 Ag20 59.20(12)
O1W Ag10 Ag11 137.2(13)
O1W Ag10 Ag19 92.2(13)
O1W Ag10 Ag20 89.1(14)
O1W Ag10 S22 109.4(15)
S9 Ag10 Ag11 100.9(2)
S9 Ag10 Ag19 52.4(2)
S9 Ag10 Ag20 106.1(2)
S9 Ag10 O1W 116.3(14)
S9 Ag10 S22 128.5(3)
S22 Ag10 Ag11 53.5(3)
S22 Ag10 Ag19 105.3(3)
S22 Ag10 Ag20 51.2(3)
Ag10 Ag11 Ag12 164.68(16)
Ag10 Ag11 Ag42 96.14(12)
Ag42 Ag11 Ag12 86.54(12)
O6 Ag11 Ag10 112.1(10)
O6 Ag11 Ag12 75.6(11)
O6 Ag11 Ag42 133.9(11)
O6 Ag11 S6 105.0(13)
O6 Ag11 S22 114.2(13)
S6 Ag11 Ag10 102.1(2)
S6 Ag11 Ag12 62.7(2)
S6 Ag11 Ag42 103.6(2)
S6 Ag11 S22 139.2(3)
S22 Ag11 Ag10 53.4(2)
S22 Ag11 Ag12 137.1(3)
S22 Ag11 Ag42 55.8(2)
Ag8 Ag12 Ag11 92.71(11)
Ag8 Ag12 Ag39 95.55(12)
Ag11 Ag12 Ag39 165.52(15)
O5 Ag12 Ag8 133.0(11)
O5 Ag12 Ag11 80.6(8)
O5 Ag12 Ag39 102.1(9)
O5 Ag12 S10 103.4(8)
O5 Ag12 S21 113.6(10)
S10 Ag12 Ag8 57.7(2)
S10 Ag12 Ag11 143.6(2)
S10 Ag12 Ag39 50.1(2)
S21 Ag12 Ag8 107.74(18)
S21 Ag12 Ag11 71.1(2)
S21 Ag12 Ag39 95.0(2)
S21 Ag12 S10 134.2(3)
Ag14 Ag13 Ag39 137.69(14)
Ag35 Ag13 Ag14 102.15(15)
Ag35 Ag13 Ag39 60.80(11)
O6W Ag13 Ag14 77.1(11)
O6W Ag13 Ag35 137.9(11)
O6W Ag13 Ag39 142.6(11)
S10 Ag13 Ag14 109.5(2)
S10 Ag13 Ag35 108.1(3)
S10 Ag13 Ag39 52.2(2)
S10 Ag13 O6W 111.8(11)
S10 Ag13 S11 138.7(3)
S11 Ag13 Ag14 54.2(2)
S11 Ag13 Ag35 52.3(2)
S11 Ag13 Ag39 110.8(2)
S11 Ag13 O6W 101.4(11)
Ag13 Ag14 Ag15 164.54(16)
Ag33 Ag14 Ag13 96.16(12)
Ag33 Ag14 Ag15 89.90(14)
O7 Ag14 Ag13 105.3(7)
O7 Ag14 Ag15 79.4(6)
O7 Ag14 Ag33 136.5(12)
O7 Ag14 S5 106.3(12)
O7 Ag14 S11 107.3(9)
S5 Ag14 Ag13 94.7(2)
S5 Ag14 Ag15 69.8(2)
S5 Ag14 Ag33 109.1(2)
S5 Ag14 S11 137.8(3)
S11 Ag14 Ag13 52.1(3)
S11 Ag14 Ag15 141.4(3)
S11 Ag14 Ag33 58.6(2)
Ag7 Ag15 Ag14 84.68(12)
Ag7 Ag15 Ag31 96.04(13)
Ag31 Ag15 Ag14 163.07(17)
O8 Ag15 Ag7 126.1(12)
O8 Ag15 Ag14 79.9(6)
O8 Ag15 Ag31 112.5(7)
S8 Ag15 Ag7 57.86(12)
S8 Ag15 Ag14 137.52(19)
S8 Ag15 Ag31 52.62(15)
S8 Ag15 O8 105.1(8)
S12 Ag15 Ag7 104.1(2)
S12 Ag15 Ag14 63.9(2)
S12 Ag15 Ag31 99.7(3)
S12 Ag15 O8 114.1(10)
S12 Ag15 S8 139.1(3)
Ag17 Ag16 Ag27 101.90(14)
Ag17 Ag16 Ag31 131.42(15)
Ag31 Ag16 Ag27 58.29(14)
O9W Ag16 Ag17 149.1(11)
O9W Ag16 Ag27 80.0(10)
O9W Ag16 Ag31 76.1(11)
S1 Ag16 Ag17 54.7(3)
S1 Ag16 Ag27 52.2(3)
S1 Ag16 Ag31 107.0(3)
S1 Ag16 O9W 109.3(11)
S8 Ag16 Ag17 107.69(17)
S8 Ag16 Ag27 108.3(2)
S8 Ag16 Ag31 53.01(14)
S8 Ag16 O9W 100.6(11)
S8 Ag16 S1 138.4(3)
Ag16 Ag17 Ag18 163.53(15)
Ag28 Ag17 Ag16 97.80(15)
Ag28 Ag17 Ag18 93.43(12)
O10 Ag17 Ag16 102.3(9)
O10 Ag17 Ag18 76.1(9)
O10 Ag17 Ag28 139.6(12)
O10 Ag17 S1 108.3(10)
O10 Ag17 S7 98.8(12)
S1 Ag17 Ag16 52.3(2)
S1 Ag17 Ag18 144.0(2)
S1 Ag17 Ag28 59.5(2)
S7 Ag17 Ag16 96.9(2)
S7 Ag17 Ag18 67.5(2)
S7 Ag17 Ag28 113.19(19)
S7 Ag17 S1 142.1(3)
Ag9 Ag18 Ag17 89.23(11)
Ag9 Ag18 Ag19 97.15(12)
Ag19 Ag18 Ag17 162.18(14)
O9 Ag18 Ag9 132.7(11)
O9 Ag18 Ag17 81.1(8)
O9 Ag18 Ag19 106.0(9)
O9 Ag18 S4 107.1(11)
O9 Ag18 S9 106.0(10)
S4 Ag18 Ag9 110.04(16)
S4 Ag18 Ag17 64.5(2)
S4 Ag18 Ag19 97.7(2)
S4 Ag18 S9 140.6(3)
S9 Ag18 Ag9 58.19(19)
S9 Ag18 Ag17 142.1(2)
S9 Ag18 Ag19 52.6(2)
Ag18 Ag19 Ag10 103.64(13)
Ag18 Ag19 Ag20 132.01(15)
Ag20 Ag19 Ag10 60.75(12)
O3W Ag19 Ag10 136.3(13)
O3W Ag19 Ag18 90.6(13)
O3W Ag19 Ag20 133.4(13)
S9 Ag19 Ag10 52.9(3)
S9 Ag19 Ag18 54.0(3)
S9 Ag19 Ag20 108.0(2)
S9 Ag19 O3W 113.6(13)
S9 Ag19 S23 137.9(3)
S23 Ag19 Ag10 112.3(3)
S23 Ag19 Ag18 106.6(3)
S23 Ag19 Ag20 53.9(2)
S23 Ag19 O3W 102.3(13)
Ag10 Ag20 Ag21 137.25(15)
Ag19 Ag20 Ag10 60.06(12)
Ag19 Ag20 Ag21 101.53(14)
O2W Ag20 Ag10 156(2)
O2W Ag20 Ag19 136(2)
O2W Ag20 Ag21 64(2)
O2W Ag20 S23 92(2)
S22 Ag20 Ag10 54.0(3)
S22 Ag20 Ag19 108.6(3)
S22 Ag20 Ag21 108.2(2)
S22 Ag20 O2W 115(2)
S22 Ag20 S23 138.0(3)
S23 Ag20 Ag10 110.4(3)
S23 Ag20 Ag19 52.6(2)
S23 Ag20 Ag21 53.5(2)
Ag20 Ag21 Ag22 161.09(12)
Ag29 Ag21 Ag20 95.72(12)
Ag29 Ag21 Ag22 89.12(11)
O4 Ag21 Ag20 108.6(7)
O4 Ag21 Ag22 78.2(6)
O4 Ag21 Ag29 139.6(10)
O4 Ag21 S20 104.9(9)
O4 Ag21 S23 112.8(8)
S20 Ag21 Ag20 95.2(2)
S20 Ag21 Ag22 65.9(2)
S20 Ag21 Ag29 104.37(18)
S20 Ag21 S23 135.9(3)
S23 Ag21 Ag20 52.0(2)
S23 Ag21 Ag22 142.7(2)
S23 Ag21 Ag29 58.8(2)
Ag23 Ag22 Ag21 162.26(12)
Ag41 Ag22 Ag21 89.44(10)
Ag41 Ag22 Ag23 95.63(10)
O3 Ag22 Ag21 78.2(8)
O3 Ag22 Ag23 112.4(9)
O3 Ag22 Ag41 123.3(11)
O3 Ag22 S19 102.5(9)
O3 Ag22 S24 116.3(9)
S19 Ag22 Ag21 142.0(2)
S19 Ag22 Ag23 51.95(18)
S19 Ag22 Ag41 57.99(17)
S24 Ag22 Ag21 64.0(2)
S24 Ag22 Ag23 98.3(2)
S24 Ag22 Ag41 106.29(18)
S24 Ag22 S19 138.9(3)
Ag22 Ag23 Ag24 135.70(12)
Ag38 Ag23 Ag22 103.69(12)
Ag38 Ag23 Ag24 60.72(10)
O12W Ag23 Ag22 68.1(10)
O12W Ag23 Ag24 147.1(10)
O12W Ag23 Ag38 146.6(10)
S3 Ag23 Ag22 104.8(3)
S3 Ag23 Ag24 52.4(2)
S3 Ag23 Ag38 107.6(2)
S3 Ag23 O12W 105.8(10)
S3 Ag23 S19 133.6(3)
S19 Ag23 Ag22 54.68(19)
S19 Ag23 Ag24 109.9(2)
S19 Ag23 Ag38 52.8(2)
S19 Ag23 O12W 102.8(10)
Ag23 Ag24 Ag25 98.96(12)
Ag38 Ag24 Ag23 57.88(9)
Ag38 Ag24 Ag25 125.97(14)
O10W Ag24 Ag23 145.1(9)
O10W Ag24 Ag25 72.2(9)
O10W Ag24 Ag38 153.5(8)
O10W Ag24 S3 103.7(9)
O10W Ag24 S16 110.7(9)
S3 Ag24 Ag23 50.0(2)
S3 Ag24 Ag25 53.4(2)
S3 Ag24 Ag38 102.8(2)
S3 Ag24 S16 127.3(3)
S16 Ag24 Ag23 104.2(2)
S16 Ag24 Ag25 101.1(2)
S16 Ag24 Ag38 51.3(2)
Ag24 Ag25 Ag26 165.46(13)
Ag30 Ag25 Ag24 98.51(11)
Ag30 Ag25 Ag26 93.33(12)
O1 Ag25 Ag24 96.8(6)
O1 Ag25 Ag26 80.3(5)
O1 Ag25 Ag30 135.6(8)
O1 Ag25 S3 104.8(6)
O1 Ag25 S14 106.2(7)
S3 Ag25 Ag24 51.5(2)
S3 Ag25 Ag26 143.1(2)
S3 Ag25 Ag30 57.0(2)
S14 Ag25 Ag24 98.0(2)
S14 Ag25 Ag26 69.5(2)
S14 Ag25 Ag30 112.5(2)
S14 Ag25 S3 138.6(3)
Ag27 Ag26 Ag25 162.08(15)
Ag32 Ag26 Ag25 87.32(11)
Ag32 Ag26 Ag27 96.21(13)
O2 Ag26 Ag25 78.9(5)
O2 Ag26 Ag27 111.5(6)
O2 Ag26 Ag32 128.9(8)
O2 Ag26 S2 110.8(7)
O2 Ag26 S13 107.0(7)
S2 Ag26 Ag25 63.9(2)
S2 Ag26 Ag27 98.3(2)
S2 Ag26 Ag32 106.33(19)
S2 Ag26 S13 139.5(4)
S13 Ag26 Ag25 139.3(2)
S13 Ag26 Ag27 53.6(2)
S13 Ag26 Ag32 57.0(2)
Ag26 Ag27 Ag16 129.13(15)
Ag31 Ag27 Ag16 59.96(14)
Ag31 Ag27 Ag26 101.19(14)
O8W Ag27 Ag16 151.1(14)
O8W Ag27 Ag26 74.6(14)
O8W Ag27 Ag31 139.6(14)
O8W Ag27 S1 111.8(14)
O8W Ag27 S13 101.3(14)
S1 Ag27 Ag16 51.8(2)
S1 Ag27 Ag26 104.4(2)
S1 Ag27 Ag31 108.2(3)
S1 Ag27 S13 132.9(3)
S13 Ag27 Ag16 106.6(3)
S13 Ag27 Ag26 53.0(3)
S13 Ag27 Ag31 52.1(3)
Ag2 Ag28 Ag5 56.26(7)
Ag2 Ag28 Ag17 74.80(9)
Ag17 Ag28 Ag5 121.90(9)
S1 Ag28 Ag2 120.3(2)
S1 Ag28 Ag5 127.5(2)
S1 Ag28 Ag17 53.8(2)
S1 Ag28 Se1 85.46(19)
S2 Ag28 Ag2 121.75(18)
S2 Ag28 Ag5 66.60(16)
S2 Ag28 Ag17 155.4(2)
S2 Ag28 S1 102.0(3)
S2 Ag28 S4 131.9(3)
S2 Ag28 Se1 96.15(19)
S4 Ag28 Ag2 74.12(16)
S4 Ag28 Ag5 118.97(18)
S4 Ag28 Ag17 67.24(19)
S4 Ag28 S1 106.4(3)
S4 Ag28 Se1 123.74(18)
Se1 Ag28 Ag2 53.85(8)
Se1 Ag28 Ag5 48.40(7)
Se1 Ag28 Ag17 78.89(10)
Ag6 Ag29 Ag21 81.44(9)
S4 Ag29 Ag6 117.00(16)
S4 Ag29 Ag21 153.4(2)
S4 Ag29 S23 100.8(3)
S4 Ag29 Se3 92.81(18)
S23 Ag29 Ag6 123.2(2)
S23 Ag29 Ag21 52.8(2)
S23 Ag29 Se3 85.9(2)
S24 Ag29 Ag6 75.58(16)
S24 Ag29 Ag21 68.6(2)
S24 Ag29 S4 132.2(3)
S24 Ag29 S23 109.3(3)
S24 Ag29 Se3 124.88(17)
Se3 Ag29 Ag6 53.50(8)
Se3 Ag29 Ag21 83.08(10)
Ag5 Ag30 Ag6 55.60(6)
Ag5 Ag30 Ag25 74.90(9)
Ag25 Ag30 Ag6 121.82(8)
S2 Ag30 Ag5 73.57(17)
S2 Ag30 Ag6 118.2(2)
S2 Ag30 Ag25 66.2(2)
S2 Ag30 S3 107.4(3)
S2 Ag30 S24 133.0(2)
S2 Ag30 Se2 121.88(18)
S3 Ag30 Ag5 118.47(18)
S3 Ag30 Ag6 125.83(19)
S3 Ag30 Ag25 53.5(2)
S3 Ag30 Se2 83.85(18)
S24 Ag30 Ag5 121.51(19)
S24 Ag30 Ag6 66.90(17)
S24 Ag30 Ag25 155.5(2)
S24 Ag30 S3 102.3(3)
S24 Ag30 Se2 96.54(17)
Se2 Ag30 Ag5 52.64(7)
Se2 Ag30 Ag6 48.17(7)
Se2 Ag30 Ag25 78.93(10)
Ag16 Ag31 Ag15 100.18(16)
Ag27 Ag31 Ag15 134.43(16)
Ag27 Ag31 Ag16 61.75(14)
O7W Ag31 Ag15 93(4)
O7W Ag31 Ag16 125(3)
O7W Ag31 Ag27 132(4)
O7W Ag31 S8 102.6(18)
S8 Ag31 Ag15 52.71(13)
S8 Ag31 Ag16 51.99(15)
S8 Ag31 Ag27 110.7(2)
S13 Ag31 Ag15 104.2(3)
S13 Ag31 Ag16 110.8(3)
S13 Ag31 Ag27 55.0(2)
S13 Ag31 O7W 117.3(17)
S13 Ag31 S8 135.7(3)
Ag5 Ag32 Ag26 80.06(9)
S12 Ag32 Ag5 118.1(2)
S12 Ag32 Ag26 155.1(2)
S12 Ag32 S13 103.0(3)
S12 Ag32 Se1 94.1(3)
S13 Ag32 Ag5 123.2(2)
S13 Ag32 Ag26 52.3(3)
S13 Ag32 Se1 88.0(3)
S14 Ag32 Ag5 73.78(17)
S14 Ag32 Ag26 71.27(19)
S14 Ag32 S12 128.0(3)
S14 Ag32 S13 110.5(4)
S14 Ag32 Se1 124.88(18)
Se1 Ag32 Ag5 53.78(8)
Se1 Ag32 Ag26 83.19(10)
Ag1 Ag33 Ag14 78.90(10)
S11 Ag33 Ag1 121.4(2)
S11 Ag33 Ag14 53.3(2)
S11 Ag33 Se4 84.7(2)
S12 Ag33 Ag1 75.2(2)
S12 Ag33 Ag14 69.5(3)
S12 Ag33 S11 110.3(3)
S12 Ag33 S15 132.9(3)
S12 Ag33 Se4 125.1(2)
S15 Ag33 Ag1 120.4(2)
S15 Ag33 Ag14 151.3(2)
S15 Ag33 S11 98.2(3)
S15 Ag33 Se4 93.3(2)
Se4 Ag33 Ag1 53.52(7)
Se4 Ag33 Ag14 81.62(12)
Ag4 Ag34 Ag37 80.05(9)
S14 Ag34 Ag4 116.90(19)
S14 Ag34 Ag37 153.6(2)
S14 Ag34 S16 100.6(3)
S14 Ag34 Se2 93.12(17)
S15 Ag34 Ag4 74.5(2)
S15 Ag34 Ag37 72.4(2)
S15 Ag34 S14 129.7(3)
S15 Ag34 S16 113.1(3)
S15 Ag34 Se2 124.4(2)
S16 Ag34 Ag4 122.9(2)
S16 Ag34 Ag37 53.4(2)
S16 Ag34 Se2 85.63(19)
Se2 Ag34 Ag4 52.90(8)
Se2 Ag34 Ag37 81.22(10)
Ag13 Ag35 Ag39 60.88(12)
Ag36 Ag35 Ag13 132.27(12)
Ag36 Ag35 Ag39 104.32(13)
O5W Ag35 Ag13 134.0(15)
O5W Ag35 Ag36 90.4(15)
O5W Ag35 Ag39 133.9(12)
S11 Ag35 Ag13 53.1(3)
S11 Ag35 Ag36 106.4(2)
S11 Ag35 Ag39 111.6(3)
S11 Ag35 O5W 105.3(13)
S11 Ag35 S17 139.1(3)
S17 Ag35 Ag13 108.3(2)
S17 Ag35 Ag36 55.9(2)
S17 Ag35 Ag39 52.3(2)
S17 Ag35 O5W 110.8(14)
Ag35 Ag36 Ag37 163.29(14)
Ag40 Ag36 Ag35 96.09(12)
Ag40 Ag36 Ag37 89.72(11)
O12 Ag36 Ag35 110.8(11)
O12 Ag36 Ag37 76.8(11)
O12 Ag36 Ag40 129.0(11)
O12 Ag36 S17 105.1(11)
S15 Ag36 Ag35 95.7(2)
S15 Ag36 Ag37 67.6(2)
S15 Ag36 Ag40 109.27(19)
S15 Ag36 O12 110.2(11)
S15 Ag36 S17 139.4(3)
S17 Ag36 Ag35 52.3(2)
S17 Ag36 Ag37 141.9(2)
S17 Ag36 Ag40 58.90(18)
Ag34 Ag37 Ag36 88.11(12)
Ag34 Ag37 Ag38 97.49(12)
Ag38 Ag37 Ag36 164.79(15)
O11 Ag37 Ag34 134.8(15)
O11 Ag37 Ag36 74.4(13)
O11 Ag37 Ag38 110.3(12)
O11 Ag37 S16 113.7(17)
O11 Ag37 S18 101.9(17)
S16 Ag37 Ag34 58.3(2)
S16 Ag37 Ag36 140.8(3)
S16 Ag37 Ag38 51.9(2)
S18 Ag37 Ag34 107.89(18)
S18 Ag37 Ag36 65.3(2)
S18 Ag37 Ag38 99.5(2)
S18 Ag37 S16 139.9(3)
Ag23 Ag38 Ag24 61.40(10)
Ag23 Ag38 Ag37 131.06(14)
Ag37 Ag38 Ag24 103.21(13)
O11W Ag38 Ag23 146.0(18)
O11W Ag38 Ag24 137(2)
O11W Ag38 Ag37 78.5(16)
S16 Ag38 Ag23 108.9(2)
S16 Ag38 Ag24 53.0(2)
S16 Ag38 Ag37 53.9(2)
S16 Ag38 O11W 103(2)
S19 Ag38 Ag23 53.30(18)
S19 Ag38 Ag24 111.02(19)
S19 Ag38 Ag37 102.9(2)
S19 Ag38 O11W 111(2)
S19 Ag38 S16 134.6(3)
Ag13 Ag39 Ag12 97.40(12)
Ag35 Ag39 Ag12 125.98(13)
Ag35 Ag39 Ag13 58.32(11)
O4W Ag39 Ag12 151.2(15)
O4W Ag39 Ag13 72.7(14)
O4W Ag39 Ag35 72.4(16)
O4W Ag39 S10 106.1(14)
O4W Ag39 S17 105.4(15)
S10 Ag39 Ag12 51.1(2)
S10 Ag39 Ag13 51.5(3)
S10 Ag39 Ag35 105.1(3)
S10 Ag39 S17 130.5(3)
S17 Ag39 Ag12 103.2(2)
S17 Ag39 Ag13 105.2(2)
S17 Ag39 Ag35 51.5(2)
Ag4 Ag40 Ag36 79.10(9)
S17 Ag40 Ag4 123.2(2)
S17 Ag40 Ag36 53.9(2)
S17 Ag40 Se4 86.84(18)
S18 Ag40 Ag4 73.77(16)
S18 Ag40 Ag36 70.1(2)
S18 Ag40 S17 110.9(2)
S18 Ag40 S21 130.6(3)
S18 Ag40 Se4 123.71(19)
S21 Ag40 Ag4 118.33(17)
S21 Ag40 Ag36 154.4(2)
S21 Ag40 S17 100.8(3)
S21 Ag40 Se4 94.01(19)
Se4 Ag40 Ag4 53.25(8)
Se4 Ag40 Ag36 81.61(10)
Ag6 Ag41 Ag22 80.96(8)
S18 Ag41 Ag6 118.93(17)
S18 Ag41 Ag22 152.7(2)
S18 Ag41 S19 99.8(2)
S18 Ag41 Se2 93.59(19)
S19 Ag41 Ag6 123.10(16)
S19 Ag41 Ag22 52.97(17)
S19 Ag41 Se2 86.35(17)
S20 Ag41 Ag6 73.98(17)
S20 Ag41 Ag22 70.38(19)
S20 Ag41 S18 130.5(3)
S20 Ag41 S19 111.7(2)
S20 Ag41 Se2 124.54(18)
Se2 Ag41 Ag6 53.64(8)
Se2 Ag41 Ag22 83.59(9)
Ag3 Ag42 Ag11 80.95(10)
S20 Ag42 Ag3 116.60(19)
S20 Ag42 Ag11 154.6(2)
S20 Ag42 S22 103.4(3)
S20 Ag42 Se3 92.61(18)
S21 Ag42 Ag3 73.58(17)
S21 Ag42 Ag11 72.3(2)
S21 Ag42 S20 128.5(3)
S21 Ag42 S22 111.5(3)
S21 Ag42 Se3 124.69(19)
S22 Ag42 Ag3 123.1(3)
S22 Ag42 Ag11 51.5(3)
S22 Ag42 Se3 87.6(2)
Se3 Ag42 Ag3 53.65(8)
Se3 Ag42 Ag11 83.38(11)
C3 C2 C1 120.0
C4 C3 C2 120.0
C3 C4 C8 123.4(18)
C5 C4 C3 120.0
C5 C4 C8 116.6(18)
C4 C5 C6 120.0
C1 C6 C5 120.0
C2 C1 S13 118(2)
C6 C1 C2 120.0
C6 C1 S13 122(2)
C7 C8 C4 109.46(12)
C7 C8 C9 109.47(12)
C9 C8 C4 109.48(13)
C10 C8 C4 109.48(12)
C10 C8 C7 109.47(13)
C10 C8 C9 109.47(12)
C14 C13 C11 120.0
C15 C14 C13 120.0
C14 C15 C16 120.0
C14 C15 C18 114.1(13)
C16 C15 C18 125.6(14)
C15 C16 C12 120.0
C16 C12 C11 120.0
C13 C11 S12 124.3(16)
C12 C11 C13 120.0
C12 C11 S12 115.7(16)
C15 C18 C17 108.47(10)
C15 C18 C20 110.68(9)
C19 C18 C15 110.73(10)
C19 C18 C17 108.21(8)
C19 C18 C20 110.46(8)
C20 C18 C17 108.21(8)
C22 C26 C25 120.0
C21 C22 C26 120.0
C22 C21 C23 120.0
C22 C21 S14 120.00(7)
C23 C21 S14 120.00(7)
C21 C23 C24 120.0
C23 C24 C25 120.0
C26 C25 C27 119.6(6)
C24 C25 C26 120.0
C24 C25 C27 120.4(6)
C25 C27 C28 113.78(13)
C25 C27 C29 108.29(9)
C25 C27 C30 114.78(13)
C29 C27 C28 104.69(7)
C30 C27 C28 110.12(13)
C30 C27 C29 104.21(10)
C31 C33 C34 120.0
C33 C31 C32 120.0
C33 C31 S16 123.6(10)
C32 C31 S16 116.4(10)
C36 C32 C31 120.0
C35 C36 C32 120.0
C36 C35 C34 120.0
C37 C35 C36 120.00(8)
C37 C35 C34 120.00(8)
C35 C34 C33 120.0
C35 C37 C38 114.30(11)
C35 C37 C39 114.31(11)
C35 C37 C40 114.30(11)
C38 C37 C39 104.24(10)
C40 C37 C38 104.23(10)
C40 C37 C39 104.24(10)
C45 C44 C43 120.0
C44 C45 C47 122.9(16)
C46 C45 C44 120.0
C46 C45 C47 117.1(16)
C45 C46 C42 120.0
C46 C42 C41 120.0
C42 C41 C43 120.0
C42 C41 S15 119(2)
C43 C41 S15 120(2)
C41 C43 C44 120.0
C45 C47 C48 110.89(19)
C45 C47 C49 110.70(19)
C45 C47 C50 110.88(19)
C48 C47 C49 110.46(19)
C48 C47 C50 110.64(19)
C50 C47 C49 103.0(8)
C54 C53 C52 120.0
C53 C54 C55 120.0
C53 C54 C57 119.9(15)
C55 C54 C57 119.7(15)
C54 C55 C56 120.0
C51 C56 C55 120.0
C56 C51 C52 120.0
C56 C51 S11 125.8(19)
C52 C51 S11 113.6(19)
C51 C52 C53 120.0
C58 C57 C54 111.54(13)
C58 C57 C60 111.53(13)
C59 C57 C54 111.52(13)
C59 C57 C58 98.58(15)
C59 C57 C60 111.52(13)
C60 C57 C54 111.52(12)
C63 C62 C61 120.0
C63 C62 S1 119.99(7)
C61 C62 S1 120.01(7)
C64 C63 C62 120.0
C63 C64 C65 120.0
C64 C65 C67 121.4(8)
C66 C65 C64 120.0
C66 C65 C67 118.6(8)
C61 C66 C65 120.0
C66 C61 C62 120.0
C65 C67 C69 99.64(10)
C68 C67 C65 100.58(12)
C68 C67 C69 100.22(8)
C68 C67 C70 147.5(2)
C70 C67 C65 100.57(11)
C70 C67 C69 100.21(8)
C75 C76 C71 120.0
C74 C75 C76 120.0
C75 C74 C73 120.0
C75 C74 C78 119.98(8)
C73 C74 C78 120.02(8)
C74 C73 C72 120.0
C71 C72 C73 120.0
C76 C71 S4 119.99(7)
C72 C71 C76 120.0
C72 C71 S4 120.01(7)
C74 C78 C80 100.04(11)
C77 C78 C74 100.90(11)
C77 C78 C80 100.69(12)
C79 C78 C74 100.90(11)
C79 C78 C77 146.1(2)
C79 C78 C80 100.69(12)
C81 C83 C84 120.0
C83 C81 C82 120.0
C83 C81 S2 118.6(16)
C82 C81 S2 120.9(16)
C86 C82 C81 120.0
C82 C86 C85 120.0
C86 C85 C87 121.6(14)
C84 C85 C86 120.0
C84 C85 C87 118.4(14)
C85 C84 C83 120.0
C85 C87 C88 109.9(6)
C85 C87 C89 109.9(6)
C85 C87 C90 109.9(6)
C88 C87 C89 109.9(6)
C88 C87 C90 108(3)
C89 C87 C90 109.8(6)
C94 C95 C96 120.0
C97 C95 C94 123.1(14)
C97 C95 C96 116.5(14)
C95 C94 C93 120.0
C91 C93 C94 120.0
C93 C91 C92 120.0
C93 C91 S24 119.8(19)
C92 C91 S24 120.2(19)
C96 C92 C91 120.0
C92 C96 C95 120.0
C95 C97 C98 117.42(13)
C95 C97 C99 116.85(12)
C95 C97 C100 116.86(12)
C98 C97 C99 100.87(10)
C98 C97 C100 101.11(12)
C100 C97 C99 100.86(10)
C102 C103 C106 120.0
C101 C102 C103 120.0
C102 C101 S3 112.6(17)
C104 C101 C102 120.0
C104 C101 S3 126.9(17)
C101 C104 C105 120.0
C106 C105 C104 120.0
C103 C106 C107 123.8(13)
C105 C106 C103 120.0
C105 C106 C107 115.8(14)
C106 C107 C108 109.47(12)
C106 C107 C109 109.48(12)
C109 C107 C108 109.46(12)
C110 C107 C106 109.48(12)
C110 C107 C108 109.47(12)
C110 C107 C109 109.46(12)
C113 C114 C115 120.0
C117 C114 C113 114.0(16)
C117 C114 C115 126.0(16)
C112 C113 C114 120.0
C111 C112 C113 120.0
C112 C111 C116 120.0
C112 C111 S23 118(2)
C116 C111 S23 122(2)
C115 C116 C111 120.0
C116 C115 C114 120.0
C114 C117 C119 107.4(9)
C114 C117 C120 107.3(9)
C118 C117 C114 121.95(16)
C118 C117 C119 109.5(9)
C118 C117 C120 109.5(9)
C119 C117 C120 98.63(11)
C125 C124 C123 120.0
C125 C124 C127 118.9(14)
C123 C124 C127 120.6(14)
C126 C125 C124 120.0
C125 C126 C121 120.0
C126 C121 S9 124(2)
C122 C121 C126 120.0
C122 C121 S9 115.5(19)
C121 C122 C123 120.0
C122 C123 C124 120.0
C124 C127 C128 109.47(13)
C124 C127 C129 109.47(13)
C124 C127 C130 109.47(12)
C128 C127 C129 109.46(12)
C130 C127 C128 109.47(13)
C130 C127 C129 109.47(13)
C131 C132 C133 120.0
C132 C131 C136 120.0
C132 C131 S7 117.6(12)
C136 C131 S7 122.4(12)
C135 C136 C131 120.0
C136 C135 C134 120.0
C135 C134 C137 123.3(11)
C133 C134 C135 120.0
C133 C134 C137 116.7(11)
C134 C133 C132 120.0
C134 C137 C138 109.47(12)
C134 C137 C139 109.47(12)
C139 C137 C138 109.47(12)
C140 C137 C134 109.48(12)
C140 C137 C138 109.46(12)
C140 C137 C139 109.48(12)
C141 C143 C144 120.0
C143 C141 S6 126.3(13)
C142 C141 C143 120.0
C142 C141 S6 113.6(13)
C141 C142 C146 120.0
C145 C146 C142 120.0
C146 C145 C144 120.0
C147 C145 C146 120.00(8)
C147 C145 C144 120.00(8)
C145 C144 C143 120.0
C145 C147 C148 112.17(10)
C145 C147 C149 109.96(9)
C145 C147 C150 112.17(10)
C148 C147 C149 106.75(13)
C148 C147 C150 108.76(13)
C150 C147 C149 106.74(13)
C153 C152 C151 120.0
C152 C153 C154 120.0
C153 C154 C157 118.1(19)
C155 C154 C153 120.0
C155 C154 C157 121.9(19)
C154 C155 C156 120.0
C151 C156 C155 120.0
C152 C151 S10 117(2)
C156 C151 C152 120.0
C156 C151 S10 121(2)
C154 C157 C158 109.48(13)
C154 C157 C159 109.48(13)
C159 C157 C158 109.47(12)
C160 C157 C154 109.47(12)
C160 C157 C158 109.47(13)
C160 C157 C159 109.47(13)
C161 C162 C163 120.0
C162 C161 S5 114.2(18)
C166 C161 C162 120.0
C166 C161 S5 125.5(19)
C161 C166 C165 120.0
C164 C165 C166 120.0
C165 C164 C163 120.0
C165 C164 C167 114.9(16)
C163 C164 C167 125.0(16)
C164 C163 C162 120.0
C168 C167 C164 109.46(13)
C168 C167 C169 109.48(12)
C169 C167 C164 109.47(13)
C170 C167 C164 109.47(12)
C170 C167 C168 109.48(13)
C170 C167 C169 109.47(13)
C176 C174 C173 120.0
C174 C176 C175 120.0
C174 C176 C177 119.99(8)
C175 C176 C177 120.01(8)
C172 C175 C176 120.0
C175 C172 C171 120.0
C172 C171 S8 120.00(7)
C173 C171 C172 120.0
C173 C171 S8 120.00(7)
C171 C173 C174 120.0
C176 C177 C178 111.43(8)
C176 C177 C179 111.43(8)
C176 C177 C180 111.43(8)
C178 C177 C180 107.47(8)
C179 C177 C178 107.47(8)
C179 C177 C180 107.39(9)
C184 C183 C182 120.0
C185 C184 C183 120.0
C186 C185 C184 120.0
C187 C185 C184 120.00(8)
C187 C185 C186 120.00(8)
C185 C186 C181 120.0
C182 C181 C186 120.0
C183 C182 S17 125.1(16)
C181 C182 C183 120.0
C181 C182 S17 114.9(16)
C185 C187 C188 111.8(9)
C185 C187 C189 115.3(6)
C185 C187 C190 115.5(6)
C189 C187 C188 102.7(4)
C190 C187 C188 102.8(4)
C190 C187 C189 107.3(3)
C192 C191 C196 120.0
C192 C191 S18 122.0(11)
C196 C191 S18 118.0(11)
C193 C192 C191 120.0
C192 C193 C194 120.0
C193 C194 C195 120.0
C197 C194 C193 120.54(8)
C197 C194 C195 119.46(8)
C194 C195 C196 120.0
C195 C196 C191 120.0
C194 C197 C198 115.00(12)
C194 C197 C199 115.03(12)
C194 C197 C200 114.99(12)
C198 C197 C200 103.08(9)
C199 C197 C198 103.58(10)
C199 C197 C200 103.58(10)
C205 C202 C201 120.0
C202 C205 C206 120.0
C204 C206 C205 120.0
C207 C206 C205 119.99(8)
C207 C206 C204 120.01(8)
C206 C204 C203 120.0
C204 C203 C201 120.0
C202 C201 S19 111.2(11)
C203 C201 C202 120.0
C203 C201 S19 128.8(11)
C206 C207 C208 114.69(12)
C206 C207 C209 114.71(12)
C206 C207 C210 114.71(12)
C208 C207 C210 103.77(10)
C209 C207 C208 103.77(10)
C209 C207 C210 103.78(10)
C213 C214 C215 120.0
C217 C214 C213 120.00(8)
C217 C214 C215 120.00(8)
C212 C213 C214 120.0
C211 C212 C213 120.0
C212 C211 C216 120.0
C212 C211 S21 120.00(7)
C216 C211 S21 120.00(7)
C215 C216 C211 120.0
C216 C215 C214 120.0
C214 C217 C218 114.10(11)
C214 C217 C219 115.13(12)
C214 C217 C220 114.11(11)
C218 C217 C220 104.03(10)
C219 C217 C218 104.09(10)
C219 C217 C220 104.09(10)
C223 C224 C225 120.0
C223 C224 S22 125.8(15)
C225 C224 S22 114.2(15)
C222 C223 C224 120.0
C223 C222 C221 120.0
C222 C221 C227 111.5(17)
C226 C221 C222 120.0
C226 C221 C227 128.5(17)
C225 C226 C221 120.0
C226 C225 C224 120.0
C221 C227 C228 111.73(13)
C221 C227 C229 111.72(13)
C221 C227 C230 109.76(14)
C228 C227 C229 109.26(10)
C228 C227 C230 107.43(9)
C229 C227 C230 106.73(11)
C233 C234 C235 120.0
C233 C234 C239 115.2(11)
C235 C234 C239 124.8(11)
C234 C233 C232 120.0
C231 C232 C233 120.0
C232 C231 S20 120.00(7)
C236 C231 C232 120.0
C236 C231 S20 120.00(7)
C231 C236 C235 120.0
C236 C235 C234 120.0
C234 C239 C237 101.18(12)
C234 C239 C238 101.18(12)
C237 C239 C238 101.18(12)
C240 C239 C234 116.85(14)
C240 C239 C237 116.86(14)
C240 C239 C238 116.85(14)
O7 C241 C242 103.07(14)
O8 C241 C242 103.08(14)
O8 C241 O7 153.9(2)
F1 C242 C241 106.4(11)
F1 C242 F3 110.2(12)
F2 C242 C241 108.3(11)
F2 C242 F1 114.3(12)
F2 C242 F3 112.3(13)
F3 C242 C241 104.8(10)
O1 C243 C244 113.86(16)
O1 C243 O2 132.3(3)
O2 C243 C244 113.86(16)
F13 C244 C243 106.59(11)
F14 C244 C243 106.60(11)
F14 C244 F13 112.19(12)
F15 C244 C243 106.58(11)
F15 C244 F13 112.20(12)
F15 C244 F14 112.19(12)
O9 C245 C246 119(2)
O9 C245 O10 123(3)
O10 C245 C246 116(3)
F16 C246 C245 104.59(11)
F16 C246 F18 113.88(12)
F17 C246 C245 104.59(11)
F17 C246 F16 113.88(12)
F17 C246 F18 113.88(12)
F18 C246 C245 104.59(11)
O3 C247 C248 110.0(16)
O4 C247 C248 112.0(16)
O4 C247 O3 138(2)
F7 C248 C247 106.64(11)
F7 C248 F8 112.14(11)
F8 C248 C247 106.55(11)
F9 C248 C247 106.64(11)
F9 C248 F7 112.25(11)
F9 C248 F8 112.13(11)
O5 C249 C250 112(3)
O5 C249 O6 125(4)
O6 C249 C250 123(3)
F10 C250 C249 106.60(11)
F10 C250 F11 112.18(12)
F10 C250 F12 112.19(12)
F11 C250 C249 106.60(11)
F11 C250 F12 112.19(12)
F12 C250 C249 106.59(11)
O11 C251 C252 113.70(16)
O12 C251 C252 113.70(16)
O12 C251 O11 113(5)
F4 C252 C251 103(3)
F5 C252 C251 114(2)
F5 C252 F4 111.69(15)
F6 C252 C251 108(2)
F6 C252 F4 108(3)
F6 C252 F5 111.69(15)
C243 O1 Ag25 122.7(11)
C243 O2 Ag26 123.5(11)
C247 O3 Ag22 125(2)
C247 O4 Ag21 118(2)
C249 O5 Ag12 120(3)
C249 O6 Ag11 134(3)
C241 O7 Ag14 117.4(18)
C241 O8 Ag15 107.1(15)
C245 O9 Ag18 129(3)
C245 O10 Ag17 130(3)
C251 O11 Ag37 137(2)
C251 O12 Ag36 123(2)
Ag16 S1 Ag17 73.0(3)
Ag16 S1 Ag27 76.0(3)
Ag16 S1 Ag28 117.3(3)
Ag17 S1 Ag28 66.7(2)
Ag27 S1 Ag17 137.4(3)
Ag27 S1 Ag28 104.2(3)
C62 S1 Ag16 105.2(3)
C62 S1 Ag17 106.1(3)
C62 S1 Ag27 109.8(3)
C62 S1 Ag28 130.5(3)
Ag28 S2 Ag26 106.7(3)
Ag28 S2 Ag30 92.8(3)
Ag30 S2 Ag26 126.5(3)
C81 S2 Ag26 112.0(10)
C81 S2 Ag28 105.3(10)
C81 S2 Ag30 109.7(10)
Ag23 S3 Ag24 77.5(3)
Ag23 S3 Ag25 140.4(3)
Ag23 S3 Ag30 105.7(4)
Ag24 S3 Ag25 75.1(3)
Ag24 S3 Ag30 125.6(3)
Ag25 S3 Ag30 69.5(2)
C101 S3 Ag23 105.7(10)
C101 S3 Ag24 111.5(11)
C101 S3 Ag25 110.7(11)
C101 S3 Ag30 119.1(10)
Ag18 S4 Ag29 106.4(3)
Ag28 S4 Ag18 123.0(3)
Ag28 S4 Ag29 94.9(2)
C71 S4 Ag18 106.6(3)
C71 S4 Ag28 115.0(3)
C71 S4 Ag29 109.4(2)
Ag7 S5 Ag8 99.7(3)
Ag7 S5 Ag14 118.0(4)
Ag14 S5 Ag8 107.0(3)
C161 S5 Ag7 104.3(11)
C161 S5 Ag8 114.6(12)
C161 S5 Ag14 112.8(12)
Ag8 S6 Ag9 94.5(3)
Ag11 S6 Ag8 128.8(4)
Ag11 S6 Ag9 105.9(3)
C141 S6 Ag8 111.6(10)
C141 S6 Ag9 104.7(10)
C141 S6 Ag11 107.7(9)
Ag9 S7 Ag7 100.6(3)
Ag9 S7 Ag17 119.3(3)
Ag17 S7 Ag7 103.6(4)
C131 S7 Ag7 107.7(9)
C131 S7 Ag9 114.6(9)
C131 S7 Ag17 109.4(9)
Ag15 S8 Ag7 69.90(14)
Ag16 S8 Ag7 101.8(2)
Ag16 S8 Ag15 138.5(3)
Ag16 S8 Ag31 75.0(2)
Ag31 S8 Ag7 119.1(2)
Ag31 S8 Ag15 74.68(18)
C171 S8 Ag7 124.86(15)
C171 S8 Ag15 109.66(17)
C171 S8 Ag16 107.96(17)
C171 S8 Ag31 113.02(16)
Ag10 S9 Ag9 108.1(3)
Ag10 S9 Ag18 140.6(4)
Ag18 S9 Ag9 69.3(3)
Ag19 S9 Ag9 119.4(3)
Ag19 S9 Ag10 74.8(3)
Ag19 S9 Ag18 73.4(3)
C121 S9 Ag9 120.9(14)
C121 S9 Ag10 106.0(15)
C121 S9 Ag18 108.3(14)
C121 S9 Ag19 115.4(13)
Ag12 S10 Ag8 69.3(2)
Ag13 S10 Ag8 99.9(4)
Ag13 S10 Ag12 140.2(4)
Ag13 S10 Ag39 76.3(3)
Ag39 S10 Ag8 123.6(3)
Ag39 S10 Ag12 78.8(3)
C151 S10 Ag8 123.2(13)
C151 S10 Ag12 101.9(13)
C151 S10 Ag13 115.0(14)
C151 S10 Ag39 107.8(13)
Ag13 S11 Ag14 73.7(3)
Ag13 S11 Ag33 117.5(3)
Ag14 S11 Ag33 68.1(2)
Ag35 S11 Ag13 74.6(3)
Ag35 S11 Ag14 138.0(4)
Ag35 S11 Ag33 104.2(3)
C51 S11 Ag13 107.1(11)
C51 S11 Ag14 104.2(11)
C51 S11 Ag33 128.8(12)
C51 S11 Ag35 110.9(11)
Ag15 S12 Ag32 106.2(3)
Ag15 S12 Ag33 126.7(4)
Ag33 S12 Ag32 95.8(3)
C11 S12 Ag15 111.5(10)
C11 S12 Ag32 108.3(11)
C11 S12 Ag33 106.1(10)
Ag26 S13 Ag27 73.4(3)
Ag26 S13 Ag32 70.7(3)
Ag27 S13 Ag32 118.9(4)
Ag31 S13 Ag26 137.4(5)
Ag31 S13 Ag27 73.0(4)
Ag31 S13 Ag32 104.4(4)
C1 S13 Ag26 111.0(15)
C1 S13 Ag27 114.7(5)
C1 S13 Ag31 106.4(13)
C1 S13 Ag32 123.6(4)
Ag25 S14 Ag32 118.9(3)
Ag25 S14 Ag34 106.5(3)
Ag32 S14 Ag34 98.7(3)
C21 S14 Ag25 112.6(3)
C21 S14 Ag32 109.8(2)
C21 S14 Ag34 109.2(3)
Ag34 S15 Ag33 94.7(3)
Ag36 S15 Ag33 109.3(3)
Ag36 S15 Ag34 120.9(3)
C41 S15 Ag33 103.0(14)
C41 S15 Ag34 114.8(13)
C41 S15 Ag36 111.0(13)
Ag24 S16 Ag34 107.6(3)
Ag24 S16 Ag37 140.7(4)
Ag37 S16 Ag34 68.3(2)
Ag38 S16 Ag24 75.7(3)
Ag38 S16 Ag34 120.5(3)
Ag38 S16 Ag37 74.2(3)
C31 S16 Ag24 111.0(7)
C31 S16 Ag34 117.8(7)
C31 S16 Ag37 104.5(5)
C31 S16 Ag38 115.2(5)
Ag35 S17 Ag36 71.8(3)
Ag35 S17 Ag39 76.3(3)
Ag35 S17 Ag40 115.1(3)
Ag36 S17 Ag40 67.20(19)
Ag39 S17 Ag36 139.3(4)
Ag39 S17 Ag40 106.1(3)
C182 S17 Ag35 114.8(10)
C182 S17 Ag36 101.4(8)
C182 S17 Ag39 114.6(5)
C182 S17 Ag40 120.8(6)
Ag37 S18 Ag40 123.9(3)
Ag37 S18 Ag41 106.8(3)
Ag40 S18 Ag41 96.2(3)
C191 S18 Ag37 108.4(7)
C191 S18 Ag40 110.1(8)
C191 S18 Ag41 110.2(3)
Ag22 S19 Ag41 69.05(19)
Ag23 S19 Ag22 73.4(2)
Ag23 S19 Ag41 117.9(2)
Ag38 S19 Ag22 138.7(3)
Ag38 S19 Ag23 73.9(2)
Ag38 S19 Ag41 106.0(3)
C201 S19 Ag22 111.1(8)
C201 S19 Ag23 118.8(5)
C201 S19 Ag38 106.5(6)
C201 S19 Ag41 120.1(3)
Ag41 S20 Ag21 123.7(3)
Ag41 S20 Ag42 98.1(3)
Ag42 S20 Ag21 108.4(3)
C231 S20 Ag21 112.1(3)
C231 S20 Ag41 103.5(4)
C231 S20 Ag42 109.8(3)
Ag12 S21 Ag40 110.0(3)
Ag42 S21 Ag12 119.7(3)
Ag42 S21 Ag40 98.4(3)
C211 S21 Ag12 108.9(2)
C211 S21 Ag40 113.7(2)
C211 S21 Ag42 106.1(3)
Ag10 S22 Ag11 73.1(3)
Ag10 S22 Ag42 121.4(4)
Ag11 S22 Ag42 72.7(3)
Ag20 S22 Ag10 74.8(3)
Ag20 S22 Ag11 138.0(4)
Ag20 S22 Ag42 103.0(3)
C224 S22 Ag10 112.0(4)
C224 S22 Ag11 104.0(10)
C224 S22 Ag20 112.7(9)
C224 S22 Ag42 121.5(3)
Ag19 S23 Ag20 73.5(3)
Ag19 S23 Ag21 137.4(3)
Ag19 S23 Ag29 103.0(3)
Ag20 S23 Ag21 74.5(3)
Ag20 S23 Ag29 117.2(3)
Ag21 S23 Ag29 68.4(2)
C111 S23 Ag19 103.4(13)
C111 S23 Ag20 112.6(11)
C111 S23 Ag21 114.5(10)
C111 S23 Ag29 128.3(13)
Ag22 S24 Ag30 106.2(3)
Ag29 S24 Ag22 125.0(3)
Ag29 S24 Ag30 93.3(2)
C91 S24 Ag22 111.0(11)
C91 S24 Ag29 106.9(11)
C91 S24 Ag30 113.4(12)
Ag1 Se1 Ag2 69.59(9)
Ag1 Se1 Ag7 64.23(9)
Ag1 Se1 Ag28 129.55(13)
Ag1 Se1 Ag32 80.07(10)
Ag2 Se1 Ag7 80.49(12)
Ag2 Se1 Ag28 63.97(9)
Ag2 Se1 Ag32 132.41(12)
Ag5 Se1 Ag1 70.50(9)
Ag5 Se1 Ag2 69.96(9)
Ag5 Se1 Ag7 132.21(12)
Ag5 Se1 Ag28 76.00(9)
Ag5 Se1 Ag32 65.67(10)
Ag7 Se1 Ag28 123.19(13)
Ag32 Se1 Ag7 118.27(12)
Ag32 Se1 Ag28 118.45(13)
Ag4 Se2 Ag5 70.46(9)
Ag4 Se2 Ag6 70.63(9)
Ag4 Se2 Ag30 131.60(12)
Ag4 Se2 Ag34 64.66(9)
Ag4 Se2 Ag41 78.69(10)
Ag5 Se2 Ag30 65.64(8)
Ag5 Se2 Ag34 79.28(10)
Ag5 Se2 Ag41 131.49(13)
Ag6 Se2 Ag5 70.24(9)
Ag6 Se2 Ag30 76.18(10)
Ag6 Se2 Ag34 132.10(12)
Ag6 Se2 Ag41 64.55(9)
Ag30 Se2 Ag34 123.19(12)
Ag41 Se2 Ag30 116.98(11)
Ag41 Se2 Ag34 119.76(11)
Ag2 Se3 Ag3 69.66(9)
Ag2 Se3 Ag6 69.85(10)
Ag2 Se3 Ag9 65.04(10)
Ag2 Se3 Ag29 79.42(11)
Ag2 Se3 Ag42 131.79(12)
Ag3 Se3 Ag9 75.96(10)
Ag3 Se3 Ag29 131.94(14)
Ag3 Se3 Ag42 65.14(9)
Ag6 Se3 Ag3 70.53(9)
Ag6 Se3 Ag9 130.67(14)
Ag6 Se3 Ag29 64.58(9)
Ag6 Se3 Ag42 80.01(10)
Ag9 Se3 Ag29 122.70(12)
Ag42 Se3 Ag9 116.88(12)
Ag42 Se3 Ag29 120.33(12)
Ag1 Se4 Ag3 70.12(9)
Ag1 Se4 Ag8 78.83(10)
Ag1 Se4 Ag33 63.87(9)
Ag1 Se4 Ag40 131.70(12)
Ag3 Se4 Ag8 65.14(9)
Ag3 Se4 Ag33 130.55(12)
Ag3 Se4 Ag40 78.60(10)
Ag4 Se4 Ag1 70.37(9)
Ag4 Se4 Ag3 70.58(9)
Ag4 Se4 Ag8 132.39(11)
Ag4 Se4 Ag33 77.72(12)
Ag4 Se4 Ag40 64.88(9)
Ag8 Se4 Ag33 119.70(13)
Ag8 Se4 Ag40 119.87(13)
Ag40 Se4 Ag33 120.36(13)

loop_
_geom_bond_atom_site_label_1
_geom_bond_atom_site_label_2
_geom_bond_distance
Ag1 Ag2 2.955(2)
Ag1 Ag3 2.964(3)
Ag1 Ag4 2.967(3)
Ag1 Ag5 2.978(3)
Ag1 Ag7 2.885(3)
Ag1 Ag33 2.875(3)
Ag1 Se1 2.581(3)
Ag1 Se4 2.575(3)
Ag2 Ag3 2.950(2)
Ag2 Ag5 2.968(3)
Ag2 Ag6 2.954(3)
Ag2 Ag9 2.911(3)
Ag2 Ag28 2.891(3)
Ag2 Se1 2.598(4)
Ag2 Se3 2.575(4)
Ag3 Ag4 2.980(3)
Ag3 Ag6 2.987(3)
Ag3 Ag8 2.923(3)
Ag3 Ag9 3.337(3)
Ag3 Ag42 2.917(3)
Ag3 Se3 2.590(3)
Ag3 Se4 2.584(3)
Ag4 Ag5 2.963(2)
Ag4 Ag6 2.969(2)
Ag4 Ag34 2.908(3)
Ag4 Ag40 2.909(3)
Ag4 Se2 2.566(3)
Ag4 Se4 2.574(3)
Ag5 Ag6 2.957(3)
Ag5 Ag28 3.346(3)
Ag5 Ag30 2.946(3)
Ag5 Ag32 2.913(3)
Ag5 Se1 2.579(3)
Ag5 Se2 2.570(3)
Ag6 Ag29 2.904(3)
Ag6 Ag30 3.349(3)
Ag6 Ag41 2.882(3)
Ag6 Se2 2.570(3)
Ag6 Se3 2.584(3)
Ag7 Ag15 2.983(5)
Ag7 S5 2.458(8)
Ag7 S7 2.571(9)
Ag7 S8 2.689(5)
Ag7 Se1 2.831(4)
Ag8 Ag12 2.976(4)
Ag8 S5 2.503(9)
Ag8 S6 2.474(9)
Ag8 S10 2.689(8)
Ag8 Se4 2.833(4)
Ag9 Ag18 2.968(3)
Ag9 S6 2.531(8)
Ag9 S7 2.425(9)
Ag9 S9 2.695(9)
Ag9 Se3 2.825(4)
Ag10 Ag11 3.030(5)
Ag10 Ag19 3.010(5)
Ag10 Ag20 3.031(5)
Ag10 O1W 2.5000(14)
Ag10 S9 2.487(11)
Ag10 S22 2.542(11)
Ag11 Ag12 3.167(5)
Ag11 Ag42 3.105(5)
Ag11 O6 2.27(4)
Ag11 S6 2.457(11)
Ag11 S22 2.547(12)
Ag12 Ag39 3.199(5)
Ag12 O5 2.40(4)
Ag12 S10 2.538(11)
Ag12 S21 2.486(8)
Ag13 Ag14 3.025(5)
Ag13 Ag35 2.998(5)
Ag13 Ag39 3.077(5)
Ag13 O6W 2.5000(14)
Ag13 S10 2.477(11)
Ag13 S11 2.487(11)
Ag14 Ag15 3.293(5)
Ag14 Ag33 2.961(5)
Ag14 O7 2.34(3)
Ag14 S5 2.479(9)
Ag14 S11 2.557(9)
Ag15 Ag31 3.044(5)
Ag15 O8 2.56(3)
Ag15 S8 2.511(5)
Ag15 S12 2.467(11)
Ag16 Ag17 3.018(5)
Ag16 Ag27 3.086(7)
Ag16 Ag31 3.033(7)
Ag16 O9W 2.5001(14)
Ag16 S1 2.498(10)
Ag16 S8 2.474(5)
Ag17 Ag18 3.088(5)
Ag17 Ag28 2.933(4)
Ag17 O10 2.33(4)
Ag17 S1 2.577(11)
Ag17 S7 2.505(10)
Ag18 Ag19 2.981(5)
Ag18 O9 2.22(4)
Ag18 S4 2.501(8)
Ag18 S9 2.515(10)
Ag19 Ag20 2.984(5)
Ag19 O3W 2.4999(14)
Ag19 S9 2.470(9)
Ag19 S23 2.471(10)
Ag20 Ag21 3.072(5)
Ag20 O2W 2.5000(14)
Ag20 S22 2.449(10)
Ag20 S23 2.513(10)
Ag21 Ag22 3.250(4)
Ag21 Ag29 2.992(4)
Ag21 O4 2.40(3)
Ag21 S20 2.527(8)
Ag21 S23 2.562(10)
Ag22 Ag23 3.030(4)
Ag22 Ag41 3.019(3)
Ag22 O3 2.23(3)
Ag22 S19 2.580(8)
Ag22 S24 2.478(7)
Ag23 Ag24 3.093(4)
Ag23 Ag38 2.984(4)
Ag23 O12W 2.5000(14)
Ag23 S3 2.427(9)
Ag23 S19 2.490(8)
Ag24 Ag25 3.102(5)
Ag24 Ag38 3.073(5)
Ag24 O10W 2.5000(14)
Ag24 S3 2.511(9)
Ag24 S16 2.533(9)
Ag25 Ag26 3.142(5)
Ag25 Ag30 3.005(4)
Ag25 O1 2.370(18)
Ag25 S3 2.578(9)
Ag25 S14 2.459(8)
Ag26 Ag27 3.041(5)
Ag26 Ag32 3.026(4)
Ag26 O2 2.406(17)
Ag26 S2 2.505(8)
Ag26 S13 2.535(11)
Ag27 Ag31 2.980(5)
Ag27 O8W 2.5001(14)
Ag27 S1 2.512(12)
Ag27 S13 2.552(10)
Ag28 S1 2.750(9)
Ag28 S2 2.487(8)
Ag28 S4 2.489(8)
Ag28 Se1 2.846(3)
Ag29 S4 2.513(8)
Ag29 S23 2.754(9)
Ag29 S24 2.464(7)
Ag29 Se3 2.836(3)
Ag30 S2 2.504(8)
Ag30 S3 2.692(10)
Ag30 S24 2.518(8)
Ag30 Se2 2.847(3)
Ag31 O7W 2.5000(16)
Ag31 S8 2.508(6)
Ag31 S13 2.458(14)
Ag32 S12 2.526(9)
Ag32 S13 2.690(9)
Ag32 S14 2.488(9)
Ag32 Se1 2.783(4)
Ag33 S11 2.722(8)
Ag33 S12 2.482(9)
Ag33 S15 2.508(9)
Ag33 Se4 2.844(4)
Ag34 Ag37 2.944(4)
Ag34 S14 2.537(8)
Ag34 S15 2.496(7)
Ag34 S16 2.696(9)
Ag34 Se2 2.852(3)
Ag35 Ag36 2.973(5)
Ag35 Ag39 3.075(5)
Ag35 O5W 2.5000(14)
Ag35 S11 2.462(10)
Ag35 S17 2.476(9)
Ag36 Ag37 3.240(5)
Ag36 Ag40 2.955(4)
Ag36 O12 2.45(3)
Ag36 S15 2.454(9)
Ag36 S17 2.590(9)
Ag37 Ag38 3.029(5)
Ag37 O11 2.260(19)
Ag37 S16 2.545(9)
Ag37 S18 2.471(9)
Ag38 O11W 2.5000(14)
Ag38 S16 2.476(9)
Ag38 S19 2.474(8)
Ag39 O4W 2.5000(14)
Ag39 S10 2.502(10)
Ag39 S17 2.504(8)
Ag40 S17 2.745(7)
Ag40 S18 2.486(8)
Ag40 S21 2.498(8)
Ag40 Se4 2.833(3)
Ag41 S18 2.516(7)
Ag41 S19 2.741(7)
Ag41 S20 2.478(8)
Ag41 Se2 2.813(4)
Ag42 S20 2.525(8)
Ag42 S21 2.484(7)
Ag42 S22 2.690(9)
Ag42 Se3 2.818(3)
C2 C3 1.3900
C2 C1 1.3900
C3 C4 1.3900
C4 C5 1.3900
C4 C8 1.5502(19)
C5 C6 1.3900
C6 C1 1.3900
C1 S13 1.79(2)
C7 C8 1.5502(19)
C8 C9 1.5501(19)
C8 C10 1.5501(14)
C13 C14 1.3900
C13 C11 1.3900
C14 C15 1.3900
C15 C16 1.3900
C15 C18 1.4331
C16 C12 1.3900
C12 C11 1.3900
C11 S12 1.838(16)
C17 C18 1.4724(8)
C18 C19 1.4331(9)
C18 C20 1.4331(9)
C26 C22 1.3900
C26 C25 1.3900
C22 C21 1.3900
C21 C23 1.3900
C21 S14 1.8329(11)
C23 C24 1.3900
C24 C25 1.3900
C25 C27 1.4580(11)
C27 C28 1.5057(8)
C27 C29 1.4936(9)
C27 C30 1.4907(9)
C33 C31 1.3900
C33 C34 1.3900
C31 C32 1.3900
C31 S16 1.875(14)
C32 C36 1.3900
C36 C35 1.3900
C35 C34 1.3900
C35 C37 1.3097
C37 C38 1.5000(12)
C37 C39 1.4999(12)
C37 C40 1.5000(12)
C44 C45 1.3900
C44 C43 1.3900
C45 C46 1.3900
C45 C47 1.5397(19)
C46 C42 1.3900
C42 C41 1.3900
C41 C43 1.3900
C41 S15 1.764(19)
C47 C48 1.5396(19)
C47 C49 1.5431(13)
C47 C50 1.5397(19)
C53 C54 1.3900
C53 C52 1.3900
C54 C55 1.3900
C54 C57 1.5501(19)
C55 C56 1.3900
C56 C51 1.3900
C51 C52 1.3900
C51 S11 1.820(18)
C57 C58 1.550(2)
C57 C59 1.5501(14)
C57 C60 1.5501(19)
C62 C63 1.3900
C62 C61 1.3900
C62 S1 1.8331(11)
C63 C64 1.3900
C64 C65 1.3900
C65 C66 1.3900
C65 C67 1.5387(14)
C66 C61 1.3900
C67 C68 1.5241(13)
C67 C69 1.5388(14)
C67 C70 1.5242(13)
C76 C75 1.3900
C76 C71 1.3900
C75 C74 1.3900
C74 C73 1.3900
C74 C78 1.5332
C73 C72 1.3900
C72 C71 1.3900
C71 S4 1.8331(11)
C77 C78 1.5231(13)
C78 C80 1.5376(14)
C78 C79 1.5230(13)
C83 C81 1.3900
C83 C84 1.3900
C81 C82 1.3900
C81 S2 1.770(16)
C82 C86 1.3900
C86 C85 1.3900
C85 C84 1.3900
C85 C87 1.5499(19)
C87 C88 1.5499(19)
C87 C89 1.5499(14)
C87 C90 1.5499(19)
C95 C94 1.3900
C95 C96 1.3900
C95 C97 1.2332(18)
C94 C93 1.3900
C93 C91 1.3900
C91 C92 1.3900
C91 S24 1.833(15)
C92 C96 1.3900
C97 C98 1.5265(13)
C97 C99 1.5268(13)
C97 C100 1.5267(13)
C103 C102 1.3900
C103 C106 1.3900
C102 C101 1.3900
C101 C104 1.3900
C101 S3 1.898(16)
C104 C105 1.3900
C105 C106 1.3900
C106 C107 1.5498(19)
C107 C108 1.5499(14)
C107 C109 1.5499(19)
C107 C110 1.5499(19)
C114 C113 1.3900
C114 C115 1.3900
C114 C117 1.364(17)
C113 C112 1.3900
C112 C111 1.3900
C111 C116 1.3900
C111 S23 1.859(17)
C116 C115 1.3900
C117 C118 1.323(17)
C117 C119 1.5495(14)
C117 C120 1.5496(14)
C124 C125 1.3900
C124 C123 1.3900
C124 C127 1.5499(19)
C125 C126 1.3900
C126 C121 1.3900
C121 C122 1.3900
C121 S9 1.821(17)
C122 C123 1.3900
C127 C128 1.5499(14)
C127 C129 1.550(2)
C127 C130 1.5499(19)
C132 C131 1.3900
C132 C133 1.3900
C131 C136 1.3900
C131 S7 1.769(16)
C136 C135 1.3900
C135 C134 1.3900
C134 C133 1.3900
C134 C137 1.5500
C137 C138 1.5500(10)
C137 C139 1.5500(10)
C137 C140 1.5500(10)
C143 C141 1.3900
C143 C144 1.3900
C141 C142 1.3900
C141 S6 1.816(16)
C142 C146 1.3900
C146 C145 1.3900
C145 C144 1.3900
C145 C147 1.3887
C147 C148 1.4373(11)
C147 C149 1.4747(9)
C147 C150 1.4373(11)
C152 C153 1.3900
C152 C151 1.3900
C153 C154 1.3900
C154 C155 1.3900
C154 C157 1.5501(19)
C155 C156 1.3900
C156 C151 1.3900
C151 S10 1.86(2)
C157 C158 1.550(2)
C157 C159 1.5500(14)
C157 C160 1.5501(19)
C162 C161 1.3900
C162 C163 1.3900
C161 C166 1.3900
C161 S5 1.772(18)
C166 C165 1.3900
C165 C164 1.3900
C164 C163 1.3900
C164 C167 1.5499(19)
C167 C168 1.5499(14)
C167 C169 1.5499(19)
C167 C170 1.5499(19)
C174 C176 1.3900
C174 C173 1.3900
C176 C175 1.3900
C176 C177 1.4153
C175 C172 1.3900
C172 C171 1.3900
C171 C173 1.3900
C171 S8 1.8882(11)
C177 C178 1.4824(7)
C177 C179 1.4825(7)
C177 C180 1.4825(7)
C183 C184 1.3900
C183 C182 1.3900
C184 C185 1.3900
C185 C186 1.3900
C185 C187 1.3242(11)
C186 C181 1.3900
C181 C182 1.3900
C182 S17 1.915(18)
C187 C188 1.5493(14)
C187 C189 1.461(9)
C187 C190 1.457(9)
C191 C192 1.3900
C191 C196 1.3900
C191 S18 1.8201(14)
C192 C193 1.3900
C193 C194 1.3900
C194 C195 1.3900
C194 C197 1.3052
C195 C196 1.3900
C197 C198 1.5055(12)
C197 C199 1.5052(12)
C197 C200 1.5056(12)
C202 C205 1.3900
C202 C201 1.3900
C205 C206 1.3900
C206 C204 1.3900
C206 C207 1.3126
C204 C203 1.3900
C203 C201 1.3900
C201 S19 1.8201(14)
C207 C208 1.5039(12)
C207 C209 1.5038(12)
C207 C210 1.5038(12)
C214 C213 1.3900
C214 C215 1.3900
C214 C217 1.3106
C213 C212 1.3900
C212 C211 1.3900
C211 C216 1.3900
C211 S21 1.7938
C216 C215 1.3900
C217 C218 1.5017(12)
C217 C219 1.5008(12)
C217 C220 1.5016(12)
C224 C223 1.3900
C224 C225 1.3900
C224 S22 1.869(18)
C223 C222 1.3900
C222 C221 1.3900
C221 C226 1.3900
C221 C227 1.4510(11)
C226 C225 1.3900
C227 C228 1.4514(11)
C227 C229 1.4515(11)
C227 C230 1.4846(9)
C234 C233 1.3900
C234 C235 1.3900
C234 C239 1.5260(13)
C233 C232 1.3900
C232 C231 1.3900
C231 C236 1.3900
C231 S20 1.7518
C236 C235 1.3900
C237 C239 1.5259(13)
C238 C239 1.5260(13)
C239 C240 1.2424(19)
C241 C242 1.5498(14)
C241 O7 1.2499(14)
C241 O8 1.2499(14)
C242 F1 1.45(2)
C242 F2 1.41(2)
C242 F3 1.48(2)
C243 C244 1.5473(13)
C243 O1 1.2501(14)
C243 O2 1.2501(14)
C244 F13 1.4467(12)
C244 F14 1.4467(12)
C244 F15 1.4467(12)
C245 C246 1.5392(13)
C245 O9 1.2500(14)
C245 O10 1.2501(14)
C246 F16 1.4357(12)
C246 F17 1.4357(12)
C246 F18 1.4357(12)
C247 C248 1.5469(13)
C247 O3 1.2499(14)
C247 O4 1.2500(14)
C248 F7 1.4463(12)
C248 F8 1.4482(9)
C248 F9 1.4463(12)
C249 C250 1.5472(13)
C249 O5 1.2500(14)
C249 O6 1.2500(14)
C250 F10 1.4467(12)
C250 F11 1.4467(12)
C250 F12 1.4467(12)
C251 C252 1.5500(14)
C251 O11 1.2500(14)
C251 O12 1.2500(14)
C252 F4 1.4500(15)
C252 F5 1.4501(14)
C252 F6 1.4501(14)
